data_7022232
loop_
_publ_author_name
'Kato, Chika Nozaki'
'Makino, Yuki'
'Unno, Wataru'
'Uno, Hidemitsu'

_publ_section_title
;
 Synthesis, molecular structure, and stability of a zirconocene derivative
 with \a-Keggin mono-aluminum-substituted polyoxotungstate.
;
_journal_issue 4
_journal_name_full 'Dalton transactions (Cambridge, England : 2003)'
_journal_page_first 1129
_journal_page_last 1135
_journal_paper_doi 10.1039/c2dt32107f
_journal_volume 42
_journal_year 2013
_chemical_absolute_configuration ad
_chemical_formula_moiety 'C20 H22 Al2 O80 P2 W22 Zr2, 6(C16 H36 N)'
_chemical_formula_sum 'C116 H238 Al2 N6 O80 P2 W22 Zr2'
_chemical_formula_weight 7340.20
_space_group_IT_number 19
_symmetry_cell_setting orthorhombic
_symmetry_Int_Tables_number 19
_symmetry_space_group_name_Hall 'P 2ac 2ab'
_symmetry_space_group_name_H-M 'P 21 21 21'
_atom_sites_solution_hydrogens geom
_atom_sites_solution_primary direct
_atom_sites_solution_secondary difmap
_cell_angle_alpha 90.0000
_cell_angle_beta 90.0000
_cell_angle_gamma 90.0000
_cell_formula_units_Z 4
_cell_length_a 14.8501(10)
_cell_length_b 28.3308(19)
_cell_length_c 47.428(3)
_cell_measurement_reflns_used 25570
_cell_measurement_temperature 120(2)
_cell_measurement_theta_max 28.89
_cell_measurement_theta_min 2.51
_cell_volume 19954(2)
_computing_cell_refinement CrystalClear
_computing_data_collection 'CrystalClear (Rigaku Inc., 2008)'
_computing_data_reduction CrystalClear
_computing_molecular_graphics 'CrystalStructure 4.0'
_computing_publication_material 'CrystalStructure 4.0 (Rigaku, 2010)'
_computing_structure_refinement 'SHELXL97 (Sheldrick, 2008)'
_computing_structure_solution 'SIR2004 (Burla, et al., 2005)'
_diffrn_ambient_temperature 120(2)
_diffrn_detector_area_resol_mean 7.111
_diffrn_measured_fraction_theta_full 0.989
_diffrn_measured_fraction_theta_max 0.989
_diffrn_measurement_device_type 'Rigaku Saturn724'
_diffrn_measurement_method \w
_diffrn_radiation_source 'VariMax 50 kV 24 mA Rotating anode'
_diffrn_radiation_type 'Mo K\a'
_diffrn_radiation_wavelength 0.71075
_diffrn_reflns_av_R_equivalents 0.1140
_diffrn_reflns_av_sigmaI/netI 0.1073
_diffrn_reflns_limit_h_max 18
_diffrn_reflns_limit_h_min -18
_diffrn_reflns_limit_k_max 36
_diffrn_reflns_limit_k_min -36
_diffrn_reflns_limit_l_max 61
_diffrn_reflns_limit_l_min -61
_diffrn_reflns_number 201646
_diffrn_reflns_theta_full 27.50
_diffrn_reflns_theta_max 27.50
_exptl_absorpt_coefficient_mu 12.837
_exptl_absorpt_correction_T_max 0.5665
_exptl_absorpt_correction_T_min 0.1836
_exptl_absorpt_correction_type multi-scan
_exptl_absorpt_process_details 'REQAB (Rigaku, 1998)'
_exptl_crystal_colour colorless
_exptl_crystal_density_diffrn 2.443
_exptl_crystal_density_method 'not measured'
_exptl_crystal_description prism
_exptl_crystal_F_000 13520.00
_exptl_crystal_size_max 0.200
_exptl_crystal_size_mid 0.100
_exptl_crystal_size_min 0.050
_refine_diff_density_max 2.530
_refine_diff_density_min -2.540
_refine_ls_abs_structure_details
;
Flack, H. D. (1983), Acta Cryst. A39, 876-881. 20715 Friedel Pairs
;
_refine_ls_abs_structure_Flack 0.081(11)
_refine_ls_extinction_method none
_refine_ls_goodness_of_fit_ref 1.143
_refine_ls_hydrogen_treatment constr
_refine_ls_number_parameters 2098
_refine_ls_number_reflns 44976
_refine_ls_number_restraints 3610
_refine_ls_restrained_S_all 1.113
_refine_ls_R_factor_all 0.0985
_refine_ls_R_factor_gt 0.0835
_refine_ls_shift/su_max 0.003
_refine_ls_shift/su_mean 0.000
_refine_ls_structure_factor_coef Fsqd
_refine_ls_weighting_details
;
w = 1/[\s^2^(Fo^2^)+(0.0447P)^2^+322.2970P] where P=(Fo^2^+2Fc^2^)/3
;
_refine_ls_weighting_scheme calc
_refine_ls_wR_factor_gt 0.1542
_refine_ls_wR_factor_ref 0.1613
_reflns_number_gt 39058
_reflns_number_total 44982
_reflns_threshold_expression F^2^>2.0\s(F^2^)
_cod_data_source_file c2dt32107f.txt
_cod_data_source_block 1
_cod_original_cell_volume 19953(3)
_cod_database_code 7022232

loop_
_symmetry_equiv_pos_site_id
_symmetry_equiv_pos_as_xyz
1 +X,+Y,+Z
2 1/2+X,1/2-Y,-Z
3 -X,1/2+Y,1/2-Z
4 1/2-X,-Y,1/2+Z

loop_
_atom_site_label
_atom_site_type_symbol
_atom_site_fract_x
_atom_site_fract_y
_atom_site_fract_z
_atom_site_U_iso_or_equiv
_atom_site_adp_type
_atom_site_occupancy
_atom_site_symmetry_multiplicity
_atom_site_calc_flag
_atom_site_refinement_flags
_atom_site_disorder_assembly
_atom_site_disorder_group
W1 W 0.48188(6) 0.59461(3) 0.574863(16) 0.02536(18) Uani 1 1 d U . .
W2 W 0.16494(6) 0.70316(3) 0.738638(18) 0.02674(18) Uani 1 1 d U . .
W3 W 0.21235(5) 0.59599(3) 0.707593(16) 0.02287(17) Uani 1 1 d U . .
W4 W 0.42467(6) 0.53434(3) 0.720220(17) 0.02449(17) Uani 1 1 d U . .
W5 W 0.56232(6) 0.55522(4) 0.511052(18) 0.0357(2) Uani 1 1 d U . .
W6 W 0.33954(6) 0.65450(3) 0.826237(18) 0.0316(2) Uani 1 1 d U . .
W7 W 0.16699(6) 0.60122(3) 0.778977(17) 0.02767(18) Uani 1 1 d U . .
W8 W 0.58036(6) 0.69087(3) 0.721300(17) 0.02480(18) Uani 1 1 d U . .
W9 W 0.38338(6) 0.53783(3) 0.792263(18) 0.02925(19) Uani 1 1 d U . .
W10 W 0.53813(6) 0.69891(3) 0.798883(18) 0.02781(19) Uani 1 1 d U . .
W11 W 0.38060(6) 0.74804(3) 0.707310(18) 0.02654(18) Uani 1 1 d U . .
W12 W 0.16194(7) 0.59985(4) 0.54288(2) 0.0429(3) Uani 1 1 d U . .
W13 W 0.12993(6) 0.48524(4) 0.564130(18) 0.0332(2) Uani 1 1 d U . .
W14 W 0.33761(6) 0.75536(3) 0.785407(18) 0.0309(2) Uani 1 1 d U . .
W15 W 0.58137(6) 0.58156(3) 0.765662(18) 0.02713(19) Uani 1 1 d U . .
W16 W 0.44539(6) 0.47403(3) 0.599549(19) 0.0302(2) Uani 1 1 d U . .
W17 W 0.38654(7) 0.63520(4) 0.51332(2) 0.0422(3) Uani 1 1 d U . .
W18 W 0.52474(7) 0.43126(4) 0.53602(2) 0.0469(3) Uani 1 1 d U . .
W19 W 0.20827(8) 0.43956(5) 0.49463(2) 0.0602(4) Uani 1 1 d U . .
W20 W 0.24137(8) 0.55383(6) 0.47251(2) 0.0655(4) Uani 1 1 d U . .
W21 W 0.41684(8) 0.47321(6) 0.46960(2) 0.0673(4) Uani 1 1 d U . .
W22 W 0.31735(7) 0.39679(4) 0.56072(2) 0.0456(3) Uani 1 1 d U . .
Zr1 Zr 0.59265(14) 0.65049(7) 0.64175(4) 0.0276(4) Uani 1 1 d U . .
Zr2 Zr 0.11281(14) 0.52873(7) 0.64234(4) 0.0254(4) Uani 1 1 d U . .
P1 P 0.3787(4) 0.64486(19) 0.75153(11) 0.0247(10) Uani 1 1 d U . .
P2 P 0.3459(4) 0.5165(2) 0.53726(11) 0.0318(11) Uani 1 1 d U . .
Al1 Al 0.2652(4) 0.5569(2) 0.59676(12) 0.0257(12) Uani 1 1 d U . .
Al2 Al 0.4187(4) 0.6434(2) 0.68388(12) 0.0245(11) Uani 1 1 d U . .
O1 O 0.1430(9) 0.6536(5) 0.7106(3) 0.032(3) Uani 1 1 d U . .
O2 O 0.1444(9) 0.5780(5) 0.7426(3) 0.031(3) Uani 1 1 d U . .
O3 O 0.2333(9) 0.6372(5) 0.8076(3) 0.031(3) Uani 1 1 d U . .
O4 O 0.2273(9) 0.7325(5) 0.7699(3) 0.030(3) Uani 1 1 d U . .
O5 O 0.0795(10) 0.5774(5) 0.7975(3) 0.037(3) Uani 1 1 d U . .
O6 O 0.3086(11) 0.8112(6) 0.7957(3) 0.046(4) Uani 1 1 d U . .
O7 O 0.3820(9) 0.5932(5) 0.8169(3) 0.028(2) Uani 1 1 d U . .
O8 O 0.3781(10) 0.7636(5) 0.7487(3) 0.032(3) Uani 1 1 d U . .
O9 O 0.4206(9) 0.6689(5) 0.7259(3) 0.0243(18) Uani 1 1 d U . .
O10 O 0.4219(9) 0.5962(4) 0.7575(2) 0.0206(18) Uani 1 1 d U . .
O11 O 0.2964(9) 0.6243(5) 0.6862(3) 0.026(2) Uani 1 1 d U . .
O12 O 0.4357(10) 0.4843(5) 0.6998(3) 0.033(3) Uani 1 1 d U . .
O13 O 0.3854(9) 0.7070(4) 0.6782(3) 0.025(2) Uani 1 1 d U . .
O14 O 0.5442(9) 0.6637(5) 0.6866(3) 0.026(2) Uani 1 1 d U . .
O15 O 0.5109(9) 0.7452(5) 0.7114(3) 0.027(2) Uani 1 1 d U . .
O16 O 0.5680(9) 0.7100(4) 0.7609(3) 0.028(2) Uani 1 1 d U . .
O17 O 0.5989(9) 0.6287(5) 0.7368(3) 0.025(2) Uani 1 1 d U . .
O18 O 0.5717(9) 0.6332(5) 0.7910(3) 0.024(2) Uani 1 1 d U . .
O19 O 0.6290(10) 0.7182(5) 0.8173(3) 0.033(3) Uani 1 1 d U . .
O20 O 0.5429(9) 0.5383(4) 0.7368(3) 0.026(2) Uani 1 1 d U . .
O21 O 0.3723(11) 0.4933(5) 0.8158(3) 0.038(3) Uani 1 1 d U . .
O22 O 0.1486(9) 0.5681(5) 0.6820(3) 0.029(2) Uani 1 1 d U . .
O23 O 0.4449(9) 0.6326(5) 0.6463(3) 0.029(2) Uani 1 1 d U . .
O24 O 0.5452(9) 0.6260(5) 0.5998(3) 0.031(2) Uani 1 1 d U . .
O25 O 0.3708(9) 0.5943(4) 0.5913(3) 0.026(2) Uani 1 1 d U . .
O26 O 0.2336(9) 0.5710(5) 0.6337(3) 0.023(2) Uani 1 1 d U . .
O27 O 0.1608(10) 0.5169(5) 0.5988(3) 0.027(2) Uani 1 1 d U . .
O28 O 0.0322(10) 0.4603(6) 0.5747(3) 0.037(3) Uani 1 1 d U . .
O29 O 0.1426(11) 0.4663(7) 0.5258(3) 0.050(3) Uani 1 1 d U . .
O30 O 0.0836(11) 0.6434(7) 0.5376(4) 0.059(4) Uani 1 1 d U . .
O31 O 0.1967(10) 0.6042(5) 0.5807(3) 0.037(3) Uani 1 1 d U . .
O32 O 0.2658(9) 0.5317(5) 0.5547(3) 0.030(2) Uani 1 1 d U . .
O33 O 0.5791(9) 0.5824(5) 0.5466(3) 0.027(2) Uani 1 1 d U . .
O34 O 0.6668(11) 0.5598(6) 0.4967(3) 0.049(4) Uani 1 1 d U . .
O35 O 0.3900(9) 0.6750(4) 0.7770(3) 0.0216(18) Uani 1 1 d U . .
O36 O 0.2587(9) 0.5550(5) 0.7845(3) 0.028(2) Uani 1 1 d U . .
O37 O 0.5141(10) 0.5442(5) 0.7921(3) 0.033(3) Uani 1 1 d U . .
O38 O 0.4614(10) 0.6752(5) 0.8290(3) 0.034(3) Uani 1 1 d U . .
O39 O 0.3125(9) 0.7209(5) 0.8191(3) 0.034(2) Uani 1 1 d U . .
O40 O 0.4641(10) 0.7524(5) 0.7980(3) 0.037(3) Uani 1 1 d U . .
O41 O 0.6894(10) 0.5622(5) 0.7718(3) 0.034(3) Uani 1 1 d U . .
O42 O 0.4466(10) 0.6454(5) 0.5492(3) 0.035(3) Uani 1 1 d U . .
O43 O 0.5036(9) 0.5318(5) 0.5865(3) 0.029(2) Uani 1 1 d U . .
O44 O 0.4147(9) 0.5581(5) 0.5355(3) 0.0303(19) Uani 1 1 d U . .
O45 O 0.3130(10) 0.5032(6) 0.5075(3) 0.042(2) Uani 1 1 d U . .
O46 O 0.0884(9) 0.5451(6) 0.5501(3) 0.034(3) Uani 1 1 d U . .
O47 O 0.2138(10) 0.4377(6) 0.5721(3) 0.038(3) Uani 1 1 d U . .
O48 O 0.3436(10) 0.5077(4) 0.6057(3) 0.027(2) Uani 1 1 d U . .
O49 O 0.3285(11) 0.5986(7) 0.4831(3) 0.055(3) Uani 1 1 d U . .
O50 O 0.1805(12) 0.4926(8) 0.4723(4) 0.068(3) Uani 1 1 d U . .
O51 O 0.3861(12) 0.6904(7) 0.5004(4) 0.059(4) Uani 1 1 d U . .
O52 O 0.3898(10) 0.4712(5) 0.5512(3) 0.034(2) Uani 1 1 d U . .
O53 O 0.1170(10) 0.6612(5) 0.7663(3) 0.034(3) Uani 1 1 d U . .
O54 O 0.0777(10) 0.7401(5) 0.7330(3) 0.034(3) Uani 1 1 d U . .
O55 O 0.6868(10) 0.7083(5) 0.7145(3) 0.033(3) Uani 1 1 d U . .
O56 O 0.3635(10) 0.8004(5) 0.6914(3) 0.035(3) Uani 1 1 d U . .
O57 O 0.2549(10) 0.7280(5) 0.7145(3) 0.032(3) Uani 1 1 d U . .
O58 O 0.4457(9) 0.5832(4) 0.6973(3) 0.025(2) Uani 1 1 d U . .
O59 O 0.4950(9) 0.4661(5) 0.6309(3) 0.035(3) Uani 1 1 d U . .
O60 O 0.2955(9) 0.5489(4) 0.7170(3) 0.023(2) Uani 1 1 d U . .
O61 O 0.3132(11) 0.6493(7) 0.8615(3) 0.048(4) Uani 1 1 d U . .
O62 O 0.3885(10) 0.5064(5) 0.7579(3) 0.032(3) Uani 1 1 d U . .
O63 O 0.2774(9) 0.6390(5) 0.7454(3) 0.0236(18) Uani 1 1 d U . .
O64 O 0.2715(12) 0.4065(7) 0.5234(4) 0.056(3) Uani 1 1 d U . .
O65 O 0.3374(13) 0.5194(8) 0.4537(3) 0.071(3) Uani 1 1 d U . .
O66 O 0.4932(11) 0.5235(6) 0.4822(3) 0.048(3) Uani 1 1 d U . .
O67 O 0.5037(10) 0.6131(6) 0.4996(3) 0.040(3) Uani 1 1 d U . .
O68 O 0.5367(10) 0.4417(6) 0.5741(3) 0.042(3) Uani 1 1 d U . .
O69 O 0.3767(10) 0.4155(5) 0.5950(3) 0.034(3) Uani 1 1 d U . .
O70 O 0.5712(10) 0.4932(6) 0.5275(3) 0.039(3) Uani 1 1 d U . .
O71 O 0.2726(10) 0.6327(6) 0.5327(3) 0.045(3) Uani 1 1 d U . .
O72 O 0.4338(12) 0.3841(6) 0.5447(4) 0.052(3) Uani 1 1 d U . .
O73 O 0.2805(12) 0.3425(6) 0.5692(4) 0.056(4) Uani 1 1 d U . .
O74 O 0.3119(13) 0.4327(8) 0.4702(4) 0.067(4) Uani 1 1 d U . .
O75 O 0.6155(12) 0.3954(6) 0.5293(4) 0.063(4) Uani 1 1 d U . .
O76 O 0.1330(13) 0.3972(8) 0.4807(4) 0.075(5) Uani 1 1 d U . .
O77 O 0.4699(11) 0.4354(6) 0.4984(4) 0.055(3) Uani 1 1 d U . .
O78 O 0.1761(10) 0.5733(6) 0.5032(3) 0.047(3) Uani 1 1 d U . .
O79 O 0.1938(13) 0.5814(9) 0.4456(4) 0.080(4) Uani 1 1 d U . .
O80 O 0.4727(12) 0.4547(8) 0.4408(4) 0.075(4) Uani 1 1 d U . .
C1 C 0.6267(17) 0.5659(8) 0.6496(5) 0.041(3) Uani 1 1 d U . .
H1 H 0.5761 0.5454 0.6490 0.049 Uiso 1 1 calc R . .
C2 C 0.6582(16) 0.5878(8) 0.6738(5) 0.038(3) Uani 1 1 d U . .
H2 H 0.6367 0.5835 0.6925 0.046 Uiso 1 1 calc R . .
C3 C 0.7280(15) 0.6174(9) 0.6651(5) 0.041(3) Uani 1 1 d U . .
H3 H 0.7583 0.6396 0.6767 0.049 Uiso 1 1 calc R . .
C4 C 0.7471(17) 0.6091(9) 0.6358(5) 0.045(3) Uani 1 1 d U . .
H4 H 0.7958 0.6221 0.6254 0.054 Uiso 1 1 calc R . .
C5 C 0.6809(17) 0.5783(9) 0.6255(5) 0.046(3) Uani 1 1 d U . .
H5 H 0.6732 0.5679 0.6066 0.055 Uiso 1 1 calc R . .
C6 C 0.7086(19) 0.7148(9) 0.6268(6) 0.050(3) Uani 1 1 d U . .
H6 H 0.7712 0.7079 0.6265 0.060 Uiso 1 1 calc R . .
C7 C 0.6626(18) 0.7310(8) 0.6487(6) 0.049(3) Uani 1 1 d U . .
H7 H 0.6882 0.7362 0.6668 0.059 Uiso 1 1 calc R . .
C8 C 0.5690(19) 0.7400(8) 0.6420(5) 0.047(3) Uani 1 1 d U . .
H8 H 0.5231 0.7532 0.6535 0.057 Uiso 1 1 calc R . .
C9 C 0.5640(18) 0.7233(8) 0.6129(5) 0.046(3) Uani 1 1 d U . .
H9 H 0.5106 0.7219 0.6019 0.055 Uiso 1 1 calc R . .
C10 C 0.6476(17) 0.7098(9) 0.6038(6) 0.047(3) Uani 1 1 d U . .
H10 H 0.6623 0.6989 0.5854 0.056 Uiso 1 1 calc R . .
C11 C -0.0136(14) 0.5591(8) 0.6088(4) 0.031(3) Uani 1 1 d U . .
H11 H -0.0097 0.5526 0.5892 0.037 Uiso 1 1 calc R . .
C12 C 0.0172(14) 0.5988(8) 0.6220(4) 0.033(3) Uani 1 1 d U . .
H12 H 0.0443 0.6247 0.6125 0.040 Uiso 1 1 calc R . .
C13 C 0.0038(14) 0.5965(8) 0.6519(4) 0.032(3) Uani 1 1 d U . .
H13 H 0.0217 0.6191 0.6656 0.039 Uiso 1 1 calc R . .
C14 C -0.0434(14) 0.5519(8) 0.6567(5) 0.034(3) Uani 1 1 d U . .
H14 H -0.0639 0.5402 0.6743 0.041 Uiso 1 1 calc R . .
C15 C -0.0529(14) 0.5291(8) 0.6297(4) 0.036(3) Uani 1 1 d U . .
H15 H -0.0805 0.4994 0.6264 0.043 Uiso 1 1 calc R . .
C16 C 0.1229(17) 0.4716(8) 0.6830(5) 0.038(3) Uani 1 1 d U . .
H16 H 0.1164 0.4846 0.7013 0.046 Uiso 1 1 calc R . .
C17 C 0.2043(17) 0.4673(7) 0.6661(4) 0.037(3) Uani 1 1 d U . .
H17 H 0.2613 0.4780 0.6726 0.044 Uiso 1 1 calc R . .
C18 C 0.1944(17) 0.4484(8) 0.6418(4) 0.037(3) Uani 1 1 d U . .
H18 H 0.2405 0.4412 0.6286 0.044 Uiso 1 1 calc R . .
C19 C 0.1004(17) 0.4404(8) 0.6385(4) 0.038(3) Uani 1 1 d U . .
H19 H 0.0710 0.4297 0.6219 0.046 Uiso 1 1 calc R . .
C20 C 0.0572(18) 0.4519(8) 0.6657(4) 0.040(3) Uani 1 1 d U . .
H20 H -0.0041 0.4469 0.6706 0.048 Uiso 1 1 calc R . .
N1 N 0.6695(13) 0.4137(8) 0.7570(4) 0.074(3) Uani 1 1 d DU . .
C21 C 0.5892(14) 0.3808(9) 0.7570(7) 0.068(4) Uani 1 1 d DU . .
H21A H 0.5902 0.3619 0.7745 0.082 Uiso 1 1 calc R . .
H21B H 0.5954 0.3586 0.7409 0.082 Uiso 1 1 calc R . .
C22 C 0.4975(13) 0.4054(8) 0.7547(6) 0.071(5) Uani 1 1 d DU . .
H22A H 0.4921 0.4214 0.7363 0.085 Uiso 1 1 calc R . .
H22B H 0.4918 0.4295 0.7697 0.085 Uiso 1 1 calc R . .
C23 C 0.4228(17) 0.3680(10) 0.7579(5) 0.074(5) Uani 1 1 d DU . .
H23A H 0.3676 0.3788 0.7482 0.089 Uiso 1 1 calc R . .
H23B H 0.4425 0.3380 0.7492 0.089 Uiso 1 1 calc R . .
C24 C 0.403(2) 0.3600(11) 0.7894(6) 0.086(7) Uani 1 1 d DU . .
H24A H 0.3555 0.3359 0.7914 0.128 Uiso 1 1 calc R . .
H24B H 0.3819 0.3896 0.7979 0.128 Uiso 1 1 calc R . .
H24C H 0.4573 0.3493 0.7990 0.128 Uiso 1 1 calc R . .
C25 C 0.7475(14) 0.3813(9) 0.7577(7) 0.074(4) Uani 1 1 d DU . .
H25A H 0.7387 0.3568 0.7430 0.089 Uiso 1 1 calc R . .
H25B H 0.7486 0.3652 0.7762 0.089 Uiso 1 1 calc R . .
C26 C 0.8388(14) 0.4047(9) 0.7529(7) 0.080(5) Uani 1 1 d DU . .
H26A H 0.8530 0.4251 0.7692 0.095 Uiso 1 1 calc R . .
H26B H 0.8352 0.4251 0.7359 0.095 Uiso 1 1 calc R . .
C27 C 0.9153(17) 0.3687(11) 0.7489(6) 0.083(5) Uani 1 1 d DU . .
H27A H 0.9079 0.3425 0.7625 0.100 Uiso 1 1 calc R . .
H27B H 0.9739 0.3841 0.7527 0.100 Uiso 1 1 calc R . .
C28 C 0.915(2) 0.3485(12) 0.7182(6) 0.085(7) Uani 1 1 d DU . .
H28A H 0.9638 0.3254 0.7162 0.127 Uiso 1 1 calc R . .
H28B H 0.9241 0.3743 0.7047 0.127 Uiso 1 1 calc R . .
H28C H 0.8572 0.3332 0.7145 0.127 Uiso 1 1 calc R . .
C29 C 0.6632(18) 0.4461(9) 0.7809(4) 0.077(4) Uani 1 1 d DU . .
H29A H 0.6104 0.4668 0.7781 0.093 Uiso 1 1 calc R . .
H29B H 0.7175 0.4664 0.7810 0.093 Uiso 1 1 calc R . .
C30 C 0.655(3) 0.4225(9) 0.8100(4) 0.086(5) Uani 1 1 d DU . .
H30A H 0.5979 0.4043 0.8111 0.103 Uiso 1 1 calc R . .
H30B H 0.7056 0.4006 0.8131 0.103 Uiso 1 1 calc R . .
C31 C 0.655(3) 0.4613(10) 0.8326(5) 0.095(6) Uani 1 1 d DU . .
H31A H 0.6073 0.4845 0.8282 0.114 Uiso 1 1 calc R . .
H31B H 0.7135 0.4780 0.8320 0.114 Uiso 1 1 calc R . .
C32 C 0.640(3) 0.4423(13) 0.8629(5) 0.110(8) Uani 1 1 d DU . .
H32A H 0.6402 0.4687 0.8763 0.165 Uiso 1 1 calc R . .
H32B H 0.6879 0.4201 0.8678 0.165 Uiso 1 1 calc R . .
H32C H 0.5815 0.4261 0.8638 0.165 Uiso 1 1 calc R . .
C33 C 0.6686(18) 0.4462(9) 0.7325(4) 0.075(4) Uani 1 1 d DU . .
H33A H 0.7211 0.4677 0.7338 0.090 Uiso 1 1 calc R . .
H33B H 0.6134 0.4658 0.7332 0.090 Uiso 1 1 calc R . .
C34 C 0.672(2) 0.4204(8) 0.7046(4) 0.073(5) Uani 1 1 d DU . .
H34A H 0.6178 0.4000 0.7034 0.087 Uiso 1 1 calc R . .
H34B H 0.7251 0.3994 0.7047 0.087 Uiso 1 1 calc R . .
C35 C 0.6756(18) 0.4511(10) 0.6779(5) 0.073(5) Uani 1 1 d DU . .
H35A H 0.6703 0.4309 0.6610 0.087 Uiso 1 1 calc R . .
H35B H 0.6249 0.4738 0.6779 0.087 Uiso 1 1 calc R . .
C36 C 0.7637(17) 0.4775(10) 0.6772(7) 0.073(7) Uani 1 1 d DU . .
H36A H 0.7660 0.4974 0.6604 0.109 Uiso 1 1 calc R . .
H36B H 0.8136 0.4549 0.6768 0.109 Uiso 1 1 calc R . .
H36C H 0.7688 0.4973 0.6941 0.109 Uiso 1 1 calc R . .
N2 N 0.8536(15) 0.4514(8) 0.4994(4) 0.080(4) Uani 1 1 d DU . .
C37 C 0.7888(18) 0.4646(11) 0.5225(5) 0.076(4) Uani 1 1 d DU . .
H37A H 0.7651 0.4352 0.5311 0.091 Uiso 1 1 calc R . .
H37B H 0.7373 0.4816 0.5140 0.091 Uiso 1 1 calc R . .
C38 C 0.8285(17) 0.4948(10) 0.5455(4) 0.072(5) Uani 1 1 d DU . .
H38A H 0.8413 0.5265 0.5377 0.086 Uiso 1 1 calc R . .
H38B H 0.8865 0.4808 0.5515 0.086 Uiso 1 1 calc R . .
C39 C 0.7682(19) 0.5002(9) 0.5714(5) 0.068(5) Uani 1 1 d DU . .
H39A H 0.7945 0.5244 0.5841 0.082 Uiso 1 1 calc R . .
H39B H 0.7082 0.5116 0.5653 0.082 Uiso 1 1 calc R . .
C40 C 0.7570(17) 0.4545(9) 0.5876(5) 0.059(6) Uani 1 1 d DU . .
H40A H 0.7185 0.4599 0.6040 0.089 Uiso 1 1 calc R . .
H40B H 0.8162 0.4433 0.5938 0.089 Uiso 1 1 calc R . .
H40C H 0.7292 0.4308 0.5753 0.089 Uiso 1 1 calc R . .
C41 C 0.883(2) 0.4964(10) 0.4871(5) 0.089(5) Uani 1 1 d DU . .
H41A H 0.9179 0.5135 0.5017 0.106 Uiso 1 1 calc R . .
H41B H 0.8285 0.5154 0.4832 0.106 Uiso 1 1 calc R . .
C42 C 0.939(2) 0.4954(10) 0.4607(6) 0.095(5) Uani 1 1 d DU . .
H42A H 0.9032 0.4807 0.4454 0.114 Uiso 1 1 calc R . .
H42B H 0.9926 0.4756 0.4640 0.114 Uiso 1 1 calc R . .
C43 C 0.969(2) 0.5449(10) 0.4516(7) 0.100(6) Uani 1 1 d DU . .
H43A H 0.9998 0.5601 0.4676 0.120 Uiso 1 1 calc R . .
H43B H 1.0128 0.5416 0.4361 0.120 Uiso 1 1 calc R . .
C44 C 0.894(3) 0.5776(13) 0.4417(9) 0.123(9) Uani 1 1 d DU . .
H44A H 0.9191 0.6084 0.4367 0.184 Uiso 1 1 calc R . .
H44B H 0.8495 0.5817 0.4569 0.184 Uiso 1 1 calc R . .
H44C H 0.8638 0.5639 0.4252 0.184 Uiso 1 1 calc R . .
C45 C 0.9290(19) 0.4223(9) 0.5103(6) 0.084(5) Uani 1 1 d DU . .
H45A H 0.9681 0.4429 0.5220 0.101 Uiso 1 1 calc R . .
H45B H 0.9654 0.4115 0.4941 0.101 Uiso 1 1 calc R . .
C46 C 0.9041(18) 0.3791(10) 0.5279(6) 0.095(5) Uani 1 1 d DU . .
H46A H 0.8602 0.3592 0.5176 0.114 Uiso 1 1 calc R . .
H46B H 0.8769 0.3889 0.5461 0.114 Uiso 1 1 calc R . .
C47 C 0.992(2) 0.3516(11) 0.5331(8) 0.103(6) Uani 1 1 d DU . .
H47A H 1.0139 0.3373 0.5153 0.124 Uiso 1 1 calc R . .
H47B H 1.0396 0.3732 0.5402 0.124 Uiso 1 1 calc R . .
C48 C 0.974(3) 0.3131(12) 0.5547(8) 0.128(9) Uani 1 1 d DU . .
H48A H 1.0291 0.2953 0.5583 0.191 Uiso 1 1 calc R . .
H48B H 0.9273 0.2917 0.5475 0.191 Uiso 1 1 calc R . .
H48C H 0.9527 0.3275 0.5723 0.191 Uiso 1 1 calc R . .
C49 C 0.8011(19) 0.4221(10) 0.4790(6) 0.081(5) Uani 1 1 d DU . .
H49A H 0.7757 0.3949 0.4894 0.097 Uiso 1 1 calc R . .
H49B H 0.8435 0.4093 0.4648 0.097 Uiso 1 1 calc R . .
C50 C 0.7245(19) 0.4464(9) 0.4634(6) 0.088(5) Uani 1 1 d DU . .
H50A H 0.7464 0.4757 0.4543 0.106 Uiso 1 1 calc R . .
H50B H 0.6756 0.4547 0.4767 0.106 Uiso 1 1 calc R . .
C51 C 0.690(2) 0.4111(11) 0.4408(5) 0.094(6) Uani 1 1 d DU . .
H51A H 0.6511 0.4282 0.4272 0.113 Uiso 1 1 calc R . .
H51B H 0.7416 0.3979 0.4304 0.113 Uiso 1 1 calc R . .
C52 C 0.635(2) 0.3704(11) 0.4541(6) 0.092(8) Uani 1 1 d DU . .
H52A H 0.6155 0.3487 0.4393 0.138 Uiso 1 1 calc R . .
H52B H 0.5827 0.3832 0.4639 0.138 Uiso 1 1 calc R . .
H52C H 0.6734 0.3533 0.4676 0.138 Uiso 1 1 calc R . .
N3 N 0.6753(13) 0.7176(7) 0.4783(4) 0.066(3) Uani 1 1 d DU . .
C53 C 0.657(2) 0.7580(9) 0.4969(5) 0.073(4) Uani 1 1 d DU A .
H53A H 0.6317 0.7839 0.4853 0.088 Uiso 1 1 calc R . .
H53B H 0.7145 0.7691 0.5048 0.088 Uiso 1 1 calc R . .
C54 C 0.5914(15) 0.7488(9) 0.5216(5) 0.089(5) Uani 1 1 d DU . .
H54A H 0.6059 0.7186 0.5310 0.107 Uiso 1 1 calc R A .
H54B H 0.5284 0.7475 0.5148 0.107 Uiso 1 1 calc R . .
C55 C 0.604(2) 0.7911(10) 0.5424(6) 0.097(6) Uani 1 1 d DU A .
H55A H 0.5919 0.7812 0.5620 0.116 Uiso 1 1 calc R . .
H55B H 0.6667 0.8033 0.5413 0.116 Uiso 1 1 calc R . .
C56 C 0.537(3) 0.8287(11) 0.5329(8) 0.112(9) Uani 1 1 d DU . .
H56A H 0.5421 0.8564 0.5451 0.168 Uiso 1 1 calc R A .
H56B H 0.4758 0.8159 0.5340 0.168 Uiso 1 1 calc R . .
H56C H 0.5500 0.8378 0.5133 0.168 Uiso 1 1 calc R . .
C57 C 0.7331(13) 0.7387(8) 0.4556(4) 0.072(4) Uani 1 1 d DU A .
H57A H 0.7898 0.7495 0.4645 0.087 Uiso 1 1 calc R . .
H57B H 0.7019 0.7671 0.4484 0.087 Uiso 1 1 calc R . .
C58 C 0.758(2) 0.7083(10) 0.4306(5) 0.078(5) Uani 1 1 d DU . .
H58A H 0.7027 0.7002 0.4199 0.094 Uiso 1 1 calc R A .
H58B H 0.7853 0.6785 0.4373 0.094 Uiso 1 1 calc R . .
C59 C 0.825(2) 0.7340(11) 0.4109(6) 0.085(6) Uani 1 1 d DU A .
H59A H 0.7991 0.7646 0.4047 0.102 Uiso 1 1 calc R . .
H59B H 0.8820 0.7401 0.4209 0.102 Uiso 1 1 calc R . .
C60 C 0.841(3) 0.7015(13) 0.3854(6) 0.099(8) Uani 1 1 d DU . .
H60A H 0.8845 0.7161 0.3727 0.148 Uiso 1 1 calc R A .
H60B H 0.7838 0.6965 0.3754 0.148 Uiso 1 1 calc R . .
H60C H 0.8640 0.6710 0.3919 0.148 Uiso 1 1 calc R . .
C61 C 0.5907(15) 0.7022(9) 0.4649(6) 0.066(4) Uani 1 1 d DU A .
H61A H 0.5525 0.6885 0.4799 0.079 Uiso 1 1 calc R . .
H61B H 0.6060 0.6761 0.4518 0.079 Uiso 1 1 calc R . .
C62 C 0.5325(15) 0.7366(9) 0.4486(6) 0.073(5) Uani 1 1 d DU . .
H62A H 0.5699 0.7542 0.4349 0.088 Uiso 1 1 calc R A .
H62B H 0.5048 0.7596 0.4617 0.088 Uiso 1 1 calc R . .
C63 C 0.4579(17) 0.7087(9) 0.4329(6) 0.078(5) Uani 1 1 d DU A .
H63A H 0.4862 0.6885 0.4183 0.093 Uiso 1 1 calc R . .
H63B H 0.4267 0.6877 0.4464 0.093 Uiso 1 1 calc R . .
C64 C 0.388(2) 0.7413(12) 0.4188(7) 0.097(8) Uani 1 1 d DU . .
H64A H 0.3427 0.7221 0.4093 0.146 Uiso 1 1 calc R A .
H64B H 0.4187 0.7615 0.4050 0.146 Uiso 1 1 calc R . .
H64C H 0.3596 0.7610 0.4332 0.146 Uiso 1 1 calc R . .
C65 C 0.7133(15) 0.6761(8) 0.4921(4) 0.065(3) Uani 0.50 1 d PDU A 1
H65A H 0.7149 0.6493 0.4787 0.078 Uiso 0.50 1 calc PR A 1
H65B H 0.6751 0.6670 0.5083 0.078 Uiso 0.50 1 calc PR A 1
C66 C 0.8100(19) 0.6871(13) 0.5025(9) 0.063(4) Uani 0.50 1 d PDU A 1
H66A H 0.8494 0.6930 0.4861 0.075 Uiso 0.50 1 calc PR A 1
H66B H 0.8091 0.7160 0.5142 0.075 Uiso 0.50 1 calc PR A 1
C67 C 0.849(3) 0.6460(16) 0.5199(8) 0.063(5) Uani 0.50 1 d PDU A 1
H67A H 0.9133 0.6519 0.5238 0.075 Uiso 0.50 1 calc PR A 1
H67B H 0.8441 0.6163 0.5089 0.075 Uiso 0.50 1 calc PR A 1
C68 C 0.797(3) 0.6406(19) 0.5479(7) 0.057(7) Uani 0.50 1 d PDU A 1
H68A H 0.8197 0.6128 0.5580 0.085 Uiso 0.50 1 calc PR A 1
H68B H 0.7330 0.6368 0.5440 0.085 Uiso 0.50 1 calc PR A 1
H68C H 0.8067 0.6689 0.5595 0.085 Uiso 0.50 1 calc PR A 1
C365 C 0.7133(15) 0.6761(8) 0.4921(4) 0.065(3) Uani 0.50 1 d PDU A 2
H36D H 0.7490 0.6591 0.4777 0.078 Uiso 0.50 1 calc PR A 2
H36E H 0.6622 0.6553 0.4971 0.078 Uiso 0.50 1 calc PR A 2
C366 C 0.7735(16) 0.6801(12) 0.5188(5) 0.065(4) Uani 0.50 1 d PDU A 2
H36F H 0.8272 0.6995 0.5144 0.077 Uiso 0.50 1 calc PR A 2
H36G H 0.7395 0.6959 0.5340 0.077 Uiso 0.50 1 calc PR A 2
C367 C 0.803(4) 0.6309(13) 0.5286(8) 0.065(5) Uani 0.50 1 d PDU A 2
H36H H 0.8587 0.6212 0.5185 0.078 Uiso 0.50 1 calc PR A 2
H36I H 0.7556 0.6074 0.5246 0.078 Uiso 0.50 1 calc PR A 2
C368 C 0.821(4) 0.6330(18) 0.5605(8) 0.068(8) Uani 0.50 1 d PDU A 2
H36J H 0.8061 0.6025 0.5691 0.102 Uiso 0.50 1 calc PR A 2
H36K H 0.7846 0.6579 0.5690 0.102 Uiso 0.50 1 calc PR A 2
H36L H 0.8853 0.6398 0.5638 0.102 Uiso 0.50 1 calc PR A 2
N4 N 0.8677(15) 0.6764(7) 0.7909(4) 0.067(3) Uani 1 1 d DU . .
C69 C 0.9470(15) 0.6933(8) 0.8081(4) 0.078(4) Uani 1 1 d DU . .
H69A H 0.9820 0.7161 0.7966 0.094 Uiso 1 1 calc R . .
H69B H 0.9867 0.6660 0.8121 0.094 Uiso 1 1 calc R . .
C70 C 0.9215(17) 0.7166(14) 0.8357(6) 0.095(5) Uani 1 1 d DU . .
H70A H 0.8888 0.6935 0.8476 0.114 Uiso 1 1 calc R . .
H70B H 0.8803 0.7433 0.8319 0.114 Uiso 1 1 calc R . .
C71 C 1.0041(19) 0.7349(14) 0.8520(6) 0.103(6) Uani 1 1 d DU . .
H71A H 1.0316 0.7617 0.8418 0.124 Uiso 1 1 calc R . .
H71B H 1.0497 0.7095 0.8537 0.124 Uiso 1 1 calc R . .
C72 C 0.974(3) 0.7511(16) 0.8819(6) 0.123(9) Uani 1 1 d DU . .
H72A H 1.0259 0.7637 0.8922 0.184 Uiso 1 1 calc R . .
H72B H 0.9492 0.7241 0.8922 0.184 Uiso 1 1 calc R . .
H72C H 0.9278 0.7756 0.8802 0.184 Uiso 1 1 calc R . .
C73 C 0.8069(15) 0.6477(8) 0.8079(5) 0.069(4) Uani 1 1 d DU . .
H73A H 0.7560 0.6372 0.7960 0.082 Uiso 1 1 calc R . .
H73B H 0.7819 0.6675 0.8233 0.082 Uiso 1 1 calc R . .
C74 C 0.8534(17) 0.6037(9) 0.8210(6) 0.077(5) Uani 1 1 d DU . .
H74A H 0.8707 0.5814 0.8058 0.092 Uiso 1 1 calc R . .
H74B H 0.9088 0.6135 0.8311 0.092 Uiso 1 1 calc R . .
C75 C 0.7879(18) 0.5794(10) 0.8417(6) 0.080(6) Uani 1 1 d DU . .
H75A H 0.7667 0.6026 0.8558 0.096 Uiso 1 1 calc R . .
H75B H 0.7349 0.5675 0.8312 0.096 Uiso 1 1 calc R . .
C76 C 0.835(2) 0.5379(11) 0.8569(7) 0.101(8) Uani 1 1 d DU . .
H76A H 0.7929 0.5235 0.8703 0.151 Uiso 1 1 calc R . .
H76B H 0.8879 0.5496 0.8670 0.151 Uiso 1 1 calc R . .
H76C H 0.8534 0.5142 0.8430 0.151 Uiso 1 1 calc R . .
C77 C 0.9109(16) 0.6515(10) 0.7670(5) 0.060(4) Uani 1 1 d DU . .
H77A H 0.9497 0.6261 0.7746 0.072 Uiso 1 1 calc R . .
H77B H 0.9504 0.6741 0.7570 0.072 Uiso 1 1 calc R . .
C78 C 0.8449(15) 0.6295(8) 0.7455(5) 0.050(4) Uani 1 1 d DU . .
H78A H 0.7954 0.6136 0.7557 0.060 Uiso 1 1 calc R . .
H78B H 0.8181 0.6550 0.7338 0.060 Uiso 1 1 calc R . .
C79 C 0.8913(17) 0.5941(7) 0.7263(4) 0.048(4) Uani 1 1 d DU . .
H79A H 0.9460 0.6089 0.7183 0.058 Uiso 1 1 calc R . .
H79B H 0.8504 0.5864 0.7104 0.058 Uiso 1 1 calc R . .
C80 C 0.9185(16) 0.5477(7) 0.7413(5) 0.046(5) Uani 1 1 d DU . .
H80A H 0.9484 0.5267 0.7279 0.069 Uiso 1 1 calc R . .
H80B H 0.8645 0.5322 0.7488 0.069 Uiso 1 1 calc R . .
H80C H 0.9597 0.5549 0.7569 0.069 Uiso 1 1 calc R . .
C81 C 0.8104(18) 0.7150(8) 0.7801(6) 0.070(4) Uani 1 1 d DU . .
H81A H 0.7804 0.7303 0.7963 0.084 Uiso 1 1 calc R . .
H81B H 0.7626 0.7009 0.7682 0.084 Uiso 1 1 calc R . .
C82 C 0.8579(18) 0.7530(9) 0.7629(6) 0.079(5) Uani 1 1 d DU . .
H82A H 0.8826 0.7387 0.7455 0.095 Uiso 1 1 calc R . .
H82B H 0.9090 0.7657 0.7740 0.095 Uiso 1 1 calc R . .
C83 C 0.795(2) 0.7933(10) 0.7550(7) 0.089(6) Uani 1 1 d DU . .
H83A H 0.7807 0.8124 0.7719 0.107 Uiso 1 1 calc R . .
H83B H 0.7376 0.7804 0.7475 0.107 Uiso 1 1 calc R . .
C84 C 0.841(3) 0.8239(13) 0.7327(8) 0.121(9) Uani 1 1 d DU . .
H84A H 0.8006 0.8499 0.7274 0.182 Uiso 1 1 calc R . .
H84B H 0.8542 0.8047 0.7161 0.182 Uiso 1 1 calc R . .
H84C H 0.8968 0.8368 0.7404 0.182 Uiso 1 1 calc R . .
N5 N 0.5644(17) 0.2927(10) 0.6066(5) 0.116(5) Uani 1 1 d DU . .
C85 C 0.653(2) 0.2855(12) 0.6200(8) 0.115(5) Uani 1 1 d DU . .
H85A H 0.6810 0.2572 0.6115 0.138 Uiso 1 1 calc R . .
H85B H 0.6429 0.2787 0.6402 0.138 Uiso 1 1 calc R . .
C86 C 0.7200(17) 0.3262(12) 0.6178(8) 0.113(6) Uani 1 1 d DU . .
H86A H 0.6925 0.3553 0.6255 0.136 Uiso 1 1 calc R . .
H86B H 0.7350 0.3319 0.5978 0.136 Uiso 1 1 calc R . .
C87 C 0.8059(19) 0.3146(13) 0.6343(8) 0.113(7) Uani 1 1 d DU . .
H87A H 0.7899 0.3091 0.6542 0.136 Uiso 1 1 calc R . .
H87B H 0.8317 0.2849 0.6267 0.136 Uiso 1 1 calc R . .
C88 C 0.877(2) 0.3528(12) 0.6329(8) 0.108(9) Uani 1 1 d DU . .
H88A H 0.9295 0.3433 0.6441 0.162 Uiso 1 1 calc R . .
H88B H 0.8526 0.3824 0.6404 0.162 Uiso 1 1 calc R . .
H88C H 0.8956 0.3576 0.6132 0.162 Uiso 1 1 calc R . .
C89 C 0.5199(17) 0.3346(12) 0.6201(6) 0.121(6) Uani 1 1 d DU . .
H89A H 0.4595 0.3388 0.6116 0.146 Uiso 1 1 calc R . .
H89B H 0.5557 0.3632 0.6157 0.146 Uiso 1 1 calc R . .
C90 C 0.510(2) 0.3309(11) 0.6518(6) 0.128(6) Uani 1 1 d DU . .
H90A H 0.5698 0.3343 0.6606 0.153 Uiso 1 1 calc R . .
H90B H 0.4872 0.2989 0.6565 0.153 Uiso 1 1 calc R . .
C91 C 0.446(2) 0.3673(13) 0.6649(8) 0.133(7) Uani 1 1 d DU . .
H91A H 0.4532 0.3678 0.6856 0.160 Uiso 1 1 calc R . .
H91B H 0.4597 0.3992 0.6574 0.160 Uiso 1 1 calc R . .
C92 C 0.351(2) 0.3527(17) 0.6569(9) 0.153(10) Uani 1 1 d DU . .
H92A H 0.3079 0.3757 0.6645 0.230 Uiso 1 1 calc R . .
H92B H 0.3379 0.3215 0.6648 0.230 Uiso 1 1 calc R . .
H92C H 0.3453 0.3515 0.6364 0.230 Uiso 1 1 calc R . .
C93 C 0.571(2) 0.3021(10) 0.5758(6) 0.120(5) Uani 1 1 d DU . .
H93A H 0.6013 0.3328 0.5731 0.144 Uiso 1 1 calc R . .
H93B H 0.5090 0.3052 0.5682 0.144 Uiso 1 1 calc R . .
C94 C 0.621(3) 0.2646(13) 0.5581(5) 0.126(6) Uani 1 1 d DU . .
H94A H 0.6860 0.2650 0.5630 0.151 Uiso 1 1 calc R . .
H94B H 0.5972 0.2329 0.5625 0.151 Uiso 1 1 calc R . .
C95 C 0.610(3) 0.2744(14) 0.5267(5) 0.131(7) Uani 1 1 d DU . .
H95A H 0.6389 0.3050 0.5222 0.158 Uiso 1 1 calc R . .
H95B H 0.5451 0.2773 0.5224 0.158 Uiso 1 1 calc R . .
C96 C 0.651(4) 0.2357(15) 0.5078(7) 0.147(10) Uani 1 1 d DU . .
H96A H 0.6503 0.2461 0.4881 0.221 Uiso 1 1 calc R . .
H96B H 0.6165 0.2066 0.5098 0.221 Uiso 1 1 calc R . .
H96C H 0.7138 0.2299 0.5136 0.221 Uiso 1 1 calc R . .
C97 C 0.5131(18) 0.2465(9) 0.6121(6) 0.119(5) Uani 1 1 d DU . .
H97A H 0.5439 0.2203 0.6023 0.143 Uiso 1 1 calc R . .
H97B H 0.5141 0.2396 0.6326 0.143 Uiso 1 1 calc R . .
C98 C 0.4150(19) 0.2490(11) 0.6021(9) 0.122(6) Uani 1 1 d DU . .
H98A H 0.4128 0.2560 0.5817 0.147 Uiso 1 1 calc R . .
H98B H 0.3826 0.2744 0.6123 0.147 Uiso 1 1 calc R . .
C99 C 0.371(2) 0.2009(11) 0.6082(10) 0.127(7) Uani 1 1 d DU . .
H99A H 0.4032 0.1759 0.5977 0.152 Uiso 1 1 calc R . .
H99B H 0.3755 0.1938 0.6286 0.152 Uiso 1 1 calc R . .
C100 C 0.271(2) 0.2004(15) 0.5995(10) 0.137(10) Uani 1 1 d DU . .
H10A H 0.2447 0.1698 0.6045 0.206 Uiso 1 1 calc R . .
H10B H 0.2666 0.2054 0.5792 0.206 Uiso 1 1 calc R . .
H10C H 0.2393 0.2256 0.6095 0.206 Uiso 1 1 calc R . .
N6 N 0.3568(18) 0.5329(9) 0.3659(5) 0.136(5) Uani 1 1 d DU . .
C101 C 0.381(3) 0.4808(9) 0.3636(6) 0.139(6) Uani 1 1 d DU . .
H10D H 0.3572 0.4685 0.3456 0.166 Uiso 1 1 calc R . .
H10E H 0.4475 0.4780 0.3630 0.166 Uiso 1 1 calc R . .
C102 C 0.346(3) 0.4500(11) 0.3873(8) 0.142(7) Uani 1 1 d DU . .
H10F H 0.2797 0.4489 0.3871 0.170 Uiso 1 1 calc R . .
H10G H 0.3662 0.4625 0.4058 0.170 Uiso 1 1 calc R . .
C103 C 0.386(3) 0.4001(11) 0.3824(8) 0.144(7) Uani 1 1 d DU . .
H10H H 0.4522 0.4021 0.3810 0.173 Uiso 1 1 calc R . .
H10I H 0.3626 0.3872 0.3644 0.173 Uiso 1 1 calc R . .
C104 C 0.359(3) 0.3671(13) 0.4070(9) 0.145(10) Uani 1 1 d DU . .
H10J H 0.3875 0.3362 0.4043 0.218 Uiso 1 1 calc R . .
H10K H 0.2934 0.3633 0.4073 0.218 Uiso 1 1 calc R . .
H10L H 0.3792 0.3808 0.4249 0.218 Uiso 1 1 calc R . .
C105 C 0.3914(18) 0.5567(14) 0.3404(5) 0.135(6) Uani 1 1 d DU . .
H10M H 0.4554 0.5477 0.3380 0.162 Uiso 1 1 calc R . .
H10N H 0.3896 0.5912 0.3437 0.162 Uiso 1 1 calc R . .
C106 C 0.342(2) 0.5465(14) 0.3128(5) 0.135(6) Uani 1 1 d DU . .
H10O H 0.2880 0.5666 0.3115 0.162 Uiso 1 1 calc R . .
H10P H 0.3227 0.5131 0.3125 0.162 Uiso 1 1 calc R . .
C107 C 0.403(3) 0.5560(18) 0.2871(6) 0.135(7) Uani 1 1 d DU . .
H10Q H 0.4263 0.5888 0.2878 0.162 Uiso 1 1 calc R . .
H10R H 0.4557 0.5343 0.2875 0.162 Uiso 1 1 calc R . .
C108 C 0.350(3) 0.5486(16) 0.2597(6) 0.127(9) Uani 1 1 d DU . .
H10S H 0.3879 0.5562 0.2435 0.191 Uiso 1 1 calc R . .
H10T H 0.2968 0.5692 0.2597 0.191 Uiso 1 1 calc R . .
H10U H 0.3303 0.5156 0.2585 0.191 Uiso 1 1 calc R . .
C109 C 0.2634(18) 0.5370(11) 0.3721(9) 0.139(6) Uani 1 1 d DU . .
H10V H 0.2510 0.5228 0.3908 0.167 Uiso 1 1 calc R . .
H10W H 0.2282 0.5193 0.3578 0.167 Uiso 1 1 calc R . .
C110 C 0.2330(16) 0.5898(12) 0.3722(11) 0.144(7) Uani 1 1 d DU . .
H11A H 0.2553 0.6060 0.3893 0.172 Uiso 1 1 calc R . .
H11B H 0.2570 0.6064 0.3554 0.172 Uiso 1 1 calc R . .
C111 C 0.1299(19) 0.5898(13) 0.3717(11) 0.146(7) Uani 1 1 d DU . .
H11C H 0.1091 0.5765 0.3535 0.175 Uiso 1 1 calc R . .
H11D H 0.1075 0.5689 0.3869 0.175 Uiso 1 1 calc R . .
C112 C 0.089(3) 0.6389(14) 0.3755(10) 0.143(10) Uani 1 1 d DU . .
H11E H 0.0233 0.6366 0.3757 0.215 Uiso 1 1 calc R . .
H11F H 0.1078 0.6592 0.3598 0.215 Uiso 1 1 calc R . .
H11G H 0.1101 0.6526 0.3933 0.215 Uiso 1 1 calc R . .
C113 C 0.4023(15) 0.5572(14) 0.3899(5) 0.137(6) Uani 1 1 d DU . .
H11H H 0.3727 0.5471 0.4076 0.165 Uiso 1 1 calc R . .
H11I H 0.3925 0.5916 0.3879 0.165 Uiso 1 1 calc R . .
C114 C 0.5019(18) 0.5485(16) 0.3928(8) 0.137(7) Uani 1 1 d DU . .
H11J H 0.5325 0.5586 0.3752 0.165 Uiso 1 1 calc R . .
H11K H 0.5127 0.5143 0.3952 0.165 Uiso 1 1 calc R . .
C115 C 0.543(2) 0.5753(15) 0.4179(8) 0.138(7) Uani 1 1 d DU . .
H11L H 0.5040 0.5707 0.4347 0.165 Uiso 1 1 calc R . .
H11M H 0.5443 0.6095 0.4135 0.165 Uiso 1 1 calc R . .
C116 C 0.639(2) 0.5577(17) 0.4243(8) 0.141(10) Uani 1 1 d DU . .
H11N H 0.6647 0.5765 0.4397 0.212 Uiso 1 1 calc R . .
H11O H 0.6765 0.5610 0.4074 0.212 Uiso 1 1 calc R . .
H11P H 0.6368 0.5244 0.4300 0.212 Uiso 1 1 calc R . .

loop_
_atom_site_aniso_label
_atom_site_aniso_U_11
_atom_site_aniso_U_22
_atom_site_aniso_U_33
_atom_site_aniso_U_23
_atom_site_aniso_U_13
_atom_site_aniso_U_12
W1 0.0218(4) 0.0279(5) 0.0263(4) 0.0034(3) 0.0018(3) -0.0013(4)
W2 0.0194(4) 0.0235(4) 0.0374(4) -0.0055(3) -0.0018(4) 0.0024(4)
W3 0.0201(4) 0.0211(4) 0.0273(4) -0.0020(3) 0.0010(3) -0.0024(3)
W4 0.0243(4) 0.0174(4) 0.0318(4) -0.0017(3) 0.0007(3) 0.0007(3)
W5 0.0241(5) 0.0564(6) 0.0268(4) -0.0004(4) 0.0030(4) -0.0011(4)
W6 0.0265(5) 0.0397(5) 0.0285(4) -0.0069(4) -0.0005(4) -0.0004(4)
W7 0.0229(4) 0.0320(5) 0.0281(4) -0.0020(4) 0.0018(3) -0.0029(4)
W8 0.0196(4) 0.0210(4) 0.0338(4) -0.0039(3) -0.0018(3) -0.0018(3)
W9 0.0304(5) 0.0265(5) 0.0309(4) 0.0035(3) -0.0023(4) -0.0004(4)
W10 0.0219(5) 0.0288(5) 0.0328(4) -0.0074(4) -0.0034(3) 0.0004(4)
W11 0.0250(5) 0.0163(4) 0.0383(4) -0.0007(3) -0.0025(4) -0.0003(4)
W12 0.0239(5) 0.0590(7) 0.0458(5) 0.0255(5) 0.0028(4) 0.0063(5)
W13 0.0249(5) 0.0454(6) 0.0293(4) -0.0060(4) -0.0009(4) -0.0055(4)
W14 0.0251(5) 0.0278(5) 0.0397(5) -0.0123(4) -0.0032(4) 0.0033(4)
W15 0.0219(5) 0.0231(4) 0.0364(4) -0.0018(3) -0.0036(4) 0.0032(4)
W16 0.0273(5) 0.0255(5) 0.0378(5) 0.0044(4) -0.0018(4) 0.0006(4)
W17 0.0249(5) 0.0609(7) 0.0410(5) 0.0267(5) 0.0028(4) 0.0031(5)
W18 0.0339(6) 0.0418(6) 0.0650(7) -0.0200(5) 0.0120(5) -0.0011(5)
W19 0.0389(6) 0.1019(10) 0.0397(6) -0.0312(6) 0.0049(5) -0.0212(7)
W20 0.0337(6) 0.1347(13) 0.0280(5) 0.0173(6) -0.0066(4) -0.0151(7)
W21 0.0411(7) 0.1228(12) 0.0380(6) -0.0340(7) 0.0115(5) -0.0220(7)
W22 0.0387(6) 0.0325(6) 0.0655(7) -0.0172(5) 0.0085(5) -0.0049(5)
Zr1 0.0231(11) 0.0285(11) 0.0311(10) 0.0000(8) 0.0008(8) -0.0056(9)
Zr2 0.0216(10) 0.0253(10) 0.0292(9) -0.0018(8) 0.0013(8) -0.0049(9)
P1 0.017(2) 0.025(2) 0.032(2) -0.0002(18) 0.0020(19) 0.0013(19)
P2 0.023(2) 0.047(3) 0.025(2) -0.002(2) -0.0002(19) 0.003(2)
Al1 0.027(3) 0.022(3) 0.028(3) -0.004(2) 0.005(2) -0.001(2)
Al2 0.022(3) 0.020(3) 0.032(3) -0.004(2) -0.001(2) 0.000(2)
O1 0.028(6) 0.035(5) 0.034(6) -0.005(4) -0.008(5) 0.003(5)
O2 0.020(6) 0.041(7) 0.032(4) 0.004(5) -0.007(4) -0.008(5)
O3 0.020(5) 0.046(7) 0.028(5) -0.010(5) 0.005(4) 0.006(5)
O4 0.025(5) 0.033(6) 0.031(5) -0.009(5) 0.005(4) 0.010(4)
O5 0.036(7) 0.051(8) 0.023(6) -0.005(6) 0.005(5) -0.002(6)
O6 0.042(9) 0.037(6) 0.058(9) -0.027(6) -0.005(8) 0.012(6)
O7 0.023(6) 0.038(5) 0.024(5) 0.008(4) 0.001(5) 0.001(5)
O8 0.028(7) 0.021(6) 0.047(4) -0.003(4) -0.005(5) 0.008(6)
O9 0.023(4) 0.023(4) 0.027(4) -0.001(3) -0.004(4) 0.002(4)
O10 0.019(4) 0.016(4) 0.026(4) -0.006(3) 0.001(4) -0.001(4)
O11 0.028(5) 0.025(6) 0.024(5) -0.006(5) -0.006(4) -0.004(4)
O12 0.035(8) 0.025(6) 0.038(7) -0.008(5) 0.003(6) -0.009(6)
O13 0.016(6) 0.020(5) 0.038(5) -0.001(4) -0.009(5) 0.002(5)
O14 0.020(4) 0.020(5) 0.039(4) -0.001(4) -0.002(4) 0.000(4)
O15 0.037(5) 0.021(5) 0.023(6) -0.006(4) -0.012(5) -0.002(4)
O16 0.026(6) 0.018(6) 0.039(4) -0.002(4) -0.005(4) -0.001(5)
O17 0.018(6) 0.025(5) 0.032(5) -0.008(4) 0.004(5) 0.005(4)
O18 0.015(6) 0.028(5) 0.029(5) 0.003(4) 0.002(5) -0.005(4)
O19 0.029(6) 0.038(7) 0.031(6) -0.011(6) -0.004(5) 0.004(5)
O20 0.026(5) 0.013(5) 0.038(6) -0.003(4) 0.004(4) 0.006(4)
O21 0.049(8) 0.032(6) 0.033(6) 0.009(5) -0.008(6) -0.014(6)
O22 0.026(6) 0.036(5) 0.026(4) -0.004(4) 0.004(4) -0.007(5)
O23 0.023(4) 0.033(7) 0.030(5) 0.005(5) 0.003(4) -0.001(4)
O24 0.021(6) 0.035(6) 0.038(4) -0.002(4) 0.007(4) 0.005(5)
O25 0.033(5) 0.006(5) 0.039(6) 0.002(5) 0.005(5) 0.000(4)
O26 0.020(5) 0.024(5) 0.024(5) -0.005(4) 0.004(4) -0.004(5)
O27 0.030(5) 0.025(6) 0.025(4) 0.000(3) 0.001(4) -0.001(4)
O28 0.026(6) 0.045(8) 0.042(7) -0.004(6) 0.004(5) 0.003(5)
O29 0.038(7) 0.078(9) 0.034(5) -0.018(5) -0.001(5) -0.013(6)
O30 0.026(7) 0.070(8) 0.082(10) 0.045(8) 0.002(8) 0.011(7)
O31 0.028(7) 0.035(6) 0.048(5) 0.007(5) -0.002(5) 0.001(5)
O32 0.022(4) 0.046(6) 0.022(4) -0.001(4) -0.001(4) 0.001(4)
O33 0.030(5) 0.023(6) 0.028(5) 0.016(4) 0.001(4) -0.005(5)
O34 0.033(6) 0.073(11) 0.039(8) -0.006(7) 0.014(6) -0.009(6)
O35 0.021(4) 0.020(4) 0.023(4) -0.004(3) 0.002(3) 0.005(4)
O36 0.025(5) 0.025(6) 0.032(6) 0.002(4) 0.001(4) -0.010(4)
O37 0.027(5) 0.036(7) 0.037(6) 0.008(5) -0.006(4) 0.003(5)
O38 0.029(5) 0.046(7) 0.026(5) -0.006(5) -0.011(4) 0.005(5)
O39 0.020(6) 0.047(5) 0.034(5) -0.021(4) -0.002(5) 0.012(5)
O40 0.033(5) 0.033(6) 0.046(7) -0.016(5) -0.007(5) 0.000(4)
O41 0.028(5) 0.034(8) 0.040(8) 0.007(6) 0.011(5) 0.008(5)
O42 0.028(7) 0.037(6) 0.040(5) 0.012(4) 0.009(4) 0.003(5)
O43 0.026(6) 0.033(5) 0.029(6) 0.006(4) -0.002(5) -0.001(4)
O44 0.028(4) 0.043(4) 0.020(4) 0.006(4) 0.001(3) 0.000(4)
O45 0.031(5) 0.063(5) 0.032(4) -0.007(4) 0.004(4) -0.004(4)
O46 0.012(6) 0.062(6) 0.030(6) 0.004(5) 0.001(5) 0.003(4)
O47 0.022(5) 0.047(6) 0.046(7) -0.015(5) -0.007(5) -0.005(4)
O48 0.030(5) 0.019(5) 0.032(6) -0.003(5) -0.009(5) 0.001(4)
O49 0.035(7) 0.090(7) 0.038(6) 0.025(5) -0.003(5) -0.002(6)
O50 0.035(7) 0.129(7) 0.041(7) -0.007(6) 0.000(5) -0.021(6)
O51 0.042(9) 0.068(6) 0.066(9) 0.042(6) 0.001(7) 0.005(6)
O52 0.029(5) 0.034(4) 0.038(4) -0.004(4) 0.002(4) 0.001(4)
O53 0.027(6) 0.045(6) 0.032(6) 0.002(5) -0.004(5) 0.006(5)
O54 0.030(6) 0.032(7) 0.040(7) 0.002(5) 0.003(5) 0.005(5)
O55 0.030(5) 0.034(7) 0.034(7) -0.002(6) -0.007(5) -0.003(5)
O56 0.033(7) 0.021(5) 0.051(7) -0.001(5) -0.015(6) 0.002(5)
O57 0.029(5) 0.035(7) 0.031(6) 0.001(5) -0.001(4) 0.004(4)
O58 0.022(6) 0.019(4) 0.035(5) -0.001(4) 0.010(5) 0.003(5)
O59 0.018(7) 0.036(8) 0.052(6) 0.009(5) -0.012(5) 0.002(6)
O60 0.028(5) 0.017(5) 0.025(6) -0.004(4) -0.003(4) -0.013(4)
O61 0.041(9) 0.077(11) 0.025(5) -0.014(6) 0.000(5) 0.000(8)
O62 0.039(7) 0.021(5) 0.036(5) 0.003(4) -0.002(5) -0.004(5)
O63 0.022(4) 0.022(4) 0.026(4) -0.004(3) -0.002(3) 0.000(3)
O64 0.047(8) 0.065(8) 0.058(6) -0.024(5) 0.009(5) -0.015(6)
O65 0.055(7) 0.126(9) 0.033(6) -0.005(6) 0.006(5) -0.024(6)
O66 0.038(7) 0.072(7) 0.033(6) -0.010(5) 0.013(5) -0.001(6)
O67 0.029(6) 0.060(6) 0.031(6) 0.010(5) 0.000(5) -0.011(5)
O68 0.021(6) 0.043(7) 0.061(5) -0.002(5) -0.001(5) 0.001(5)
O69 0.021(6) 0.030(6) 0.052(6) 0.002(5) 0.000(5) -0.002(5)
O70 0.028(6) 0.050(5) 0.039(7) -0.013(5) -0.004(5) -0.006(5)
O71 0.031(5) 0.052(8) 0.052(7) 0.018(6) 0.002(5) 0.007(5)
O72 0.044(6) 0.034(6) 0.077(8) -0.023(6) 0.008(6) 0.000(5)
O73 0.048(9) 0.037(6) 0.083(9) -0.021(6) 0.005(8) -0.015(6)
O74 0.055(6) 0.102(9) 0.045(7) -0.034(6) 0.014(5) -0.022(6)
O75 0.046(7) 0.045(8) 0.097(12) -0.030(9) 0.022(8) -0.001(6)
O76 0.052(9) 0.117(11) 0.055(10) -0.048(8) 0.016(7) -0.027(9)
O77 0.045(8) 0.063(8) 0.057(5) -0.041(5) 0.011(5) -0.017(6)
O78 0.022(7) 0.082(9) 0.036(5) 0.029(5) -0.014(5) 0.000(6)
O79 0.052(9) 0.152(11) 0.036(6) 0.026(8) -0.005(6) -0.020(8)
O80 0.043(8) 0.126(12) 0.055(7) -0.048(7) 0.011(6) -0.033(7)
C1 0.036(6) 0.034(4) 0.052(6) -0.004(4) 0.001(5) 0.015(5)
C2 0.031(6) 0.037(6) 0.047(5) 0.001(4) 0.004(5) 0.013(5)
C3 0.028(5) 0.048(6) 0.046(6) -0.001(5) 0.002(4) 0.009(5)
C4 0.034(5) 0.057(6) 0.045(6) 0.007(6) 0.006(5) 0.011(5)
C5 0.040(6) 0.049(5) 0.049(6) -0.005(5) 0.000(5) 0.018(5)
C6 0.043(6) 0.045(7) 0.062(7) 0.008(6) 0.001(5) -0.013(5)
C7 0.050(7) 0.037(4) 0.061(7) 0.006(5) 0.000(5) -0.017(5)
C8 0.052(7) 0.028(4) 0.061(7) 0.009(5) 0.008(6) -0.006(5)
C9 0.045(6) 0.033(5) 0.059(6) 0.017(4) 0.002(5) -0.009(5)
C10 0.044(7) 0.040(6) 0.055(6) 0.011(5) 0.005(5) -0.011(5)
C11 0.021(5) 0.038(6) 0.034(5) -0.001(4) 0.000(4) -0.005(5)
C12 0.023(6) 0.037(5) 0.040(6) 0.003(5) -0.003(5) 0.000(5)
C13 0.023(5) 0.036(5) 0.038(6) -0.005(5) -0.002(5) 0.000(4)
C14 0.024(4) 0.041(6) 0.038(5) -0.006(5) 0.003(4) -0.007(4)
C15 0.024(4) 0.042(6) 0.041(6) -0.005(5) 0.001(4) -0.011(4)
C16 0.053(7) 0.029(5) 0.032(5) 0.003(4) 0.005(4) -0.004(5)
C17 0.050(6) 0.025(5) 0.035(5) 0.006(4) 0.000(5) 0.001(4)
C18 0.052(6) 0.027(4) 0.032(6) 0.007(4) 0.005(5) 0.003(4)
C19 0.055(7) 0.027(4) 0.032(6) 0.001(4) 0.006(5) -0.007(4)
C20 0.054(6) 0.031(5) 0.034(6) 0.002(4) 0.008(5) -0.008(5)
N1 0.071(6) 0.058(6) 0.092(6) 0.009(5) 0.001(6) 0.005(6)
C21 0.067(7) 0.054(7) 0.084(8) 0.006(7) 0.001(7) 0.007(6)
C22 0.070(7) 0.060(8) 0.084(9) 0.003(8) -0.001(8) 0.009(7)
C23 0.068(8) 0.065(10) 0.089(10) -0.002(9) 0.001(9) 0.004(8)
C24 0.077(15) 0.079(15) 0.101(13) -0.015(13) 0.030(13) 0.005(13)
C25 0.067(7) 0.066(8) 0.090(8) 0.006(7) 0.000(7) 0.003(6)
C26 0.072(7) 0.076(9) 0.091(9) 0.003(8) 0.007(8) 0.003(7)
C27 0.073(8) 0.086(10) 0.091(10) 0.004(9) 0.010(9) 0.008(8)
C28 0.072(15) 0.102(16) 0.081(13) 0.008(12) 0.017(13) 0.009(13)
C29 0.081(8) 0.059(8) 0.092(7) 0.006(6) -0.003(8) -0.002(7)
C30 0.096(9) 0.068(9) 0.093(7) 0.002(7) -0.003(9) -0.004(8)
C31 0.111(11) 0.078(10) 0.096(8) -0.003(8) -0.007(10) -0.003(10)
C32 0.141(18) 0.091(17) 0.098(10) -0.005(12) -0.010(16) -0.006(16)
C33 0.073(8) 0.059(8) 0.094(7) 0.013(6) 0.004(8) 0.002(7)
C34 0.072(9) 0.052(8) 0.094(7) 0.015(7) 0.004(8) 0.000(8)
C35 0.071(10) 0.054(9) 0.093(8) 0.014(8) 0.000(9) -0.002(8)
C36 0.063(13) 0.056(14) 0.099(15) 0.016(12) 0.001(13) 0.001(11)
N2 0.076(7) 0.088(7) 0.076(6) -0.020(5) -0.002(5) 0.001(6)
C37 0.071(8) 0.083(8) 0.072(7) -0.014(6) -0.004(6) 0.009(7)
C38 0.065(9) 0.077(9) 0.073(8) -0.012(7) -0.006(7) 0.013(8)
C39 0.059(9) 0.077(10) 0.068(8) -0.015(8) -0.013(8) 0.011(9)
C40 0.047(12) 0.088(13) 0.043(10) -0.015(9) -0.037(9) 0.006(12)
C41 0.081(8) 0.097(8) 0.087(8) -0.011(7) -0.005(7) -0.006(7)
C42 0.087(10) 0.104(9) 0.094(9) -0.006(8) -0.002(8) -0.010(8)
C43 0.093(11) 0.105(10) 0.102(10) 0.002(9) -0.004(9) -0.009(9)
C44 0.126(17) 0.128(15) 0.115(17) 0.018(15) -0.006(16) 0.005(14)
C45 0.078(8) 0.089(8) 0.084(8) -0.023(7) 0.001(7) 0.005(7)
C46 0.095(9) 0.092(9) 0.097(9) -0.017(7) 0.004(8) 0.011(8)
C47 0.107(11) 0.096(10) 0.106(11) -0.014(9) 0.007(10) 0.018(9)
C48 0.143(18) 0.107(16) 0.132(17) 0.002(12) 0.016(15) 0.025(14)
C49 0.078(8) 0.092(8) 0.074(8) -0.020(7) 0.000(6) -0.002(7)
C50 0.081(9) 0.103(9) 0.080(9) -0.020(8) -0.006(7) -0.005(8)
C51 0.089(10) 0.112(11) 0.082(10) -0.023(9) -0.013(8) -0.005(9)
C52 0.094(16) 0.116(15) 0.066(14) -0.036(12) -0.018(13) -0.014(12)
N3 0.064(6) 0.067(6) 0.068(5) 0.013(5) -0.001(5) 0.001(5)
C53 0.074(8) 0.075(7) 0.072(7) 0.011(6) 0.004(6) 0.005(7)
C54 0.087(9) 0.096(9) 0.086(8) 0.008(8) 0.014(7) 0.000(8)
C55 0.097(11) 0.102(10) 0.090(10) 0.004(8) 0.021(9) 0.002(9)
C56 0.106(17) 0.112(14) 0.119(17) -0.003(14) 0.018(15) 0.009(13)
C57 0.066(7) 0.077(8) 0.074(7) 0.010(6) 0.005(6) -0.006(7)
C58 0.069(9) 0.087(9) 0.078(8) 0.010(7) 0.008(7) -0.010(8)
C59 0.073(10) 0.097(11) 0.085(9) 0.012(9) 0.013(8) -0.011(9)
C60 0.087(16) 0.114(17) 0.096(14) 0.005(12) 0.027(13) 0.010(15)
C61 0.061(7) 0.069(8) 0.069(7) 0.018(6) 0.000(6) 0.004(6)
C62 0.066(8) 0.077(9) 0.077(9) 0.015(8) -0.001(7) 0.015(7)
C63 0.066(9) 0.085(10) 0.082(10) 0.009(9) -0.003(8) 0.019(8)
C64 0.069(14) 0.112(17) 0.111(16) -0.006(14) -0.011(12) 0.039(13)
C65 0.063(5) 0.066(5) 0.066(5) 0.008(5) -0.004(5) 0.001(5)
C66 0.062(7) 0.064(7) 0.062(7) 0.009(6) -0.001(6) 0.000(6)
C67 0.062(8) 0.063(8) 0.063(8) 0.009(7) -0.003(7) -0.001(7)
C68 0.066(13) 0.055(12) 0.049(11) 0.005(10) -0.014(10) -0.002(12)
C365 0.063(5) 0.066(5) 0.066(5) 0.008(5) -0.004(5) 0.001(5)
C366 0.064(7) 0.065(7) 0.065(6) 0.008(6) -0.003(6) 0.002(6)
C367 0.066(8) 0.064(8) 0.067(8) 0.007(7) -0.004(7) 0.001(8)
C368 0.072(15) 0.062(14) 0.070(11) 0.006(11) -0.011(13) -0.003(14)
N4 0.064(7) 0.068(6) 0.069(6) -0.014(5) -0.004(5) -0.002(5)
C69 0.072(8) 0.081(8) 0.082(8) -0.024(7) -0.011(7) -0.005(7)
C70 0.089(9) 0.102(10) 0.093(8) -0.032(8) -0.010(8) -0.003(8)
C71 0.100(11) 0.113(11) 0.096(10) -0.036(9) -0.017(9) -0.003(10)
C72 0.126(18) 0.149(18) 0.094(13) -0.034(14) -0.019(13) 0.005(17)
C73 0.065(8) 0.072(8) 0.069(7) -0.007(6) -0.002(7) 0.000(7)
C74 0.071(9) 0.085(8) 0.074(8) 0.006(7) -0.003(8) 0.000(8)
C75 0.074(10) 0.089(10) 0.077(10) 0.012(8) -0.002(9) -0.001(9)
C76 0.095(16) 0.105(16) 0.101(16) 0.032(12) -0.005(14) 0.005(14)
C77 0.059(8) 0.058(7) 0.063(7) -0.009(6) -0.007(6) 0.001(6)
C78 0.049(8) 0.048(7) 0.054(7) -0.009(6) -0.001(7) 0.010(7)
C79 0.045(9) 0.048(8) 0.050(8) -0.009(6) -0.001(7) 0.014(8)
C80 0.034(11) 0.045(10) 0.058(12) -0.011(9) 0.002(10) 0.004(9)
C81 0.064(8) 0.071(7) 0.076(8) -0.012(6) 0.002(7) 0.000(6)
C82 0.071(9) 0.080(8) 0.087(9) -0.005(7) 0.006(8) 0.004(8)
C83 0.082(11) 0.087(9) 0.097(10) -0.002(8) 0.001(9) 0.010(9)
C84 0.112(17) 0.112(16) 0.140(17) 0.027(12) 0.002(15) 0.009(15)
N5 0.128(7) 0.107(7) 0.114(7) 0.013(6) -0.007(7) 0.002(6)
C85 0.125(8) 0.108(9) 0.112(9) 0.012(8) -0.007(8) 0.003(7)
C86 0.123(9) 0.108(10) 0.108(10) 0.012(9) -0.007(9) 0.005(8)
C87 0.122(10) 0.109(11) 0.109(11) 0.007(10) -0.006(9) 0.008(9)
C88 0.124(14) 0.093(16) 0.106(17) 0.005(15) -0.010(15) 0.016(12)
C89 0.134(9) 0.112(8) 0.119(8) 0.011(8) -0.004(8) 0.006(8)
C90 0.142(10) 0.117(10) 0.123(9) 0.008(9) 0.001(9) 0.008(9)
C91 0.145(12) 0.125(12) 0.131(11) 0.005(10) 0.003(10) 0.011(10)
C92 0.145(13) 0.153(19) 0.163(19) -0.001(17) 0.010(17) 0.009(15)
C93 0.135(9) 0.113(9) 0.111(8) 0.011(7) -0.010(7) 0.003(8)
C94 0.142(11) 0.119(10) 0.117(9) 0.007(8) -0.010(9) 0.008(9)
C95 0.153(12) 0.123(12) 0.119(9) 0.004(10) -0.005(10) 0.012(10)
C96 0.173(19) 0.137(18) 0.131(14) -0.003(15) 0.002(17) 0.024(17)
C97 0.127(9) 0.111(8) 0.119(9) 0.010(8) -0.002(8) 0.000(7)
C98 0.126(9) 0.116(10) 0.126(10) 0.007(9) 0.000(9) 0.001(8)
C99 0.130(11) 0.121(11) 0.129(12) 0.004(10) 0.001(10) -0.003(9)
C100 0.138(14) 0.127(18) 0.146(18) -0.009(17) -0.002(16) -0.012(13)
N6 0.140(8) 0.145(8) 0.122(7) -0.001(7) 0.000(7) -0.007(7)
C101 0.144(9) 0.145(8) 0.127(9) 0.001(7) 0.002(8) -0.006(8)
C102 0.147(11) 0.146(9) 0.132(10) 0.006(8) 0.000(9) -0.005(9)
C103 0.149(12) 0.148(10) 0.136(12) 0.006(10) 0.000(11) -0.006(10)
C104 0.147(19) 0.145(15) 0.144(18) 0.009(14) -0.007(17) -0.012(17)
C105 0.142(9) 0.143(9) 0.120(8) -0.003(8) -0.001(8) -0.014(8)
C106 0.144(11) 0.142(10) 0.119(8) -0.001(9) 0.003(8) -0.019(9)
C107 0.146(12) 0.139(12) 0.119(9) -0.004(10) 0.004(9) -0.023(11)
C108 0.151(19) 0.117(18) 0.113(11) 0.002(16) 0.007(13) -0.025(17)
C109 0.141(8) 0.147(9) 0.130(9) -0.001(8) 0.000(8) -0.004(8)
C110 0.148(10) 0.147(10) 0.136(10) 0.004(9) -0.003(9) -0.001(8)
C111 0.151(11) 0.147(12) 0.141(12) 0.006(11) -0.011(11) 0.003(9)
C112 0.154(16) 0.136(16) 0.140(18) 0.016(17) -0.029(17) 0.001(14)
C113 0.139(9) 0.152(9) 0.122(8) -0.003(8) -0.001(8) -0.003(8)
C114 0.136(9) 0.156(11) 0.119(10) -0.007(9) 0.001(8) -0.003(9)
C115 0.137(11) 0.159(12) 0.117(11) -0.008(10) 0.004(9) -0.003(11)
C116 0.139(15) 0.178(19) 0.107(17) -0.004(17) 0.001(13) -0.001(16)

loop_
_atom_type_symbol
_atom_type_description
_atom_type_scat_dispersion_real
_atom_type_scat_dispersion_imag
_atom_type_scat_source
C C 0.0033 0.0016
;
International Tables for Crystallography
(1992, Vol. C, Tables 4.2.6.8 and 6.1.1.4)
;
H H 0.0000 0.0000
;
International Tables for Crystallography
(1992, Vol. C, Table 6.1.1.4)
;
N N 0.0061 0.0033
;
International Tables for Crystallography
(1992, Vol. C, Tables 4.2.6.8 and 6.1.1.4)
;
O O 0.0106 0.0060
;
International Tables for Crystallography
(1992, Vol. C, Tables 4.2.6.8 and 6.1.1.4)
;
Al Al 0.0645 0.0514
;
International Tables for Crystallography
(1992, Vol. C, Tables 4.2.6.8 and 6.1.1.4)
;
P P 0.1023 0.0942
;
International Tables for Crystallography
(1992, Vol. C, Tables 4.2.6.8 and 6.1.1.4)
;
Zr Zr -2.9673 0.5597
;
International Tables for Crystallography
(1992, Vol. C, Tables 4.2.6.8 and 6.1.1.4)
;
W W -0.8490 6.8722
;
International Tables for Crystallography
(1992, Vol. C, Tables 4.2.6.8 and 6.1.1.4)
;

loop_
_geom_angle_atom_site_label_1
_geom_angle_atom_site_label_2
_geom_angle_atom_site_label_3
_geom_angle
_geom_angle_publ_flag
O24 W1 O25 101.4(6) yes
O24 W1 O33 98.8(6) yes
O24 W1 O42 101.0(7) yes
O24 W1 O43 100.8(7) yes
O24 W1 O44 169.9(6) yes
O25 W1 O33 159.8(6) yes
O25 W1 O42 91.6(6) yes
O25 W1 O43 91.4(6) yes
O25 W1 O44 87.4(6) yes
O33 W1 O42 84.4(6) yes
O33 W1 O43 84.9(6) yes
O33 W1 O44 72.5(5) yes
O42 W1 O43 156.9(6) yes
O42 W1 O44 73.5(6) yes
O43 W1 O44 83.8(6) yes
O1 W2 O4 155.0(6) yes
O1 W2 O53 87.6(6) yes
O1 W2 O54 102.1(7) yes
O1 W2 O57 88.5(6) yes
O1 W2 O63 71.0(5) yes
O4 W2 O53 85.3(6) yes
O4 W2 O54 102.8(7) yes
O4 W2 O57 88.0(6) yes
O4 W2 O63 83.9(5) yes
O53 W2 O54 102.0(7) yes
O53 W2 O57 155.5(7) yes
O53 W2 O63 73.0(6) yes
O54 W2 O57 102.5(7) yes
O54 W2 O63 171.4(6) yes
O57 W2 O63 82.9(6) yes
O1 W3 O2 83.5(6) yes
O1 W3 O11 92.0(6) yes
O1 W3 O22 98.4(7) yes
O1 W3 O60 159.2(6) yes
O1 W3 O63 74.3(6) yes
O2 W3 O11 158.3(6) yes
O2 W3 O22 100.9(6) yes
O2 W3 O60 87.4(6) yes
O2 W3 O63 73.2(5) yes
O11 W3 O22 100.8(6) yes
O11 W3 O60 89.7(6) yes
O11 W3 O63 85.1(5) yes
O22 W3 O60 101.7(6) yes
O22 W3 O63 170.8(6) yes
O60 W3 O63 85.3(5) yes
O10 W4 O12 168.2(6) yes
O10 W4 O20 71.6(5) yes
O10 W4 O58 83.6(5) yes
O10 W4 O60 83.8(5) yes
O10 W4 O62 69.2(5) yes
O12 W4 O20 101.0(7) yes
O12 W4 O58 106.2(7) yes
O12 W4 O60 102.8(6) yes
O12 W4 O62 101.4(6) yes
O20 W4 O58 92.5(6) yes
O20 W4 O60 155.1(6) yes
O20 W4 O62 84.5(6) yes
O58 W4 O60 87.7(6) yes
O58 W4 O62 152.3(6) yes
O60 W4 O62 83.8(6) yes
O33 W5 O34 102.0(7) yes
O33 W5 O44 71.5(6) yes
O33 W5 O66 154.3(7) yes
O33 W5 O67 87.9(6) yes
O33 W5 O70 90.0(6) yes
O34 W5 O44 172.5(7) yes
O34 W5 O66 103.7(7) yes
O34 W5 O67 103.5(8) yes
O34 W5 O70 99.8(8) yes
O44 W5 O66 82.9(6) yes
O44 W5 O67 72.9(6) yes
O44 W5 O70 84.3(6) yes
O66 W5 O67 87.5(7) yes
O66 W5 O70 84.2(7) yes
O67 W5 O70 156.5(7) yes
O3 W6 O7 86.0(6) yes
O3 W6 O38 155.7(6) yes
O3 W6 O39 89.8(6) yes
O3 W6 O61 104.2(7) yes
O7 W6 O38 89.0(7) yes
O7 W6 O39 155.2(6) yes
O7 W6 O61 102.9(8) yes
O38 W6 O39 84.9(6) yes
O38 W6 O61 100.1(7) yes
O39 W6 O61 101.8(8) yes
O2 W7 O3 155.2(6) yes
O2 W7 O5 101.4(7) yes
O2 W7 O36 90.8(6) yes
O2 W7 O53 87.4(6) yes
O3 W7 O5 103.5(6) yes
O3 W7 O36 84.4(6) yes
O3 W7 O53 87.2(6) yes
O5 W7 O36 101.7(7) yes
O5 W7 O53 102.3(7) yes
O36 W7 O53 155.9(6) yes
O9 W8 O14 72.6(5) yes
O9 W8 O15 72.8(5) yes
O9 W8 O16 84.0(5) yes
O9 W8 O17 82.7(5) yes
O9 W8 O55 173.5(6) yes
O14 W8 O15 87.8(6) yes
O14 W8 O16 156.4(6) yes
O14 W8 O17 90.1(6) yes
O14 W8 O55 102.6(6) yes
O15 W8 O16 87.8(6) yes
O15 W8 O17 154.9(6) yes
O15 W8 O55 102.9(7) yes
O16 W8 O17 84.2(6) yes
O16 W8 O55 101.0(6) yes
O17 W8 O55 101.9(7) yes
O7 W9 O10 82.0(5) yes
O7 W9 O21 101.7(7) yes
O7 W9 O36 84.4(6) yes
O7 W9 O37 86.5(6) yes
O7 W9 O62 155.3(6) yes
O10 W9 O21 171.1(7) yes
O10 W9 O36 85.7(5) yes
O10 W9 O37 72.3(6) yes
O10 W9 O62 73.7(5) yes
O21 W9 O36 102.6(7) yes
O21 W9 O37 99.7(7) yes
O21 W9 O62 103.0(7) yes
O36 W9 O37 157.1(6) yes
O36 W9 O62 89.6(6) yes
O37 W9 O62 90.0(7) yes
O16 W10 O18 85.2(6) yes
O16 W10 O19 104.7(7) yes
O16 W10 O38 153.9(6) yes
O16 W10 O40 88.9(6) yes
O18 W10 O19 101.6(7) yes
O18 W10 O38 87.8(6) yes
O18 W10 O40 155.8(6) yes
O19 W10 O38 101.4(7) yes
O19 W10 O40 102.6(7) yes
O38 W10 O40 87.3(7) yes
O8 W11 O9 81.7(5) yes
O8 W11 O13 152.6(6) yes
O8 W11 O15 86.0(6) yes
O8 W11 O56 104.0(7) yes
O8 W11 O57 82.9(6) yes
O9 W11 O13 71.4(5) yes
O9 W11 O15 71.9(5) yes
O9 W11 O56 172.5(6) yes
O9 W11 O57 84.6(6) yes
O13 W11 O15 90.6(6) yes
O13 W11 O56 103.2(7) yes
O13 W11 O57 89.2(6) yes
O15 W11 O56 103.4(7) yes
O15 W11 O57 155.1(6) yes
O56 W11 O57 100.9(7) yes
O30 W12 O31 106.3(8) yes
O30 W12 O46 102.7(8) yes
O30 W12 O71 101.1(8) yes
O30 W12 O78 101.6(8) yes
O31 W12 O46 92.3(6) yes
O31 W12 O71 88.4(7) yes
O31 W12 O78 151.8(7) yes
O46 W12 O71 155.0(7) yes
O46 W12 O78 85.7(7) yes
O71 W12 O78 82.1(7) yes
O27 W13 O28 98.4(7) yes
O27 W13 O29 157.1(7) yes
O27 W13 O32 73.1(5) yes
O27 W13 O46 87.8(6) yes
O27 W13 O47 90.2(6) yes
O28 W13 O29 104.5(8) yes
O28 W13 O32 170.3(7) yes
O28 W13 O46 101.3(7) yes
O28 W13 O47 102.1(7) yes
O29 W13 O32 84.1(6) yes
O29 W13 O46 87.1(7) yes
O29 W13 O47 85.7(7) yes
O32 W13 O46 74.2(6) yes
O32 W13 O47 82.9(6) yes
O46 W13 O47 156.5(6) yes
O4 W14 O6 102.0(7) yes
O4 W14 O8 87.7(6) yes
O4 W14 O35 83.9(6) yes
O4 W14 O39 88.9(6) yes
O4 W14 O40 156.8(6) yes
O6 W14 O8 103.4(7) yes
O6 W14 O35 172.0(7) yes
O6 W14 O39 100.6(7) yes
O6 W14 O40 101.1(7) yes
O8 W14 O35 82.0(5) yes
O8 W14 O39 155.9(6) yes
O8 W14 O40 88.9(7) yes
O35 W14 O39 73.9(6) yes
O35 W14 O40 72.9(6) yes
O39 W14 O40 85.0(6) yes
O10 W15 O17 84.3(5) yes
O10 W15 O18 84.0(5) yes
O10 W15 O20 72.9(5) yes
O10 W15 O37 72.1(5) yes
O10 W15 O41 171.1(6) yes
O17 W15 O18 85.7(6) yes
O17 W15 O20 88.7(6) yes
O17 W15 O37 156.1(6) yes
O17 W15 O41 102.4(7) yes
O18 W15 O20 156.7(6) yes
O18 W15 O37 88.4(6) yes
O18 W15 O41 102.2(6) yes
O20 W15 O37 87.6(6) yes
O20 W15 O41 101.1(7) yes
O37 W15 O41 101.5(7) yes
O43 W16 O48 88.8(6) yes
O43 W16 O52 83.1(6) yes
O43 W16 O59 101.4(7) yes
O43 W16 O68 84.0(6) yes
O43 W16 O69 155.0(6) yes
O48 W16 O52 83.5(6) yes
O48 W16 O59 107.1(7) yes
O48 W16 O68 152.8(6) yes
O48 W16 O69 91.7(6) yes
O52 W16 O59 168.4(7) yes
O52 W16 O68 69.7(6) yes
O52 W16 O69 72.1(6) yes
O59 W16 O68 100.0(7) yes
O59 W16 O69 102.3(7) yes
O68 W16 O69 84.2(6) yes
O42 W17 O44 71.3(6) yes
O42 W17 O49 156.6(7) yes
O42 W17 O51 100.5(8) yes
O42 W17 O67 86.0(6) yes
O42 W17 O71 89.4(7) yes
O44 W17 O49 85.3(7) yes
O44 W17 O51 169.5(7) yes
O44 W17 O67 72.9(6) yes
O44 W17 O71 85.0(6) yes
O49 W17 O51 102.9(9) yes
O49 W17 O67 88.8(7) yes
O49 W17 O71 86.8(7) yes
O51 W17 O67 100.4(8) yes
O51 W17 O71 101.8(8) yes
O67 W17 O71 157.8(7) yes
O52 W18 O68 73.3(6) yes
O52 W18 O70 86.1(6) yes
O52 W18 O72 71.5(6) yes
O52 W18 O75 170.2(8) yes
O52 W18 O77 84.2(6) yes
O68 W18 O70 91.4(7) yes
O68 W18 O72 88.2(8) yes
O68 W18 O75 101.7(9) yes
O68 W18 O77 157.3(7) yes
O70 W18 O72 156.7(7) yes
O70 W18 O75 102.6(8) yes
O70 W18 O77 84.5(7) yes
O72 W18 O75 100.3(8) yes
O72 W18 O77 86.9(8) yes
O75 W18 O77 101.0(9) yes
O29 W19 O45 80.9(7) yes
O29 W19 O50 90.4(8) yes
O29 W19 O64 83.8(8) yes
O29 W19 O74 154.3(8) yes
O29 W19 O76 103.5(8) yes
O45 W19 O50 72.1(7) yes
O45 W19 O64 82.5(7) yes
O45 W19 O74 73.7(7) yes
O45 W19 O76 172.1(7) yes
O50 W19 O64 154.6(9) yes
O50 W19 O74 85.4(8) yes
O50 W19 O76 101.1(9) yes
O64 W19 O74 89.3(8) yes
O64 W19 O76 104.3(9) yes
O74 W19 O76 102.1(9) yes
O45 W20 O49 85.1(7) yes
O45 W20 O50 71.5(7) yes
O45 W20 O65 72.4(7) yes
O45 W20 O78 82.3(7) yes
O45 W20 O79 171.6(9) yes
O49 W20 O50 156.5(8) yes
O49 W20 O65 87.5(9) yes
O49 W20 O78 87.1(7) yes
O49 W20 O79 100.4(10) yes
O50 W20 O65 83.8(9) yes
O50 W20 O78 91.4(8) yes
O50 W20 O79 102.6(10) yes
O65 W20 O78 154.5(8) yes
O65 W20 O79 101.3(9) yes
O78 W20 O79 104.2(9) yes
O45 W21 O65 71.0(7) yes
O45 W21 O66 83.6(6) yes
O45 W21 O74 72.3(7) yes
O45 W21 O77 86.1(7) yes
O45 W21 O80 171.0(7) yes
O65 W21 O66 88.8(9) yes
O65 W21 O74 85.2(9) yes
O65 W21 O77 157.0(8) yes
O65 W21 O80 101.4(9) yes
O66 W21 O74 155.9(8) yes
O66 W21 O77 87.1(8) yes
O66 W21 O80 101.2(9) yes
O74 W21 O77 89.3(8) yes
O74 W21 O80 102.9(9) yes
O77 W21 O80 101.7(9) yes
O47 W22 O52 83.5(6) yes
O47 W22 O64 83.9(7) yes
O47 W22 O69 87.9(6) yes
O47 W22 O72 155.1(7) yes
O47 W22 O73 102.4(8) yes
O52 W22 O64 81.9(7) yes
O52 W22 O69 73.3(6) yes
O52 W22 O72 71.8(6) yes
O52 W22 O73 172.1(7) yes
O64 W22 O69 154.7(7) yes
O64 W22 O72 89.0(8) yes
O64 W22 O73 103.7(9) yes
O69 W22 O72 88.4(7) yes
O69 W22 O73 101.5(8) yes
O72 W22 O73 102.5(8) yes
Al2 Zr1 O14 35.9(4) yes
Al2 Zr1 O23 33.1(4) yes
Al2 Zr1 O24 106.1(4) yes
Al2 Zr1 C1 90.6(6) yes
Al2 Zr1 C2 83.9(6) yes
Al2 Zr1 C3 110.1(6) yes
Al2 Zr1 C4 137.5(6) yes
Al2 Zr1 C5 122.8(6) yes
Al2 Zr1 C6 136.9(6) yes
Al2 Zr1 C7 107.5(7) yes
Al2 Zr1 C8 87.1(6) yes
Al2 Zr1 C9 104.4(7) yes
Al2 Zr1 C10 135.4(6) yes
O14 Zr1 O23 68.9(5) yes
O14 Zr1 O24 141.9(5) yes
O14 Zr1 C1 94.7(7) yes
O14 Zr1 C2 71.1(7) yes
O14 Zr1 C3 84.3(7) yes
O14 Zr1 C4 117.1(7) yes
O14 Zr1 C5 125.3(7) yes
O14 Zr1 C6 110.4(7) yes
O14 Zr1 C7 81.9(7) yes
O14 Zr1 C8 77.8(7) yes
O14 Zr1 C9 108.7(7) yes
O14 Zr1 C10 129.9(7) yes
O23 Zr1 O24 73.0(5) yes
O23 Zr1 C1 88.1(7) yes
O23 Zr1 C2 99.1(7) yes
O23 Zr1 C3 131.2(7) yes
O23 Zr1 C4 140.2(7) yes
O23 Zr1 C5 110.4(7) yes
O23 Zr1 C6 145.4(7) yes
O23 Zr1 C7 126.0(7) yes
O23 Zr1 C8 95.1(7) yes
O23 Zr1 C9 94.1(7) yes
O23 Zr1 C10 121.1(7) yes
O24 Zr1 C1 84.1(7) yes
O24 Zr1 C2 116.1(7) yes
O24 Zr1 C3 122.6(7) yes
O24 Zr1 C4 92.4(7) yes
O24 Zr1 C5 69.0(7) yes
O24 Zr1 C6 100.7(7) yes
O24 Zr1 C7 122.0(8) yes
O24 Zr1 C8 105.7(7) yes
O24 Zr1 C9 73.4(7) yes
O24 Zr1 C10 71.4(7) yes
C1 Zr1 C2 32.1(8) yes
C1 Zr1 C3 53.2(8) yes
C1 Zr1 C4 53.0(8) yes
C1 Zr1 C5 33.3(8) yes
C1 Zr1 C6 125.6(9) yes
C1 Zr1 C7 140.3(9) yes
C1 Zr1 C8 170.2(8) yes
C1 Zr1 C9 155.7(8) yes
C1 Zr1 C10 131.8(8) yes
C2 Zr1 C3 32.3(8) yes
C2 Zr1 C4 53.7(8) yes
C2 Zr1 C5 54.7(8) yes
C2 Zr1 C6 113.6(8) yes
C2 Zr1 C7 113.3(8) yes
C2 Zr1 C8 138.1(8) yes
C2 Zr1 C9 165.5(8) yes
C2 Zr1 C10 138.6(8) yes
C3 Zr1 C4 32.8(8) yes
C3 Zr1 C5 54.2(8) yes
C3 Zr1 C6 81.4(9) yes
C3 Zr1 C7 87.1(9) yes
C3 Zr1 C8 118.9(9) yes
C3 Zr1 C9 133.7(9) yes
C3 Zr1 C10 107.5(8) yes
C4 Zr1 C5 31.7(8) yes
C4 Zr1 C6 72.7(9) yes
C4 Zr1 C7 93.4(9) yes
C4 Zr1 C8 124.8(9) yes
C4 Zr1 C9 117.6(9) yes
C4 Zr1 C10 86.5(8) yes
C5 Zr1 C6 98.0(9) yes
C5 Zr1 C7 123.5(9) yes
C5 Zr1 C8 150.1(9) yes
C5 Zr1 C9 125.5(9) yes
C5 Zr1 C10 98.5(8) yes
C6 Zr1 C7 29.9(9) yes
C6 Zr1 C8 53.1(9) yes
C6 Zr1 C9 52.4(9) yes
C6 Zr1 C10 31.8(9) yes
C7 Zr1 C8 33.1(9) yes
C7 Zr1 C9 53.1(9) yes
C7 Zr1 C10 51.5(9) yes
C8 Zr1 C9 33.5(8) yes
C8 Zr1 C10 53.5(8) yes
C9 Zr1 C10 31.1(9) yes
Al1 Zr2 O22 105.8(4) yes
Al1 Zr2 O26 33.7(4) yes
Al1 Zr2 O27 35.5(4) yes
Al1 Zr2 C11 90.8(5) yes
Al1 Zr2 C12 86.9(5) yes
Al1 Zr2 C13 112.2(5) yes
Al1 Zr2 C14 140.0(6) yes
Al1 Zr2 C15 121.4(5) yes
Al1 Zr2 C16 128.9(6) yes
Al1 Zr2 C17 95.3(6) yes
Al1 Zr2 C18 83.2(6) yes
Al1 Zr2 C19 104.4(6) yes
Al1 Zr2 C20 136.1(6) yes
O22 Zr2 O26 72.1(5) yes
O22 Zr2 O27 141.3(5) yes
O22 Zr2 C11 121.1(6) yes
O22 Zr2 C12 93.5(6) yes
O22 Zr2 C13 68.2(6) yes
O22 Zr2 C14 82.0(7) yes
O22 Zr2 C15 115.2(7) yes
O22 Zr2 C16 70.4(6) yes
O22 Zr2 C17 80.7(6) yes
O22 Zr2 C18 109.5(6) yes
O22 Zr2 C19 124.8(6) yes
O22 Zr2 C20 97.7(6) yes
O26 Zr2 O27 69.2(5) yes
O26 Zr2 C11 107.2(6) yes
O26 Zr2 C12 87.8(6) yes
O26 Zr2 C13 98.1(6) yes
O26 Zr2 C14 131.6(7) yes
O26 Zr2 C15 138.4(7) yes
O26 Zr2 C16 116.4(7) yes
O26 Zr2 C17 91.1(7) yes
O26 Zr2 C18 95.5(7) yes
O26 Zr2 C19 126.1(7) yes
O26 Zr2 C20 143.3(7) yes
O27 Zr2 C11 73.3(6) yes
O27 Zr2 C12 86.9(6) yes
O27 Zr2 C13 119.0(6) yes
O27 Zr2 C14 126.3(7) yes
O27 Zr2 C15 95.3(6) yes
O27 Zr2 C16 126.7(7) yes
O27 Zr2 C17 98.1(7) yes
O27 Zr2 C18 72.9(6) yes
O27 Zr2 C19 78.8(6) yes
O27 Zr2 C20 112.2(6) yes
C11 Zr2 C12 30.3(7) yes
C11 Zr2 C13 53.4(7) yes
C11 Zr2 C14 54.0(7) yes
C11 Zr2 C15 32.2(7) yes
C11 Zr2 C16 136.2(8) yes
C11 Zr2 C17 154.7(7) yes
C11 Zr2 C18 128.6(7) yes
C11 Zr2 C19 103.4(8) yes
C11 Zr2 C20 108.1(8) yes
C12 Zr2 C13 32.1(7) yes
C12 Zr2 C14 53.2(7) yes
C12 Zr2 C15 52.0(8) yes
C12 Zr2 C16 143.1(8) yes
C12 Zr2 C17 174.2(7) yes
C12 Zr2 C18 156.6(7) yes
C12 Zr2 C19 133.3(8) yes
C12 Zr2 C20 128.6(8) yes
C13 Zr2 C14 33.6(7) yes
C13 Zr2 C15 54.8(8) yes
C13 Zr2 C16 112.7(7) yes
C13 Zr2 C17 142.7(7) yes
C13 Zr2 C18 164.6(7) yes
C13 Zr2 C19 135.6(8) yes
C13 Zr2 C20 110.8(8) yes
C14 Zr2 C15 33.3(7) yes
C14 Zr2 C16 90.9(8) yes
C14 Zr2 C17 124.7(8) yes
C14 Zr2 C18 132.0(8) yes
C14 Zr2 C19 102.3(8) yes
C14 Zr2 C20 78.9(8) yes
C15 Zr2 C16 104.0(8) yes
C15 Zr2 C17 130.1(8) yes
C15 Zr2 C18 117.2(8) yes
C15 Zr2 C19 85.2(8) yes
C15 Zr2 C20 78.1(8) yes
C16 Zr2 C17 33.8(8) yes
C16 Zr2 C18 54.0(7) yes
C16 Zr2 C19 54.6(7) yes
C16 Zr2 C20 31.6(8) yes
C17 Zr2 C18 29.2(7) yes
C17 Zr2 C19 51.3(8) yes
C17 Zr2 C20 52.3(8) yes
C18 Zr2 C19 32.4(8) yes
C18 Zr2 C20 53.8(8) yes
C19 Zr2 C20 33.7(7) yes
O9 P1 O10 112.0(8) yes
O9 P1 O35 110.2(8) yes
O9 P1 O63 107.1(8) yes
O10 P1 O35 108.5(8) yes
O10 P1 O63 110.0(8) yes
O35 P1 O63 109.0(8) yes
O32 P2 O44 109.2(9) yes
O32 P2 O45 108.8(9) yes
O32 P2 O52 109.1(8) yes
O44 P2 O45 110.1(9) yes
O44 P2 O52 111.3(9) yes
O45 P2 O52 108.3(9) yes
Zr2 Al1 O25 143.3(5) yes
Zr2 Al1 O26 40.9(5) yes
Zr2 Al1 O27 41.9(4) yes
Zr2 Al1 O31 94.0(6) yes
Zr2 Al1 O32 123.4(5) yes
Zr2 Al1 O48 95.8(5) yes
O25 Al1 O26 102.4(7) yes
O25 Al1 O27 174.7(7) yes
O25 Al1 O31 89.6(7) yes
O25 Al1 O32 93.2(6) yes
O25 Al1 O48 86.2(7) yes
O26 Al1 O27 82.9(6) yes
O26 Al1 O31 95.4(7) yes
O26 Al1 O32 164.1(7) yes
O26 Al1 O48 96.0(7) yes
O27 Al1 O31 90.3(7) yes
O27 Al1 O32 81.5(6) yes
O27 Al1 O48 92.9(7) yes
O31 Al1 O32 81.9(7) yes
O31 Al1 O48 168.5(7) yes
O32 Al1 O48 87.7(6) yes
Zr1 Al2 O9 122.9(5) yes
Zr1 Al2 O11 143.9(5) yes
Zr1 Al2 O13 93.5(5) yes
Zr1 Al2 O14 43.0(4) yes
Zr1 Al2 O23 41.9(5) yes
Zr1 Al2 O58 95.4(5) yes
O9 Al2 O11 93.2(6) yes
O9 Al2 O13 79.2(6) yes
O9 Al2 O14 80.0(6) yes
O9 Al2 O23 163.6(7) yes
O9 Al2 O58 89.3(6) yes
O11 Al2 O13 91.7(7) yes
O11 Al2 O14 173.0(7) yes
O11 Al2 O23 102.1(7) yes
O11 Al2 O58 85.7(7) yes
O13 Al2 O14 88.8(6) yes
O13 Al2 O23 94.3(7) yes
O13 Al2 O58 168.1(7) yes
O14 Al2 O23 84.9(7) yes
O14 Al2 O58 92.4(7) yes
O23 Al2 O58 97.6(7) yes
W2 O1 W3 124.4(8) yes
W3 O2 W7 125.5(8) yes
W6 O3 W7 152.2(8) yes
W2 O4 W14 148.4(8) yes
W6 O7 W9 151.1(8) yes
W11 O8 W14 153.3(8) yes
W8 O9 W11 88.3(5) yes
W8 O9 P1 125.1(8) yes
W8 O9 Al2 90.9(5) yes
W11 O9 P1 126.1(8) yes
W11 O9 Al2 88.3(5) yes
P1 O9 Al2 126.3(8) yes
W4 O10 W9 90.4(4) yes
W4 O10 W15 88.7(4) yes
W4 O10 P1 120.4(7) yes
W9 O10 W15 90.3(5) yes
W9 O10 P1 129.7(8) yes
W15 O10 P1 125.7(7) yes
W3 O11 Al2 145.5(8) yes
W11 O13 Al2 121.0(8) yes
W8 O14 Zr1 142.1(7) yes
W8 O14 Al2 116.5(7) yes
Zr1 O14 Al2 101.1(6) yes
W8 O15 W11 126.5(7) yes
W8 O16 W10 153.1(8) yes
W8 O17 W15 152.1(8) yes
W10 O18 W15 150.5(8) yes
W4 O20 W15 126.8(7) yes
W3 O22 Zr2 160.4(8) yes
Zr1 O23 Al2 105.0(7) yes
W1 O24 Zr1 158.9(8) yes
W1 O25 Al1 143.3(8) yes
Zr2 O26 Al1 105.4(6) yes
W13 O27 Zr2 142.3(8) yes
W13 O27 Al1 115.1(7) yes
Zr2 O27 Al1 102.5(6) yes
W13 O29 W19 153.3(10) yes
W12 O31 Al1 119.9(9) yes
W13 O32 P2 126.5(9) yes
W13 O32 Al1 90.3(5) yes
P2 O32 Al1 128.0(9) yes
W1 O33 W5 125.4(8) yes
W14 O35 P1 129.2(8) yes
W7 O36 W9 151.2(8) yes
W9 O37 W15 124.9(8) yes
W6 O38 W10 127.6(7) yes
W6 O39 W14 126.7(8) yes
W10 O40 W14 126.9(8) yes
W1 O42 W17 124.0(8) yes
W1 O43 W16 143.7(8) yes
W1 O44 W5 90.6(5) yes
W1 O44 W17 91.2(5) yes
W1 O44 P2 124.5(7) yes
W5 O44 W17 88.8(5) yes
W5 O44 P2 125.4(8) yes
W17 O44 P2 125.5(8) yes
W19 O45 W20 89.2(5) yes
W19 O45 W21 87.9(5) yes
W19 O45 P2 127.5(9) yes
W20 O45 W21 88.8(5) yes
W20 O45 P2 128.1(10) yes
W21 O45 P2 122.9(9) yes
W12 O46 W13 126.1(7) yes
W13 O47 W22 150.8(9) yes
W16 O48 Al1 151.4(9) yes
W17 O49 W20 148.3(9) yes
W19 O50 W20 127.1(10) yes
W16 O52 W18 90.8(5) yes
W16 O52 W22 90.2(5) yes
W16 O52 P2 120.3(8) yes
W18 O52 W22 90.9(5) yes
W18 O52 P2 126.8(8) yes
W22 O52 P2 127.1(9) yes
W2 O53 W7 127.8(8) yes
W2 O57 W11 151.1(8) yes
W4 O58 Al2 151.5(8) yes
W3 O60 W4 144.3(8) yes
W4 O62 W9 126.6(7) yes
W2 O63 W3 90.3(5) yes
W2 O63 P1 126.8(8) yes
W3 O63 P1 126.6(8) yes
W19 O64 W22 155.3(11) yes
W20 O65 W21 127.8(9) yes
W5 O66 W21 151.8(9) yes
W5 O67 W17 125.3(8) yes
W16 O68 W18 126.2(8) yes
W16 O69 W22 124.4(8) yes
W5 O70 W18 152.8(9) yes
W12 O71 W17 151.1(10) yes
W18 O72 W22 125.4(9) yes
W19 O74 W21 126.1(11) yes
W18 O77 W21 148.9(11) yes
W12 O78 W20 154.0(9) yes
C21 N1 C25 103.6(19) yes
C21 N1 C29 110(2) yes
C21 N1 C33 112(2) yes
C25 N1 C29 115(2) yes
C25 N1 C33 114(2) yes
C29 N1 C33 102.6(19) yes
C37 N2 C41 105(2) yes
C37 N2 C45 111(2) yes
C37 N2 C49 106(2) yes
C41 N2 C45 113(3) yes
C41 N2 C49 113(2) yes
C45 N2 C49 108(2) yes
C53 N3 C57 103.2(18) yes
C53 N3 C61 109(2) yes
C53 N3 C65 115.4(17) yes
C53 N3 C365 115.4(17) yes
C57 N3 C61 107.2(17) yes
C57 N3 C65 114.9(18) yes
C57 N3 C365 114.9(18) yes
C61 N3 C65 106.7(19) yes
C61 N3 C365 106.7(19) yes
C69 N4 C73 111.3(17) yes
C69 N4 C77 103.0(18) yes
C69 N4 C81 113.7(18) yes
C73 N4 C77 115.3(19) yes
C73 N4 C81 104(2) yes
C77 N4 C81 109.5(19) yes
C85 N5 C89 108(3) yes
C85 N5 C93 113(3) yes
C85 N5 C97 105(3) yes
C89 N5 C93 108(3) yes
C89 N5 C97 112(3) yes
C93 N5 C97 111(3) yes
C101 N6 C105 108(3) yes
C101 N6 C109 109(3) yes
C101 N6 C113 113(3) yes
C105 N6 C109 118(3) yes
C105 N6 C113 105(3) yes
C109 N6 C113 104(3) yes
Zr1 C1 C2 76.2(14) yes
Zr1 C1 C5 76.0(14) yes
C2 C1 C5 111(3) yes
Zr1 C2 C1 71.7(14) yes
Zr1 C2 C3 71.7(14) yes
C1 C2 C3 106(2) yes
Zr1 C3 C2 76.0(14) yes
Zr1 C3 C4 77.9(14) yes
C2 C3 C4 110(3) yes
Zr1 C4 C3 69.3(14) yes
Zr1 C4 C5 72.4(15) yes
C3 C4 C5 108(3) yes
Zr1 C5 C1 70.7(14) yes
Zr1 C5 C4 75.9(15) yes
C1 C5 C4 105(2) yes
Zr1 C6 C7 71.8(16) yes
Zr1 C6 C10 73.6(15) yes
C7 C6 C10 108(3) yes
Zr1 C7 C6 78.3(16) yes
Zr1 C7 C8 74.6(14) yes
C6 C7 C8 113(3) yes
Zr1 C8 C7 72.3(14) yes
Zr1 C8 C9 71.4(13) yes
C7 C8 C9 102(3) yes
Zr1 C9 C8 75.1(14) yes
Zr1 C9 C10 77.8(15) yes
C8 C9 C10 110(3) yes
Zr1 C10 C6 74.6(15) yes
Zr1 C10 C9 71.1(15) yes
C6 C10 C9 108(3) yes
Zr2 C11 C12 75.6(13) yes
Zr2 C11 C15 71.1(12) yes
C12 C11 C15 108.0(19) yes
Zr2 C12 C11 74.2(13) yes
Zr2 C12 C13 71.2(13) yes
C11 C12 C13 112(2) yes
Zr2 C13 C12 76.7(13) yes
Zr2 C13 C14 71.4(12) yes
C12 C13 C14 105.0(19) yes
Zr2 C14 C13 75.0(12) yes
Zr2 C14 C15 74.4(12) yes
C13 C14 C15 107.2(19) yes
Zr2 C15 C11 76.7(13) yes
Zr2 C15 C14 72.3(12) yes
C11 C15 C14 108(2) yes
Zr2 C16 C17 71.4(12) yes
Zr2 C16 C20 76.5(13) yes
C17 C16 C20 103.1(19) yes
Zr2 C17 C16 74.7(13) yes
Zr2 C17 C18 79.8(15) yes
C16 C17 C18 116(3) yes
Zr2 C18 C17 71.0(14) yes
Zr2 C18 C19 71.4(13) yes
C17 C18 C19 106(3) yes
Zr2 C19 C18 76.2(13) yes
Zr2 C19 C20 75.4(13) yes
C18 C19 C20 107(2) yes
Zr2 C20 C16 71.9(13) yes
Zr2 C20 C19 70.8(12) yes
C16 C20 C19 107(3) yes
N1 C21 C22 115(2) yes
C21 C22 C23 109(2) yes
C22 C23 C24 110(3) yes
N1 C25 C26 115(2) yes
C25 C26 C27 113(2) yes
C26 C27 C28 111(3) yes
N1 C29 C30 115(2) yes
C29 C30 C31 108(2) yes
C30 C31 C32 113(3) yes
N1 C33 C34 113(2) yes
C33 C34 C35 117(2) yes
C34 C35 C36 109(3) yes
N2 C37 C38 115(3) yes
C37 C38 C39 114(3) yes
C38 C39 C40 113(2) yes
N2 C41 C42 118(3) yes
C41 C42 C43 112(3) yes
C42 C43 C44 116(3) yes
N2 C45 C46 117(3) yes
C45 C46 C47 107(3) yes
C46 C47 C48 108(3) yes
N2 C49 C50 117(3) yes
C49 C50 C51 107(3) yes
C50 C51 C52 112(3) yes
N3 C53 C54 116(2) yes
C53 C54 C55 106(2) yes
C54 C55 C56 105(3) yes
N3 C57 C58 118(2) yes
C57 C58 C59 111(3) yes
C58 C59 C60 107(3) yes
N3 C61 C62 121(2) yes
C61 C62 C63 109(2) yes
C62 C63 C64 112(3) yes
N3 C65 C66 110(2) yes
C65 C66 C67 111(3) yes
C66 C67 C68 111(4) yes
N4 C69 C70 114.1(19) yes
C69 C70 C71 112(3) yes
C70 C71 C72 109(3) yes
N4 C73 C74 113(2) yes
C73 C74 C75 109(2) yes
C74 C75 C76 111(3) yes
N4 C77 C78 115(2) yes
C77 C78 C79 112(2) yes
C78 C79 C80 113.8(18) yes
N4 C81 C82 116(3) yes
C81 C82 C83 112(3) yes
C82 C83 C84 109(3) yes
N5 C85 C86 117(3) yes
C85 C86 C87 110(3) yes
C86 C87 C88 114(3) yes
N5 C89 C90 114(3) yes
C89 C90 C91 115(3) yes
C90 C91 C92 107(3) yes
N5 C93 C94 116(3) yes
C93 C94 C95 111(3) yes
C94 C95 C96 113(4) yes
N5 C97 C98 112(3) yes
C97 C98 C99 108(3) yes
C98 C99 C100 112(3) yes
N6 C101 C102 115(3) yes
C101 C102 C103 107(4) yes
C102 C103 C104 110(4) yes
N6 C105 C106 117(3) yes
C105 C106 C107 111(3) yes
C106 C107 C108 110(3) yes
N6 C109 C110 111(3) yes
C109 C110 C111 107(3) yes
C110 C111 C112 113(3) yes
N6 C113 C114 116(3) yes
C113 C114 C115 112(3) yes
C114 C115 C116 111(4) yes
N3 C365 C366 122(2) yes
C365 C366 C367 110(3) yes
C366 C367 C368 108(4) yes
Zr1 C1 H1 115.149 no
C2 C1 H1 124.462 no
C5 C1 H1 124.414 no
Zr1 C2 H2 121.377 no
C1 C2 H2 127.066 no
C3 C2 H2 127.054 no
Zr1 C3 H3 113.082 no
C2 C3 H3 125.219 no
C4 C3 H3 125.231 no
Zr1 C4 H4 123.685 no
C3 C4 H4 126.261 no
C5 C4 H4 126.229 no
Zr1 C5 H5 118.278 no
C1 C5 H5 127.302 no
C4 C5 H5 127.320 no
Zr1 C6 H6 120.345 no
C7 C6 H6 126.056 no
C10 C6 H6 126.072 no
Zr1 C7 H7 114.870 no
C6 C7 H7 123.743 no
C8 C7 H7 123.733 no
Zr1 C8 H8 119.510 no
C7 C8 H8 129.256 no
C9 C8 H8 129.223 no
Zr1 C9 H9 114.100 no
C8 C9 H9 125.006 no
C10 C9 H9 124.994 no
Zr1 C10 H10 120.026 no
C6 C10 H10 126.052 no
C9 C10 H10 126.046 no
Zr2 C11 H11 119.237 no
C12 C11 H11 125.976 no
C15 C11 H11 125.979 no
Zr2 C12 H12 122.016 no
C11 C12 H12 124.153 no
C13 C12 H12 124.165 no
Zr2 C13 H13 116.803 no
C12 C13 H13 127.480 no
C14 C13 H13 127.512 no
Zr2 C14 H14 116.417 no
C13 C14 H14 126.402 no
C15 C14 H14 126.377 no
Zr2 C15 H15 117.020 no
C11 C15 H15 126.028 no
C14 C15 H15 125.998 no
Zr2 C16 H16 116.364 no
C17 C16 H16 128.466 no
C20 C16 H16 128.447 no
Zr2 C17 H17 114.520 no
C16 C17 H17 122.125 no
C18 C17 H17 122.135 no
Zr2 C18 H18 122.429 no
C17 C18 H18 126.873 no
C19 C18 H18 126.880 no
Zr2 C19 H19 114.350 no
C18 C19 H19 126.431 no
C20 C19 H19 126.435 no
Zr2 C20 H20 122.581 no
C16 C20 H20 126.363 no
C19 C20 H20 126.355 no
N1 C21 H21A 108.584 no
N1 C21 H21B 108.586 no
C22 C21 H21A 108.603 no
C22 C21 H21B 108.575 no
H21A C21 H21B 107.549 no
C21 C22 H22A 109.996 no
C21 C22 H22B 109.964 no
C23 C22 H22A 109.990 no
C23 C22 H22B 109.971 no
H22A C22 H22B 108.365 no
C22 C23 H23A 109.713 no
C22 C23 H23B 109.729 no
C24 C23 H23A 109.718 no
C24 C23 H23B 109.738 no
H23A C23 H23B 108.210 no
C23 C24 H24A 109.452 no
C23 C24 H24B 109.466 no
C23 C24 H24C 109.464 no
H24A C24 H24B 109.474 no
H24A C24 H24C 109.478 no
H24B C24 H24C 109.493 no
N1 C25 H25A 108.515 no
N1 C25 H25B 108.500 no
C26 C25 H25A 108.505 no
C26 C25 H25B 108.498 no
H25A C25 H25B 107.507 no
C25 C26 H26A 109.056 no
C25 C26 H26B 109.035 no
C27 C26 H26A 109.049 no
C27 C26 H26B 109.039 no
H26A C26 H26B 107.798 no
C26 C27 H27A 109.478 no
C26 C27 H27B 109.481 no
C28 C27 H27A 109.483 no
C28 C27 H27B 109.479 no
H27A C27 H27B 108.064 no
C27 C28 H28A 109.474 no
C27 C28 H28B 109.474 no
C27 C28 H28C 109.456 no
H28A C28 H28B 109.464 no
H28A C28 H28C 109.476 no
H28B C28 H28C 109.483 no
N1 C29 H29A 108.411 no
N1 C29 H29B 108.411 no
C30 C29 H29A 108.419 no
C30 C29 H29B 108.403 no
H29A C29 H29B 107.467 no
C29 C30 H30A 109.990 no
C29 C30 H30B 110.018 no
C31 C30 H30A 110.014 no
C31 C30 H30B 110.004 no
H30A C30 H30B 108.379 no
C30 C31 H31A 108.872 no
C30 C31 H31B 108.863 no
C32 C31 H31A 108.878 no
C32 C31 H31B 108.883 no
H31A C31 H31B 107.722 no
C31 C32 H32A 109.479 no
C31 C32 H32B 109.446 no
C31 C32 H32C 109.465 no
H32A C32 H32B 109.485 no
H32A C32 H32C 109.485 no
H32B C32 H32C 109.466 no
N1 C33 H33A 109.051 no
N1 C33 H33B 109.045 no
C34 C33 H33A 109.068 no
C34 C33 H33B 109.072 no
H33A C33 H33B 107.840 no
C33 C34 H34A 108.136 no
C33 C34 H34B 108.123 no
C35 C34 H34A 108.148 no
C35 C34 H34B 108.172 no
H34A C34 H34B 107.314 no
C34 C35 H35A 109.815 no
C34 C35 H35B 109.816 no
C36 C35 H35A 109.813 no
C36 C35 H35B 109.809 no
H35A C35 H35B 108.251 no
C35 C36 H36A 109.481 no
C35 C36 H36B 109.477 no
C35 C36 H36C 109.477 no
H36A C36 H36B 109.464 no
H36A C36 H36C 109.463 no
H36B C36 H36C 109.466 no
N2 C37 H37A 108.590 no
N2 C37 H37B 108.575 no
C38 C37 H37A 108.568 no
C38 C37 H37B 108.593 no
H37A C37 H37B 107.561 no
C37 C38 H38A 108.706 no
C37 C38 H38B 108.706 no
C39 C38 H38A 108.671 no
C39 C38 H38B 108.687 no
H38A C38 H38B 107.613 no
C38 C39 H39A 109.088 no
C38 C39 H39B 109.079 no
C40 C39 H39A 109.057 no
C40 C39 H39B 109.057 no
H39A C39 H39B 107.808 no
C39 C40 H40A 109.477 no
C39 C40 H40B 109.476 no
C39 C40 H40C 109.478 no
H40A C40 H40B 109.452 no
H40A C40 H40C 109.471 no
H40B C40 H40C 109.474 no
N2 C41 H41A 107.688 no
N2 C41 H41B 107.677 no
C42 C41 H41A 107.692 no
C42 C41 H41B 107.701 no
H41A C41 H41B 107.087 no
C41 C42 H42A 109.175 no
C41 C42 H42B 109.181 no
C43 C42 H42A 109.178 no
C43 C42 H42B 109.181 no
H42A C42 H42B 107.865 no
C42 C43 H43A 108.363 no
C42 C43 H43B 108.363 no
C44 C43 H43A 108.364 no
C44 C43 H43B 108.379 no
H43A C43 H43B 107.427 no
C43 C44 H44A 109.479 no
C43 C44 H44B 109.480 no
C43 C44 H44C 109.466 no
H44A C44 H44B 109.483 no
H44A C44 H44C 109.453 no
H44B C44 H44C 109.467 no
N2 C45 H45A 108.055 no
N2 C45 H45B 108.060 no
C46 C45 H45A 108.070 no
C46 C45 H45B 108.036 no
H45A C45 H45B 107.269 no
C45 C46 H46A 110.420 no
C45 C46 H46B 110.395 no
C47 C46 H46A 110.418 no
C47 C46 H46B 110.397 no
H46A C46 H46B 108.602 no
C46 C47 H47A 110.021 no
C46 C47 H47B 110.024 no
C48 C47 H47A 110.036 no
C48 C47 H47B 110.039 no
H47A C47 H47B 108.388 no
C47 C48 H48A 109.458 no
C47 C48 H48B 109.481 no
C47 C48 H48C 109.461 no
H48A C48 H48B 109.486 no
H48A C48 H48C 109.483 no
H48B C48 H48C 109.458 no
N2 C49 H49A 108.042 no
N2 C49 H49B 108.070 no
C50 C49 H49A 108.075 no
C50 C49 H49B 108.075 no
H49A C49 H49B 107.299 no
C49 C50 H50A 110.307 no
C49 C50 H50B 110.309 no
C51 C50 H50A 110.318 no
C51 C50 H50B 110.301 no
H50A C50 H50B 108.547 no
C50 C51 H51A 109.215 no
C50 C51 H51B 109.219 no
C52 C51 H51A 109.226 no
C52 C51 H51B 109.237 no
H51A C51 H51B 107.911 no
C51 C52 H52A 109.454 no
C51 C52 H52B 109.478 no
C51 C52 H52C 109.463 no
H52A C52 H52B 109.488 no
H52A C52 H52C 109.468 no
H52B C52 H52C 109.477 no
N3 C53 H53A 108.206 no
N3 C53 H53B 108.213 no
C54 C53 H53A 108.214 no
C54 C53 H53B 108.213 no
H53A C53 H53B 107.342 no
C53 C54 H54A 110.567 no
C53 C54 H54B 110.576 no
C55 C54 H54A 110.601 no
C55 C54 H54B 110.594 no
H54A C54 H54B 108.723 no
C54 C55 H55A 110.642 no
C54 C55 H55B 110.648 no
C56 C55 H55A 110.649 no
C56 C55 H55B 110.647 no
H55A C55 H55B 108.760 no
C55 C56 H56A 109.476 no
C55 C56 H56B 109.473 no
C55 C56 H56C 109.472 no
H56A C56 H56B 109.481 no
H56A C56 H56C 109.460 no
H56B C56 H56C 109.466 no
N3 C57 H57A 107.753 no
N3 C57 H57B 107.749 no
C58 C57 H57A 107.725 no
C58 C57 H57B 107.711 no
H57A C57 H57B 107.116 no
C57 C58 H58A 109.410 no
C57 C58 H58B 109.405 no
C59 C58 H58A 109.400 no
C59 C58 H58B 109.406 no
H58A C58 H58B 108.013 no
C58 C59 H59A 110.334 no
C58 C59 H59B 110.332 no
C60 C59 H59A 110.334 no
C60 C59 H59B 110.327 no
H59A C59 H59B 108.574 no
C59 C60 H60A 109.475 no
C59 C60 H60B 109.481 no
C59 C60 H60C 109.471 no
H60A C60 H60B 109.479 no
H60A C60 H60C 109.465 no
H60B C60 H60C 109.456 no
N3 C61 H61A 107.032 no
N3 C61 H61B 107.049 no
C62 C61 H61A 107.061 no
C62 C61 H61B 107.069 no
H61A C61 H61B 106.773 no
C61 C62 H62A 109.901 no
C61 C62 H62B 109.899 no
C63 C62 H62A 109.904 no
C63 C62 H62B 109.898 no
H62A C62 H62B 108.323 no
C62 C63 H63A 109.116 no
C62 C63 H63B 109.147 no
C64 C63 H63A 109.102 no
C64 C63 H63B 109.117 no
H63A C63 H63B 107.847 no
C63 C64 H64A 109.487 no
C63 C64 H64B 109.472 no
C63 C64 H64C 109.440 no
H64A C64 H64B 109.496 no
H64A C64 H64C 109.466 no
H64B C64 H64C 109.467 no
N3 C65 H65A 109.686 no
N3 C65 H65B 109.669 no
C66 C65 H65A 109.686 no
C66 C65 H65B 109.682 no
H65A C65 H65B 108.193 no
C65 C66 H66A 109.347 no
C65 C66 H66B 109.346 no
C67 C66 H66A 109.342 no
C67 C66 H66B 109.321 no
H66A C66 H66B 107.984 no
C66 C67 H67A 109.540 no
C66 C67 H67B 109.517 no
C68 C67 H67A 109.546 no
C68 C67 H67B 109.539 no
H67A C67 H67B 108.087 no
C67 C68 H68A 109.479 no
C67 C68 H68B 109.480 no
C67 C68 H68C 109.485 no
H68A C68 H68B 109.465 no
H68A C68 H68C 109.453 no
H68B C68 H68C 109.466 no
N4 C69 H69A 108.730 no
N4 C69 H69B 108.725 no
C70 C69 H69A 108.711 no
C70 C69 H69B 108.712 no
H69A C69 H69B 107.641 no
C69 C70 H70A 109.121 no
C69 C70 H70B 109.124 no
C71 C70 H70A 109.121 no
C71 C70 H70B 109.110 no
H70A C70 H70B 107.849 no
C70 C71 H71A 109.866 no
C70 C71 H71B 109.862 no
C72 C71 H71A 109.852 no
C72 C71 H71B 109.858 no
H71A C71 H71B 108.289 no
C71 C72 H72A 109.479 no
C71 C72 H72B 109.465 no
C71 C72 H72C 109.454 no
H72A C72 H72B 109.474 no
H72A C72 H72C 109.472 no
H72B C72 H72C 109.483 no
N4 C73 H73A 108.982 no
N4 C73 H73B 108.998 no
C74 C73 H73A 108.986 no
C74 C73 H73B 108.992 no
H73A C73 H73B 107.789 no
C73 C74 H74A 109.828 no
C73 C74 H74B 109.792 no
C75 C74 H74A 109.796 no
C75 C74 H74B 109.798 no
H74A C74 H74B 108.245 no
C74 C75 H75A 109.510 no
C74 C75 H75B 109.504 no
C76 C75 H75A 109.500 no
C76 C75 H75B 109.515 no
H75A C75 H75B 108.072 no
C75 C76 H76A 109.487 no
C75 C76 H76B 109.473 no
C75 C76 H76C 109.464 no
H76A C76 H76B 109.494 no
H76A C76 H76C 109.448 no
H76B C76 H76C 109.462 no
N4 C77 H77A 108.532 no
N4 C77 H77B 108.530 no
C78 C77 H77A 108.504 no
C78 C77 H77B 108.526 no
H77A C77 H77B 107.517 no
C77 C78 H78A 109.219 no
C77 C78 H78B 109.224 no
C79 C78 H78A 109.210 no
C79 C78 H78B 109.228 no
H78A C78 H78B 107.917 no
C78 C79 H79A 108.807 no
C78 C79 H79B 108.805 no
C80 C79 H79A 108.805 no
C80 C79 H79B 108.802 no
H79A C79 H79B 107.670 no
C79 C80 H80A 109.487 no
C79 C80 H80B 109.477 no
C79 C80 H80C 109.470 no
H80A C80 H80B 109.466 no
H80A C80 H80C 109.462 no
H80B C80 H80C 109.467 no
N4 C81 H81A 108.253 no
N4 C81 H81B 108.221 no
C82 C81 H81A 108.237 no
C82 C81 H81B 108.215 no
H81A C81 H81B 107.365 no
C81 C82 H82A 109.215 no
C81 C82 H82B 109.189 no
C83 C82 H82A 109.191 no
C83 C82 H82B 109.211 no
H82A C82 H82B 107.913 no
C82 C83 H83A 109.937 no
C82 C83 H83B 109.967 no
C84 C83 H83A 109.962 no
C84 C83 H83B 109.975 no
H83A C83 H83B 108.342 no
C83 C84 H84A 109.480 no
C83 C84 H84B 109.461 no
C83 C84 H84C 109.480 no
H84A C84 H84B 109.462 no
H84A C84 H84C 109.480 no
H84B C84 H84C 109.464 no
N5 C85 H85A 108.122 no
N5 C85 H85B 108.118 no
C86 C85 H85A 108.126 no
C86 C85 H85B 108.121 no
H85A C85 H85B 107.296 no
C85 C86 H86A 109.597 no
C85 C86 H86B 109.584 no
C87 C86 H86A 109.610 no
C87 C86 H86B 109.587 no
H86A C86 H86B 108.133 no
C86 C87 H87A 108.760 no
C86 C87 H87B 108.766 no
C88 C87 H87A 108.744 no
C88 C87 H87B 108.756 no
H87A C87 H87B 107.646 no
C87 C88 H88A 109.469 no
C87 C88 H88B 109.472 no
C87 C88 H88C 109.471 no
H88A C88 H88B 109.439 no
H88A C88 H88C 109.479 no
H88B C88 H88C 109.497 no
N5 C89 H89A 108.705 no
N5 C89 H89B 108.707 no
C90 C89 H89A 108.688 no
C90 C89 H89B 108.678 no
H89A C89 H89B 107.629 no
C89 C90 H90A 108.608 no
C89 C90 H90B 108.634 no
C91 C90 H90A 108.615 no
C91 C90 H90B 108.613 no
H90A C90 H90B 107.570 no
C90 C91 H91A 110.351 no
C90 C91 H91B 110.358 no
C92 C91 H91A 110.347 no
C92 C91 H91B 110.368 no
H91A C91 H91B 108.576 no
C91 C92 H92A 109.478 no
C91 C92 H92B 109.477 no
C91 C92 H92C 109.459 no
H92A C92 H92B 109.495 no
H92A C92 H92C 109.448 no
H92B C92 H92C 109.471 no
N5 C93 H93A 108.251 no
N5 C93 H93B 108.249 no
C94 C93 H93A 108.239 no
C94 C93 H93B 108.234 no
H93A C93 H93B 107.359 no
C93 C94 H94A 109.527 no
C93 C94 H94B 109.529 no
C95 C94 H94A 109.519 no
C95 C94 H94B 109.501 no
H94A C94 H94B 108.071 no
C94 C95 H95A 108.913 no
C94 C95 H95B 108.922 no
C96 C95 H95A 108.941 no
C96 C95 H95B 108.932 no
H95A C95 H95B 107.755 no
C95 C96 H96A 109.463 no
C95 C96 H96B 109.459 no
C95 C96 H96C 109.476 no
H96A C96 H96B 109.493 no
H96A C96 H96C 109.464 no
H96B C96 H96C 109.472 no
N5 C97 H97A 109.162 no
N5 C97 H97B 109.166 no
C98 C97 H97A 109.157 no
C98 C97 H97B 109.156 no
H97A C97 H97B 107.876 no
C97 C98 H98A 110.143 no
C97 C98 H98B 110.151 no
C99 C98 H98A 110.134 no
C99 C98 H98B 110.148 no
H98A C98 H98B 108.451 no
C98 C99 H99A 109.295 no
C98 C99 H99B 109.289 no
C100 C99 H99A 109.296 no
C100 C99 H99B 109.293 no
H99A C99 H99B 107.963 no
C99 C100 H10A 109.477 no
C99 C100 H10B 109.469 no
C99 C100 H10C 109.481 no
H10A C100 H10B 109.475 no
H10A C100 H10C 109.474 no
H10B C100 H10C 109.451 no
N6 C101 H10D 108.449 no
N6 C101 H10E 108.458 no
C102 C101 H10D 108.458 no
C102 C101 H10E 108.462 no
H10D C101 H10E 107.498 no
C101 C102 H10F 110.426 no
C101 C102 H10G 110.408 no
C103 C102 H10F 110.423 no
C103 C102 H10G 110.434 no
H10F C102 H10G 108.626 no
C102 C103 H10H 109.706 no
C102 C103 H10I 109.698 no
C104 C103 H10H 109.693 no
C104 C103 H10I 109.686 no
H10H C103 H10I 108.181 no
C103 C104 H10J 109.476 no
C103 C104 H10K 109.474 no
C103 C104 H10L 109.455 no
H10J C104 H10K 109.483 no
H10J C104 H10L 109.476 no
H10K C104 H10L 109.464 no
N6 C105 H10M 108.115 no
N6 C105 H10N 108.114 no
C106 C105 H10M 108.125 no
C106 C105 H10N 108.118 no
H10M C105 H10N 107.308 no
C105 C106 H10O 109.359 no
C105 C106 H10P 109.342 no
C107 C106 H10O 109.355 no
C107 C106 H10P 109.376 no
H10O C106 H10P 107.994 no
C106 C107 H10Q 109.722 no
C106 C107 H10R 109.702 no
C108 C107 H10Q 109.725 no
C108 C107 H10R 109.733 no
H10Q C107 H10R 108.190 no
C107 C108 H10S 109.476 no
C107 C108 H10T 109.486 no
C107 C108 H10U 109.473 no
H10S C108 H10T 109.456 no
H10S C108 H10U 109.465 no
H10T C108 H10U 109.472 no
N6 C109 H10V 109.436 no
N6 C109 H10W 109.408 no
C110 C109 H10V 109.415 no
C110 C109 H10W 109.409 no
H10V C109 H10W 108.014 no
C109 C110 H11A 110.361 no
C109 C110 H11B 110.365 no
C111 C110 H11A 110.387 no
C111 C110 H11B 110.369 no
H11A C110 H11B 108.613 no
C110 C111 H11C 108.952 no
C110 C111 H11D 108.936 no
C112 C111 H11C 108.949 no
C112 C111 H11D 108.935 no
H11C C111 H11D 107.780 no
C111 C112 H11E 109.464 no
C111 C112 H11F 109.457 no
C111 C112 H11G 109.482 no
H11E C112 H11F 109.469 no
H11E C112 H11G 109.466 no
H11F C112 H11G 109.489 no
N6 C113 H11H 108.287 no
N6 C113 H11I 108.267 no
C114 C113 H11H 108.285 no
C114 C113 H11I 108.288 no
H11H C113 H11I 107.402 no
C113 C114 H11J 109.196 no
C113 C114 H11K 109.211 no
C115 C114 H11J 109.186 no
C115 C114 H11K 109.217 no
H11J C114 H11K 107.893 no
C114 C115 H11L 109.426 no
C114 C115 H11M 109.449 no
C116 C115 H11L 109.429 no
C116 C115 H11M 109.441 no
H11L C115 H11M 108.037 no
C115 C116 H11N 109.482 no
C115 C116 H11O 109.474 no
C115 C116 H11P 109.474 no
H11N C116 H11O 109.468 no
H11N C116 H11P 109.471 no
H11O C116 H11P 109.459 no
N3 C365 H36D 106.827 no
N3 C365 H36E 106.814 no
C366 C365 H36D 106.822 no
C366 C365 H36E 106.811 no
H36D C365 H36E 106.684 no
C365 C366 H36F 109.552 no
C365 C366 H36G 109.563 no
C367 C366 H36F 109.583 no
C367 C366 H36G 109.593 no
H36F C366 H36G 108.122 no
C366 C367 H36H 110.026 no
C366 C367 H36I 110.019 no
C368 C367 H36H 110.008 no
C368 C367 H36I 110.012 no
H36H C367 H36I 108.368 no
C367 C368 H36J 109.463 no
C367 C368 H36K 109.461 no
C367 C368 H36L 109.468 no
H36J C368 H36K 109.489 no
H36J C368 H36L 109.469 no
H36K C368 H36L 109.477 no

loop_
_geom_bond_atom_site_label_1
_geom_bond_atom_site_label_2
_geom_bond_distance
_geom_bond_publ_flag
W1 O24 1.754(14) yes
W1 O25 1.826(14) yes
W1 O33 2.000(14) yes
W1 O42 1.958(15) yes
W1 O43 1.890(14) yes
W1 O44 2.356(14) yes
W2 O1 1.963(15) yes
W2 O4 1.935(14) yes
W2 O53 1.910(15) yes
W2 O54 1.686(15) yes
W2 O57 1.894(14) yes
W2 O63 2.490(13) yes
W3 O1 1.934(15) yes
W3 O2 2.010(14) yes
W3 O11 1.798(14) yes
W3 O22 1.730(14) yes
W3 O60 1.871(13) yes
W3 O63 2.371(13) yes
W4 O10 2.488(12) yes
W4 O12 1.723(14) yes
W4 O20 1.928(14) yes
W4 O58 1.787(13) yes
W4 O60 1.968(14) yes
W4 O62 2.028(14) yes
W5 O33 1.871(13) yes
W5 O34 1.700(16) yes
W5 O44 2.481(14) yes
W5 O66 1.932(16) yes
W5 O67 1.933(16) yes
W5 O70 1.929(16) yes
W6 O3 1.874(14) yes
W6 O7 1.899(15) yes
W6 O38 1.907(15) yes
W6 O39 1.954(16) yes
W6 O61 1.722(14) yes
W7 O2 1.876(14) yes
W7 O3 1.962(14) yes
W7 O5 1.706(15) yes
W7 O36 1.907(14) yes
W7 O53 1.948(15) yes
W8 O9 2.462(14) yes
W8 O14 1.895(14) yes
W8 O15 1.910(14) yes
W8 O16 1.963(14) yes
W8 O17 1.929(13) yes
W8 O55 1.686(15) yes
W9 O7 1.957(14) yes
W9 O10 2.405(12) yes
W9 O21 1.693(15) yes
W9 O36 1.949(14) yes
W9 O37 1.950(15) yes
W9 O62 1.859(14) yes
W10 O16 1.882(14) yes
W10 O18 1.964(13) yes
W10 O19 1.698(15) yes
W10 O38 1.947(14) yes
W10 O40 1.873(15) yes
W11 O8 2.013(15) yes
W11 O9 2.481(13) yes
W11 O13 1.807(13) yes
W11 O15 1.947(15) yes
W11 O56 1.684(14) yes
W11 O57 1.981(15) yes
W12 O30 1.715(18) yes
W12 O31 1.870(15) yes
W12 O46 1.927(16) yes
W12 O71 1.949(16) yes
W12 O78 2.037(15) yes
W13 O27 1.927(13) yes
W13 O28 1.689(15) yes
W13 O29 1.907(15) yes
W13 O32 2.451(14) yes
W13 O46 1.925(16) yes
W13 O47 1.873(16) yes
W14 O4 1.909(14) yes
W14 O6 1.711(16) yes
W14 O8 1.856(15) yes
W14 O35 2.440(13) yes
W14 O39 1.909(15) yes
W14 O40 1.973(15) yes
W15 O10 2.436(13) yes
W15 O17 1.928(13) yes
W15 O18 1.898(13) yes
W15 O20 1.922(13) yes
W15 O37 1.919(14) yes
W15 O41 1.720(15) yes
W16 O43 1.952(14) yes
W16 O48 1.812(14) yes
W16 O52 2.440(14) yes
W16 O59 1.674(15) yes
W16 O68 2.033(16) yes
W16 O69 1.959(15) yes
W17 O42 1.941(15) yes
W17 O44 2.461(15) yes
W17 O49 1.968(17) yes
W17 O51 1.680(19) yes
W17 O67 1.961(15) yes
W17 O71 1.928(16) yes
W18 O52 2.411(15) yes
W18 O68 1.839(17) yes
W18 O70 1.927(16) yes
W18 O72 1.944(17) yes
W18 O75 1.718(19) yes
W18 O77 1.966(17) yes
W19 O29 1.924(16) yes
W19 O45 2.457(17) yes
W19 O50 1.88(3) yes
W19 O64 1.904(18) yes
W19 O74 1.936(19) yes
W19 O76 1.77(2) yes
W20 O45 2.439(16) yes
W20 O49 1.880(19) yes
W20 O50 1.96(3) yes
W20 O65 1.94(2) yes
W20 O78 1.835(15) yes
W20 O79 1.65(2) yes
W21 O45 2.516(15) yes
W21 O65 1.92(2) yes
W21 O66 1.916(18) yes
W21 O74 1.94(2) yes
W21 O77 1.905(18) yes
W21 O80 1.682(19) yes
W22 O47 2.001(15) yes
W22 O52 2.411(15) yes
W22 O64 1.915(18) yes
W22 O69 1.924(15) yes
W22 O72 1.923(18) yes
W22 O73 1.681(18) yes
Zr1 Al2 3.272(7) yes
Zr1 O14 2.275(14) yes
Zr1 O23 2.263(14) yes
Zr1 O24 2.220(14) yes
Zr1 C1 2.48(3) yes
Zr1 C2 2.53(3) yes
Zr1 C3 2.48(3) yes
Zr1 C4 2.59(3) yes
Zr1 C5 2.55(3) yes
Zr1 C6 2.61(3) yes
Zr1 C7 2.53(3) yes
Zr1 C8 2.56(3) yes
Zr1 C9 2.51(3) yes
Zr1 C10 2.59(3) yes
Zr2 Al1 3.230(7) yes
Zr2 O22 2.251(13) yes
Zr2 O26 2.194(13) yes
Zr2 O27 2.211(13) yes
Zr2 C11 2.61(2) yes
Zr2 C12 2.62(3) yes
Zr2 C13 2.55(3) yes
Zr2 C14 2.51(3) yes
Zr2 C15 2.53(3) yes
Zr2 C16 2.52(3) yes
Zr2 C17 2.48(3) yes
Zr2 C18 2.58(3) yes
Zr2 C19 2.52(3) yes
Zr2 C20 2.58(3) yes
P1 O9 1.527(14) yes
P1 O10 1.546(14) yes
P1 O35 1.488(14) yes
P1 O63 1.543(15) yes
P2 O32 1.512(15) yes
P2 O44 1.561(16) yes
P2 O45 1.541(16) yes
P2 O52 1.583(16) yes
Al1 O25 1.911(15) yes
Al1 O26 1.858(14) yes
Al1 O27 1.923(16) yes
Al1 O31 1.848(16) yes
Al1 O32 2.117(14) yes
Al1 O48 1.864(15) yes
Al2 O9 2.119(14) yes
Al2 O11 1.899(15) yes
Al2 O13 1.889(14) yes
Al2 O14 1.955(15) yes
Al2 O23 1.848(14) yes
Al2 O58 1.865(14) yes
N1 C21 1.52(3) yes
N1 C25 1.48(3) yes
N1 C29 1.46(3) yes
N1 C33 1.48(3) yes
N2 C37 1.51(4) yes
N2 C41 1.47(4) yes
N2 C45 1.49(4) yes
N2 C49 1.49(4) yes
N3 C53 1.47(4) yes
N3 C57 1.50(3) yes
N3 C61 1.47(3) yes
N3 C65 1.46(3) yes
N3 C365 1.46(3) yes
N4 C69 1.51(3) yes
N4 C73 1.46(3) yes
N4 C77 1.48(3) yes
N4 C81 1.48(4) yes
N5 C85 1.47(4) yes
N5 C89 1.50(4) yes
N5 C93 1.49(4) yes
N5 C97 1.54(4) yes
N6 C101 1.52(4) yes
N6 C105 1.48(4) yes
N6 C109 1.42(4) yes
N6 C113 1.49(4) yes
C1 C2 1.39(4) yes
C1 C5 1.44(4) yes
C2 C3 1.40(4) yes
C3 C4 1.44(4) yes
C4 C5 1.40(4) yes
C6 C7 1.33(4) yes
C6 C10 1.43(4) yes
C7 C8 1.45(4) yes
C8 C9 1.46(4) yes
C9 C10 1.37(4) yes
C11 C12 1.37(4) yes
C11 C15 1.43(3) yes
C12 C13 1.43(3) yes
C13 C14 1.46(4) yes
C14 C15 1.44(3) yes
C16 C17 1.46(4) yes
C16 C20 1.39(4) yes
C17 C18 1.28(3) yes
C18 C19 1.42(4) yes
C19 C20 1.48(4) yes
C21 C22 1.53(3) yes
C22 C23 1.54(4) yes
C23 C24 1.54(4) yes
C25 C26 1.53(4) yes
C26 C27 1.54(4) yes
C27 C28 1.56(4) yes
C29 C30 1.54(4) yes
C30 C31 1.53(4) yes
C31 C32 1.55(4) yes
C33 C34 1.51(3) yes
C34 C35 1.54(4) yes
C35 C36 1.51(4) yes
C37 C38 1.51(4) yes
C38 C39 1.53(4) yes
C39 C40 1.51(4) yes
C41 C42 1.50(4) yes
C42 C43 1.53(4) yes
C43 C44 1.52(5) yes
C45 C46 1.53(4) yes
C46 C47 1.55(4) yes
C47 C48 1.52(5) yes
C49 C50 1.52(4) yes
C50 C51 1.55(4) yes
C51 C52 1.54(5) yes
C53 C54 1.54(4) yes
C54 C55 1.56(4) yes
C55 C56 1.53(5) yes
C57 C58 1.51(4) yes
C58 C59 1.54(4) yes
C59 C60 1.54(5) yes
C61 C62 1.51(4) yes
C62 C63 1.55(4) yes
C63 C64 1.54(5) yes
C65 C66 1.55(4) yes
C66 C67 1.54(6) yes
C67 C68 1.54(6) yes
C69 C70 1.52(4) yes
C70 C71 1.54(4) yes
C71 C72 1.56(5) yes
C73 C74 1.55(4) yes
C74 C75 1.55(4) yes
C75 C76 1.54(5) yes
C77 C78 1.55(4) yes
C78 C79 1.52(3) yes
C79 C80 1.55(3) yes
C81 C82 1.52(4) yes
C82 C83 1.52(4) yes
C83 C84 1.53(5) yes
C85 C86 1.53(5) yes
C86 C87 1.53(5) yes
C87 C88 1.52(5) yes
C89 C90 1.52(4) yes
C90 C91 1.53(5) yes
C91 C92 1.52(5) yes
C93 C94 1.55(5) yes
C94 C95 1.52(4) yes
C95 C96 1.54(6) yes
C97 C98 1.53(4) yes
C98 C99 1.54(5) yes
C99 C100 1.53(5) yes
C101 C102 1.51(5) yes
C102 C103 1.55(5) yes
C103 C104 1.55(6) yes
C105 C106 1.53(4) yes
C106 C107 1.54(5) yes
C107 C108 1.54(5) yes
C109 C110 1.56(5) yes
C110 C111 1.53(4) yes
C111 C112 1.53(6) yes
C113 C114 1.50(4) yes
C114 C115 1.54(6) yes
C115 C116 1.55(5) yes
C365 C366 1.55(4) yes
C366 C367 1.54(6) yes
C367 C368 1.54(6) yes
C1 H1 0.950 no
C2 H2 0.950 no
C3 H3 0.950 no
C4 H4 0.950 no
C5 H5 0.950 no
C6 H6 0.950 no
C7 H7 0.950 no
C8 H8 0.950 no
C9 H9 0.950 no
C10 H10 0.950 no
C11 H11 0.950 no
C12 H12 0.950 no
C13 H13 0.950 no
C14 H14 0.950 no
C15 H15 0.950 no
C16 H16 0.950 no
C17 H17 0.950 no
C18 H18 0.950 no
C19 H19 0.950 no
C20 H20 0.950 no
C21 H21A 0.990 no
C21 H21B 0.990 no
C22 H22A 0.990 no
C22 H22B 0.990 no
C23 H23A 0.990 no
C23 H23B 0.990 no
C24 H24A 0.980 no
C24 H24B 0.980 no
C24 H24C 0.980 no
C25 H25A 0.990 no
C25 H25B 0.990 no
C26 H26A 0.990 no
C26 H26B 0.990 no
C27 H27A 0.990 no
C27 H27B 0.990 no
C28 H28A 0.980 no
C28 H28B 0.980 no
C28 H28C 0.980 no
C29 H29A 0.990 no
C29 H29B 0.990 no
C30 H30A 0.990 no
C30 H30B 0.990 no
C31 H31A 0.990 no
C31 H31B 0.990 no
C32 H32A 0.980 no
C32 H32B 0.980 no
C32 H32C 0.980 no
C33 H33A 0.990 no
C33 H33B 0.990 no
C34 H34A 0.990 no
C34 H34B 0.990 no
C35 H35A 0.990 no
C35 H35B 0.990 no
C36 H36A 0.980 no
C36 H36B 0.980 no
C36 H36C 0.980 no
C37 H37A 0.990 no
C37 H37B 0.990 no
C38 H38A 0.990 no
C38 H38B 0.990 no
C39 H39A 0.990 no
C39 H39B 0.990 no
C40 H40A 0.980 no
C40 H40B 0.980 no
C40 H40C 0.980 no
C41 H41A 0.990 no
C41 H41B 0.990 no
C42 H42A 0.990 no
C42 H42B 0.990 no
C43 H43A 0.990 no
C43 H43B 0.990 no
C44 H44A 0.980 no
C44 H44B 0.980 no
C44 H44C 0.980 no
C45 H45A 0.990 no
C45 H45B 0.990 no
C46 H46A 0.990 no
C46 H46B 0.990 no
C47 H47A 0.990 no
C47 H47B 0.990 no
C48 H48A 0.980 no
C48 H48B 0.980 no
C48 H48C 0.980 no
C49 H49A 0.990 no
C49 H49B 0.990 no
C50 H50A 0.990 no
C50 H50B 0.990 no
C51 H51A 0.990 no
C51 H51B 0.990 no
C52 H52A 0.980 no
C52 H52B 0.980 no
C52 H52C 0.980 no
C53 H53A 0.990 no
C53 H53B 0.990 no
C54 H54A 0.990 no
C54 H54B 0.990 no
C55 H55A 0.990 no
C55 H55B 0.990 no
C56 H56A 0.980 no
C56 H56B 0.980 no
C56 H56C 0.980 no
C57 H57A 0.990 no
C57 H57B 0.990 no
C58 H58A 0.990 no
C58 H58B 0.990 no
C59 H59A 0.990 no
C59 H59B 0.990 no
C60 H60A 0.980 no
C60 H60B 0.980 no
C60 H60C 0.980 no
C61 H61A 0.990 no
C61 H61B 0.990 no
C62 H62A 0.990 no
C62 H62B 0.990 no
C63 H63A 0.990 no
C63 H63B 0.990 no
C64 H64A 0.980 no
C64 H64B 0.980 no
C64 H64C 0.980 no
C65 H65A 0.990 no
C65 H65B 0.990 no
C66 H66A 0.990 no
C66 H66B 0.990 no
C67 H67A 0.990 no
C67 H67B 0.990 no
C68 H68A 0.980 no
C68 H68B 0.980 no
C68 H68C 0.980 no
C69 H69A 0.990 no
C69 H69B 0.990 no
C70 H70A 0.990 no
C70 H70B 0.990 no
C71 H71A 0.990 no
C71 H71B 0.990 no
C72 H72A 0.980 no
C72 H72B 0.980 no
C72 H72C 0.980 no
C73 H73A 0.990 no
C73 H73B 0.990 no
C74 H74A 0.990 no
C74 H74B 0.990 no
C75 H75A 0.990 no
C75 H75B 0.990 no
C76 H76A 0.980 no
C76 H76B 0.980 no
C76 H76C 0.980 no
C77 H77A 0.990 no
C77 H77B 0.990 no
C78 H78A 0.990 no
C78 H78B 0.990 no
C79 H79A 0.990 no
C79 H79B 0.990 no
C80 H80A 0.980 no
C80 H80B 0.980 no
C80 H80C 0.980 no
C81 H81A 0.990 no
C81 H81B 0.990 no
C82 H82A 0.990 no
C82 H82B 0.990 no
C83 H83A 0.990 no
C83 H83B 0.990 no
C84 H84A 0.980 no
C84 H84B 0.980 no
C84 H84C 0.980 no
C85 H85A 0.990 no
C85 H85B 0.990 no
C86 H86A 0.990 no
C86 H86B 0.990 no
C87 H87A 0.990 no
C87 H87B 0.990 no
C88 H88A 0.980 no
C88 H88B 0.980 no
C88 H88C 0.980 no
C89 H89A 0.990 no
C89 H89B 0.990 no
C90 H90A 0.990 no
C90 H90B 0.990 no
C91 H91A 0.990 no
C91 H91B 0.990 no
C92 H92A 0.980 no
C92 H92B 0.980 no
C92 H92C 0.980 no
C93 H93A 0.990 no
C93 H93B 0.990 no
C94 H94A 0.990 no
C94 H94B 0.990 no
C95 H95A 0.990 no
C95 H95B 0.990 no
C96 H96A 0.980 no
C96 H96B 0.980 no
C96 H96C 0.980 no
C97 H97A 0.990 no
C97 H97B 0.990 no
C98 H98A 0.990 no
C98 H98B 0.990 no
C99 H99A 0.990 no
C99 H99B 0.990 no
C100 H10A 0.980 no
C100 H10B 0.980 no
C100 H10C 0.980 no
C101 H10D 0.990 no
C101 H10E 0.990 no
C102 H10F 0.990 no
C102 H10G 0.990 no
C103 H10H 0.990 no
C103 H10I 0.990 no
C104 H10J 0.980 no
C104 H10K 0.980 no
C104 H10L 0.980 no
C105 H10M 0.990 no
C105 H10N 0.990 no
C106 H10O 0.990 no
C106 H10P 0.990 no
C107 H10Q 0.990 no
C107 H10R 0.990 no
C108 H10S 0.980 no
C108 H10T 0.980 no
C108 H10U 0.980 no
C109 H10V 0.990 no
C109 H10W 0.990 no
C110 H11A 0.990 no
C110 H11B 0.990 no
C111 H11C 0.990 no
C111 H11D 0.990 no
C112 H11E 0.980 no
C112 H11F 0.980 no
C112 H11G 0.980 no
C113 H11H 0.990 no
C113 H11I 0.990 no
C114 H11J 0.990 no
C114 H11K 0.990 no
C115 H11L 0.990 no
C115 H11M 0.990 no
C116 H11N 0.980 no
C116 H11O 0.980 no
C116 H11P 0.980 no
C365 H36D 0.990 no
C365 H36E 0.990 no
C366 H36F 0.990 no
C366 H36G 0.990 no
C367 H36H 0.990 no
C367 H36I 0.990 no
C368 H36J 0.980 no
C368 H36K 0.980 no
C368 H36L 0.980 no

loop_
_geom_torsion_atom_site_label_1
_geom_torsion_atom_site_label_2
_geom_torsion_atom_site_label_3
_geom_torsion_atom_site_label_4
_geom_torsion
_geom_torsion_publ_flag
O24 W1 O25 Al1 -143.7(13) no
O25 W1 O24 Zr1 38(3) no
O24 W1 O33 W5 -173.3(9) no
O33 W1 O24 Zr1 -142(3) no
O24 W1 O42 W17 172.0(9) no
O42 W1 O24 Zr1 132(3) no
O24 W1 O43 W16 120.9(13) no
O43 W1 O24 Zr1 -56(3) no
O25 W1 O33 W5 6(2) no
O33 W1 O25 Al1 37(3) no
O25 W1 O42 W17 -86.1(9) no
O42 W1 O25 Al1 114.7(13) no
O25 W1 O43 W16 19.0(13) no
O43 W1 O25 Al1 -42.4(13) no
O25 W1 O44 W5 -179.2(6) no
O25 W1 O44 W17 91.9(5) no
O25 W1 O44 P2 -44.0(10) no
O44 W1 O25 Al1 41.3(13) no
O33 W1 O42 W17 74.1(9) no
O42 W1 O33 W5 -73.0(9) no
O33 W1 O43 W16 -141.1(13) no
O43 W1 O33 W5 86.6(9) no
O33 W1 O44 W5 -0.9(5) no
O33 W1 O44 W17 -89.8(6) no
O33 W1 O44 P2 134.3(11) no
O44 W1 O33 W5 1.5(8) no
O42 W1 O43 W16 -78(2) no
O43 W1 O42 W17 11(2) no
O42 W1 O44 W5 88.4(6) no
O42 W1 O44 W17 -0.5(5) no
O42 W1 O44 P2 -136.4(11) no
O44 W1 O42 W17 0.7(8) no
O43 W1 O44 W5 -87.5(6) no
O43 W1 O44 W17 -176.3(6) no
O43 W1 O44 P2 47.7(10) no
O44 W1 O43 W16 -68.2(12) no
O1 W2 O4 W14 56(3) no
O4 W2 O1 W3 2(2) no
O1 W2 O53 W7 65.6(10) no
O53 W2 O1 W3 -72.1(9) no
O54 W2 O1 W3 -173.9(9) no
O1 W2 O57 W11 -123.6(17) no
O57 W2 O1 W3 83.7(9) no
O1 W2 O63 W3 -0.5(5) no
O1 W2 O63 P1 138.0(10) no
O63 W2 O1 W3 0.7(8) no
O4 W2 O53 W7 -90.4(10) no
O53 W2 O4 W14 130.0(16) no
O54 W2 O4 W14 -128.7(15) no
O4 W2 O57 W11 31.6(17) no
O57 W2 O4 W14 -26.4(16) no
O4 W2 O63 W3 179.9(6) no
O4 W2 O63 P1 -41.6(9) no
O63 W2 O4 W14 56.7(15) no
O54 W2 O53 W7 167.5(9) no
O53 W2 O57 W11 -43(3) no
O57 W2 O53 W7 -16(2) no
O53 W2 O63 W3 93.0(6) no
O53 W2 O63 P1 -128.5(10) no
O63 W2 O53 W7 -5.3(8) no
O54 W2 O57 W11 134.3(17) no
O57 W2 O63 W3 -91.3(6) no
O57 W2 O63 P1 47.2(9) no
O63 W2 O57 W11 -52.5(17) no
O1 W3 O2 W7 -75.6(9) no
O2 W3 O1 W2 73.6(9) no
O1 W3 O11 Al2 115.6(14) no
O11 W3 O1 W2 -85.1(9) no
O22 W3 O1 W2 173.7(9) no
O1 W3 O60 W4 -71(2) no
O60 W3 O1 W2 9(3) no
O1 W3 O63 W2 0.5(5) no
O1 W3 O63 P1 -138.2(10) no
O63 W3 O1 W2 -0.7(8) no
O2 W3 O11 Al2 38(3) no
O11 W3 O2 W7 3(3) no
O22 W3 O2 W7 -172.9(9) no
O2 W3 O60 W4 -134.5(12) no
O60 W3 O2 W7 85.7(9) no
O2 W3 O63 W2 -87.4(6) no
O2 W3 O63 P1 134.0(10) no
O63 W3 O2 W7 -0.1(8) no
O22 W3 O11 Al2 -145.5(14) no
O11 W3 O60 W4 24.0(12) no
O60 W3 O11 Al2 -43.7(14) no
O11 W3 O63 W2 93.9(6) no
O11 W3 O63 P1 -44.7(9) no
O63 W3 O11 Al2 41.5(14) no
O22 W3 O60 W4 124.9(12) no
O60 W3 O63 W2 -176.1(5) no
O60 W3 O63 P1 45.3(9) no
O63 W3 O60 W4 -61.2(12) no
O10 W4 O20 W15 -2.4(7) no
O20 W4 O10 W9 -88.7(5) no
O20 W4 O10 W15 1.5(5) no
O20 W4 O10 P1 133.1(9) no
O10 W4 O58 Al2 -49.6(16) no
O58 W4 O10 W9 176.5(6) no
O58 W4 O10 W15 -93.2(5) no
O58 W4 O10 P1 38.3(8) no
O10 W4 O60 W3 63.9(12) no
O60 W4 O10 W9 88.1(5) no
O60 W4 O10 W15 178.4(5) no
O60 W4 O10 P1 -50.1(8) no
O10 W4 O62 W9 -3.8(8) no
O62 W4 O10 W9 2.4(5) no
O62 W4 O10 W15 92.6(6) no
O62 W4 O10 P1 -135.8(10) no
O12 W4 O20 W15 -172.9(9) no
O12 W4 O58 Al2 137.1(16) no
O12 W4 O60 W3 -126.1(12) no
O12 W4 O62 W9 168.7(10) no
O20 W4 O58 Al2 -120.7(17) no
O58 W4 O20 W15 80.0(9) no
O20 W4 O60 W3 71.0(18) no
O60 W4 O20 W15 -9.9(18) no
O20 W4 O62 W9 68.5(10) no
O62 W4 O20 W15 -72.3(9) no
O58 W4 O60 W3 -20.0(12) no
O60 W4 O58 Al2 34.4(17) no
O58 W4 O62 W9 -16(2) no
O62 W4 O58 Al2 -38(3) no
O60 W4 O62 W9 -89.4(10) no
O62 W4 O60 W3 133.6(12) no
O34 W5 O33 W1 174.6(9) no
O33 W5 O44 W1 1.0(5) no
O33 W5 O44 W17 92.1(6) no
O33 W5 O44 P2 -133.6(10) no
O44 W5 O33 W1 -1.4(7) no
O33 W5 O66 W21 -52(3) no
O66 W5 O33 W1 -9(2) no
O33 W5 O67 W17 -69.1(10) no
O67 W5 O33 W1 71.2(9) no
O33 W5 O70 W18 120.9(19) no
O70 W5 O33 W1 -85.4(9) no
O34 W5 O66 W21 125(2) no
O34 W5 O67 W17 -171.0(10) no
O34 W5 O70 W18 -136.9(19) no
O44 W5 O66 W21 -59(2) no
O66 W5 O44 W1 177.8(7) no
O66 W5 O44 W17 -91.0(6) no
O66 W5 O44 P2 43.3(10) no
O44 W5 O67 W17 2.2(8) no
O67 W5 O44 W1 -92.6(6) no
O67 W5 O44 W17 -1.4(5) no
O67 W5 O44 P2 132.8(10) no
O44 W5 O70 W18 49.4(19) no
O70 W5 O44 W1 93.0(6) no
O70 W5 O44 W17 -175.9(6) no
O70 W5 O44 P2 -41.6(9) no
O66 W5 O67 W17 85.6(10) no
O67 W5 O66 W21 -132(2) no
O66 W5 O70 W18 -34.0(19) no
O70 W5 O66 W21 26(2) no
O67 W5 O70 W18 36(3) no
O70 W5 O67 W17 16(3) no
O3 W6 O7 W9 28.7(16) no
O7 W6 O3 W7 -28.5(18) no
O3 W6 O38 W10 9(3) no
O38 W6 O3 W7 50(3) no
O3 W6 O39 W14 -83.2(9) no
O39 W6 O3 W7 127.1(18) no
O61 W6 O3 W7 -130.8(18) no
O7 W6 O38 W10 87.2(10) no
O38 W6 O7 W9 -127.5(16) no
O7 W6 O39 W14 -3(2) no
O39 W6 O7 W9 -52(3) no
O61 W6 O7 W9 132.4(16) no
O38 W6 O39 W14 73.1(9) no
O39 W6 O38 W10 -68.8(10) no
O61 W6 O38 W10 -169.9(11) no
O61 W6 O39 W14 172.4(10) no
O2 W7 O3 W6 -50(3) no
O3 W7 O2 W3 -6(2) no
O5 W7 O2 W3 173.5(9) no
O2 W7 O36 W9 120.2(16) no
O36 W7 O2 W3 -84.4(9) no
O2 W7 O53 W2 -66.2(10) no
O53 W7 O2 W3 71.5(9) no
O5 W7 O3 W6 130.7(18) no
O3 W7 O36 W9 -35.3(15) no
O36 W7 O3 W6 30.0(18) no
O3 W7 O53 W2 89.6(10) no
O53 W7 O3 W6 -127.4(18) no
O5 W7 O36 W9 -138.0(15) no
O5 W7 O53 W2 -167.2(9) no
O36 W7 O53 W2 20(2) no
O53 W7 O36 W9 35(3) no
O9 W8 O14 Zr1 172.6(12) no
O9 W8 O14 Al2 0.7(6) no
O14 W8 O9 W11 -88.9(5) no
O14 W8 O9 P1 136.7(10) no
O14 W8 O9 Al2 -0.6(5) no
O9 W8 O15 W11 -6.6(7) no
O15 W8 O9 W11 4.2(5) no
O15 W8 O9 P1 -130.2(10) no
O15 W8 O9 Al2 92.5(6) no
O9 W8 O16 W10 54.7(18) no
O16 W8 O9 W11 93.7(5) no
O16 W8 O9 P1 -40.6(9) no
O16 W8 O9 Al2 -177.9(6) no
O9 W8 O17 W15 -56.7(16) no
O17 W8 O9 W11 178.7(5) no
O17 W8 O9 P1 44.3(9) no
O17 W8 O9 Al2 -93.0(6) no
O14 W8 O15 W11 65.9(9) no
O15 W8 O14 Zr1 99.9(12) no
O15 W8 O14 Al2 -72.0(8) no
O14 W8 O16 W10 48(3) no
O16 W8 O14 Zr1 179.2(10) no
O16 W8 O14 Al2 7.3(18) no
O14 W8 O17 W15 -129.1(16) no
O17 W8 O14 Zr1 -105.1(12) no
O17 W8 O14 Al2 83.0(8) no
O55 W8 O14 Zr1 -2.9(13) no
O55 W8 O14 Al2 -174.8(8) no
O15 W8 O16 W10 127.6(18) no
O16 W8 O15 W11 -91.0(9) no
O15 W8 O17 W15 -44(3) no
O17 W8 O15 W11 -19.6(18) no
O55 W8 O15 W11 168.2(8) no
O16 W8 O17 W15 28.0(16) no
O17 W8 O16 W10 -28.6(18) no
O55 W8 O16 W10 -129.6(18) no
O55 W8 O17 W15 128.0(16) no
O7 W9 O10 W4 -178.3(6) no
O7 W9 O10 W15 93.0(5) no
O7 W9 O10 P1 -46.7(9) no
O10 W9 O7 W6 56.0(16) no
O21 W9 O7 W6 -132.2(16) no
O7 W9 O36 W7 35.8(15) no
O36 W9 O7 W6 -30.4(16) no
O7 W9 O37 W15 -89.2(9) no
O37 W9 O7 W6 128.6(17) no
O7 W9 O62 W4 14(2) no
O62 W9 O7 W6 46(3) no
O10 W9 O36 W7 -46.6(15) no
O36 W9 O10 W4 -93.4(5) no
O36 W9 O10 W15 177.9(5) no
O36 W9 O10 P1 38.2(9) no
O10 W9 O37 W15 -6.4(8) no
O37 W9 O10 W4 92.9(6) no
O37 W9 O10 W15 4.2(5) no
O37 W9 O10 P1 -135.6(10) no
O10 W9 O62 W4 3.8(8) no
O62 W9 O10 W4 -2.5(6) no
O62 W9 O10 W15 -91.2(6) no
O62 W9 O10 P1 129.1(11) no
O21 W9 O36 W7 136.5(15) no
O21 W9 O37 W15 169.6(9) no
O21 W9 O62 W4 -167.7(10) no
O36 W9 O37 W15 -23(2) no
O37 W9 O36 W7 -31(3) no
O36 W9 O62 W4 89.4(10) no
O62 W9 O36 W7 -120.2(16) no
O37 W9 O62 W4 -67.7(10) no
O62 W9 O37 W15 66.4(9) no
O16 W10 O18 W15 -30.6(15) no
O18 W10 O16 W8 29.3(18) no
O19 W10 O16 W8 130.1(18) no
O16 W10 O38 W6 -13(2) no
O38 W10 O16 W8 -46(3) no
O16 W10 O40 W14 85.7(10) no
O40 W10 O16 W8 -127.2(18) no
O19 W10 O18 W15 -134.6(15) no
O18 W10 O38 W6 -87.1(10) no
O38 W10 O18 W15 124.3(15) no
O18 W10 O40 W14 10(2) no
O40 W10 O18 W15 46(3) no
O19 W10 O38 W6 171.5(10) no
O19 W10 O40 W14 -169.5(9) no
O38 W10 O40 W14 -68.5(10) no
O40 W10 O38 W6 69.2(11) no
O8 W11 O9 W8 -92.6(5) no
O8 W11 O9 P1 41.1(9) no
O8 W11 O9 Al2 176.5(6) no
O9 W11 O8 W14 -57.2(18) no
O8 W11 O13 Al2 -14.4(18) no
O13 W11 O8 W14 -46(3) no
O8 W11 O15 W8 89.2(9) no
O15 W11 O8 W14 -129.4(18) no
O56 W11 O8 W14 127.8(18) no
O8 W11 O57 W2 -30.7(17) no
O57 W11 O8 W14 28.3(18) no
O9 W11 O13 Al2 -2.5(7) no
O13 W11 O9 W8 92.9(6) no
O13 W11 O9 P1 -133.4(10) no
O13 W11 O9 Al2 1.9(5) no
O9 W11 O15 W8 6.6(7) no
O15 W11 O9 W8 -4.1(5) no
O15 W11 O9 P1 129.6(10) no
O15 W11 O9 Al2 -95.1(6) no
O9 W11 O57 W2 51.6(17) no
O57 W11 O9 W8 -176.2(5) no
O57 W11 O9 P1 -42.5(9) no
O57 W11 O9 Al2 92.9(6) no
O13 W11 O15 W8 -63.6(9) no
O15 W11 O13 Al2 68.1(8) no
O56 W11 O13 Al2 172.0(8) no
O13 W11 O57 W2 123.0(17) no
O57 W11 O13 Al2 -87.1(8) no
O56 W11 O15 W8 -167.3(9) no
O15 W11 O57 W2 33(3) no
O57 W11 O15 W8 25.8(18) no
O56 W11 O57 W2 -133.7(17) no
O30 W12 O31 Al1 169.1(9) no
O30 W12 O46 W13 -168.7(10) no
O30 W12 O71 W17 -134.2(19) no
O30 W12 O78 W20 130(3) no
O31 W12 O46 W13 -61.5(10) no
O46 W12 O31 Al1 65.1(9) no
O31 W12 O71 W17 119.5(19) no
O71 W12 O31 Al1 -89.9(10) no
O31 W12 O78 W20 -41(4) no
O78 W12 O31 Al1 -20.0(19) no
O46 W12 O71 W17 28(3) no
O71 W12 O46 W13 30(2) no
O46 W12 O78 W20 -128(3) no
O78 W12 O46 W13 90.4(10) no
O71 W12 O78 W20 31(3) no
O78 W12 O71 W17 -33.9(19) no
O28 W13 O27 Zr2 -0.1(13) no
O28 W13 O27 Al1 -174.2(8) no
O27 W13 O29 W19 52(4) no
O29 W13 O27 Zr2 178.3(14) no
O29 W13 O27 Al1 4(2) no
O27 W13 O32 P2 139.5(10) no
O27 W13 O32 Al1 -0.8(5) no
O32 W13 O27 Zr2 175.1(13) no
O32 W13 O27 Al1 1.0(7) no
O27 W13 O46 W12 65.5(9) no
O46 W13 O27 Zr2 101.0(12) no
O46 W13 O27 Al1 -73.1(8) no
O27 W13 O47 W22 -130.1(18) no
O47 W13 O27 Zr2 -102.4(12) no
O47 W13 O27 Al1 83.5(8) no
O28 W13 O29 W19 -129(3) no
O28 W13 O46 W12 163.6(9) no
O28 W13 O47 W22 131.2(18) no
O29 W13 O32 P2 -39.2(10) no
O29 W13 O32 Al1 -179.6(7) no
O32 W13 O29 W19 55(3) no
O29 W13 O46 W12 -92.2(10) no
O46 W13 O29 W19 130(3) no
O29 W13 O47 W22 27.3(18) no
O47 W13 O29 W19 -28(3) no
O32 W13 O46 W12 -7.6(8) no
O46 W13 O32 P2 -127.9(10) no
O46 W13 O32 Al1 91.8(6) no
O32 W13 O47 W22 -57.2(17) no
O47 W13 O32 P2 47.2(10) no
O47 W13 O32 Al1 -93.2(6) no
O46 W13 O47 W22 -45(3) no
O47 W13 O46 W12 -20(2) no
O6 W14 O4 W2 128.3(16) no
O4 W14 O8 W11 -27.7(18) no
O8 W14 O4 W2 25.0(16) no
O4 W14 O35 P1 45.9(10) no
O35 W14 O4 W2 -57.2(15) no
O4 W14 O39 W6 84.8(10) no
O39 W14 O4 W2 -131.1(16) no
O4 W14 O40 W10 -5(3) no
O40 W14 O4 W2 -57(3) no
O6 W14 O8 W11 -129.5(18) no
O6 W14 O39 W6 -173.2(10) no
O6 W14 O40 W10 170.4(10) no
O8 W14 O35 P1 -42.6(10) no
O35 W14 O8 W11 56.4(18) no
O8 W14 O39 W6 3(2) no
O39 W14 O8 W11 54(3) no
O8 W14 O40 W10 -86.1(10) no
O40 W14 O8 W11 129.3(18) no
O35 W14 O39 W6 0.9(8) no
O39 W14 O35 P1 136.5(11) no
O35 W14 O40 W10 -4.1(8) no
O40 W14 O35 P1 -133.9(11) no
O39 W14 O40 W10 70.5(10) no
O40 W14 O39 W6 -72.8(9) no
O10 W15 O17 W8 55.1(16) no
O17 W15 O10 W4 88.8(5) no
O17 W15 O10 W9 179.2(5) no
O17 W15 O10 P1 -38.5(9) no
O10 W15 O18 W10 -54.0(15) no
O18 W15 O10 W4 175.1(5) no
O18 W15 O10 W9 -94.5(5) no
O18 W15 O10 P1 47.8(9) no
O10 W15 O20 W4 2.4(7) no
O20 W15 O10 W4 -1.5(5) no
O20 W15 O10 W9 88.9(5) no
O20 W15 O10 P1 -128.9(9) no
O10 W15 O37 W9 6.4(8) no
O37 W15 O10 W4 -94.6(6) no
O37 W15 O10 W9 -4.2(5) no
O37 W15 O10 P1 138.0(10) no
O17 W15 O18 W10 30.6(15) no
O18 W15 O17 W8 -29.4(16) no
O17 W15 O20 W4 -82.0(9) no
O20 W15 O17 W8 128.0(16) no
O17 W15 O37 W9 15(2) no
O37 W15 O17 W8 47(3) no
O41 W15 O17 W8 -130.9(16) no
O18 W15 O20 W4 -6(2) no
O20 W15 O18 W10 -46(3) no
O18 W15 O37 W9 90.6(9) no
O37 W15 O18 W10 -126.2(15) no
O41 W15 O18 W10 132.4(15) no
O20 W15 O37 W9 -66.4(9) no
O37 W15 O20 W4 74.4(9) no
O41 W15 O20 W4 175.7(9) no
O41 W15 O37 W9 -167.3(9) no
O43 W16 O48 Al1 32.4(17) no
O48 W16 O43 W1 -14.1(13) no
O43 W16 O52 W18 86.2(6) no
O43 W16 O52 W22 177.1(6) no
O43 W16 O52 P2 -48.5(9) no
O52 W16 O43 W1 69.4(13) no
O59 W16 O43 W1 -121.4(13) no
O43 W16 O68 W18 -84.9(11) no
O68 W16 O43 W1 139.6(13) no
O43 W16 O69 W22 -9(2) no
O69 W16 O43 W1 77.2(19) no
O48 W16 O52 W18 175.7(6) no
O48 W16 O52 W22 -93.4(6) no
O48 W16 O52 P2 41.1(9) no
O52 W16 O48 Al1 -50.8(17) no
O59 W16 O48 Al1 134.0(17) no
O48 W16 O68 W18 -9(2) no
O68 W16 O48 Al1 -42(3) no
O48 W16 O69 W22 81.7(9) no
O69 W16 O48 Al1 -122.5(17) no
O52 W16 O68 W18 -0.0(9) no
O68 W16 O52 W18 0.0(6) no
O68 W16 O52 W22 90.9(6) no
O68 W16 O52 P2 -134.6(11) no
O52 W16 O69 W22 -0.8(8) no
O69 W16 O52 W18 -90.4(6) no
O69 W16 O52 W22 0.5(5) no
O69 W16 O52 P2 135.0(10) no
O59 W16 O68 W18 174.6(10) no
O59 W16 O69 W22 -170.3(9) no
O68 W16 O69 W22 -71.3(9) no
O69 W16 O68 W18 73.0(11) no
O42 W17 O44 W1 0.5(5) no
O42 W17 O44 W5 -90.1(6) no
O42 W17 O44 P2 135.7(10) no
O44 W17 O42 W1 -0.7(8) no
O42 W17 O49 W20 51(3) no
O49 W17 O42 W1 4(3) no
O51 W17 O42 W1 -173.9(10) no
O42 W17 O67 W5 69.5(10) no
O67 W17 O42 W1 -74.0(10) no
O42 W17 O71 W12 -121.3(19) no
O71 W17 O42 W1 84.2(10) no
O44 W17 O49 W20 55(2) no
O49 W17 O44 W1 -177.8(6) no
O49 W17 O44 W5 91.6(6) no
O49 W17 O44 P2 -42.6(9) no
O44 W17 O67 W5 -2.2(8) no
O67 W17 O44 W1 92.0(6) no
O67 W17 O44 W5 1.4(5) no
O67 W17 O44 P2 -132.8(10) no
O44 W17 O71 W12 -50.0(19) no
O71 W17 O44 W1 -90.6(6) no
O71 W17 O44 W5 178.8(6) no
O71 W17 O44 P2 44.6(10) no
O51 W17 O49 W20 -131(2) no
O49 W17 O67 W5 -87.6(10) no
O67 W17 O49 W20 128(2) no
O49 W17 O71 W12 35.5(19) no
O71 W17 O49 W20 -30(2) no
O51 W17 O67 W5 169.4(10) no
O51 W17 O71 W12 138.1(19) no
O67 W17 O71 W12 -43(3) no
O71 W17 O67 W5 -9(3) no
O52 W18 O68 W16 0.0(9) no
O68 W18 O52 W16 -0.0(6) no
O68 W18 O52 W22 -90.2(7) no
O68 W18 O52 P2 129.9(11) no
O52 W18 O70 W5 -48.2(19) no
O70 W18 O52 W16 -92.7(6) no
O70 W18 O52 W22 177.2(6) no
O70 W18 O52 P2 37.2(10) no
O52 W18 O72 W22 -5.5(10) no
O72 W18 O52 W16 93.8(7) no
O72 W18 O52 W22 3.6(6) no
O72 W18 O52 P2 -136.3(12) no
O52 W18 O77 W21 53.4(18) no
O77 W18 O52 W16 -177.5(7) no
O77 W18 O52 W22 92.3(7) no
O77 W18 O52 P2 -47.6(11) no
O68 W18 O70 W5 -121.3(19) no
O70 W18 O68 W16 85.5(11) no
O68 W18 O72 W22 67.4(12) no
O72 W18 O68 W16 -71.2(11) no
O75 W18 O68 W16 -171.3(11) no
O68 W18 O77 W21 47(3) no
O77 W18 O68 W16 6(3) no
O70 W18 O72 W22 -22(3) no
O72 W18 O70 W5 -33(3) no
O75 W18 O70 W5 136.4(19) no
O70 W18 O77 W21 -33.2(19) no
O77 W18 O70 W5 36.3(19) no
O75 W18 O72 W22 169.0(12) no
O72 W18 O77 W21 125.1(19) no
O77 W18 O72 W22 -90.4(12) no
O75 W18 O77 W21 -135.1(19) no
O29 W19 O45 W20 -94.0(7) no
O29 W19 O45 W21 177.2(7) no
O29 W19 O45 P2 46.2(11) no
O45 W19 O29 W13 -57(3) no
O29 W19 O50 W20 81.2(12) no
O50 W19 O29 W13 -129(3) no
O29 W19 O64 W22 -25(3) no
O64 W19 O29 W13 26(3) no
O29 W19 O74 W21 -10(3) no
O74 W19 O29 W13 -49(4) no
O76 W19 O29 W13 129(3) no
O45 W19 O50 W20 0.9(10) no
O50 W19 O45 W20 -0.6(7) no
O50 W19 O45 W21 -89.4(7) no
O50 W19 O45 P2 139.6(13) no
O45 W19 O64 W22 56(3) no
O64 W19 O45 W20 -178.9(7) no
O64 W19 O45 W21 92.3(7) no
O64 W19 O45 P2 -38.7(12) no
O45 W19 O74 W21 -1.4(11) no
O74 W19 O45 W20 89.7(7) no
O74 W19 O45 W21 0.9(7) no
O74 W19 O45 P2 -130.1(13) no
O50 W19 O64 W22 52(4) no
O64 W19 O50 W20 5(3) no
O50 W19 O74 W21 71.3(13) no
O74 W19 O50 W20 -73.4(12) no
O76 W19 O50 W20 -174.9(12) no
O64 W19 O74 W21 -83.9(13) no
O74 W19 O64 W22 130(3) no
O76 W19 O64 W22 -128(3) no
O76 W19 O74 W21 171.7(12) no
O45 W20 O49 W17 -54(2) no
O49 W20 O45 W19 -177.6(7) no
O49 W20 O45 W21 -89.7(7) no
O49 W20 O45 P2 42.7(11) no
O45 W20 O50 W19 -0.9(10) no
O50 W20 O45 W19 0.6(6) no
O50 W20 O45 W21 88.5(7) no
O50 W20 O45 P2 -139.2(13) no
O45 W20 O65 W21 1.3(12) no
O65 W20 O45 W19 -88.7(8) no
O65 W20 O45 W21 -0.8(7) no
O65 W20 O45 P2 131.6(13) no
O45 W20 O78 W12 56(3) no
O78 W20 O45 W19 94.7(7) no
O78 W20 O45 W21 -177.4(7) no
O78 W20 O45 P2 -45.1(11) no
O49 W20 O50 W19 4(3) no
O50 W20 O49 W17 -59(3) no
O49 W20 O65 W21 87.0(14) no
O65 W20 O49 W17 -127(2) no
O49 W20 O78 W12 -30(3) no
O78 W20 O49 W17 28(2) no
O79 W20 O49 W17 132(2) no
O50 W20 O65 W21 -71.2(14) no
O65 W20 O50 W19 72.5(12) no
O50 W20 O78 W12 127(3) no
O78 W20 O50 W19 -82.4(12) no
O79 W20 O50 W19 172.8(12) no
O65 W20 O78 W12 48(4) no
O78 W20 O65 W21 9(3) no
O79 W20 O65 W21 -172.9(15) no
O79 W20 O78 W12 -130(3) no
O45 W21 O65 W20 -1.3(12) no
O65 W21 O45 W19 90.1(8) no
O65 W21 O45 W20 0.8(8) no
O65 W21 O45 P2 -135.4(13) no
O45 W21 O66 W5 59(2) no
O66 W21 O45 W19 -179.0(7) no
O66 W21 O45 W20 91.8(7) no
O66 W21 O45 P2 -44.4(11) no
O45 W21 O74 W19 1.4(10) no
O74 W21 O45 W19 -0.9(7) no
O74 W21 O45 W20 -90.2(7) no
O74 W21 O45 P2 133.6(13) no
O45 W21 O77 W18 -52.3(19) no
O77 W21 O45 W19 -91.5(7) no
O77 W21 O45 W20 179.3(7) no
O77 W21 O45 P2 43.1(11) no
O65 W21 O66 W5 130(2) no
O66 W21 O65 W20 -85.0(14) no
O65 W21 O74 W19 -70.2(13) no
O74 W21 O65 W20 71.6(14) no
O65 W21 O77 W18 -49(4) no
O77 W21 O65 W20 -5(4) no
O80 W21 O65 W20 173.9(14) no
O66 W21 O74 W19 6(3) no
O74 W21 O66 W5 55(4) no
O66 W21 O77 W18 31.5(19) no
O77 W21 O66 W5 -27(2) no
O80 W21 O66 W5 -128(2) no
O74 W21 O77 W18 -124.6(19) no
O77 W21 O74 W19 87.4(13) no
O80 W21 O74 W19 -170.7(13) no
O80 W21 O77 W18 132.3(19) no
O47 W22 O52 W16 89.2(6) no
O47 W22 O52 W18 -179.9(6) no
O47 W22 O52 P2 -40.2(10) no
O52 W22 O47 W13 55.9(18) no
O47 W22 O64 W19 26(3) no
O64 W22 O47 W13 -26.6(18) no
O47 W22 O69 W16 -83.0(9) no
O69 W22 O47 W13 129.4(18) no
O47 W22 O72 W18 14(3) no
O72 W22 O47 W13 48(3) no
O73 W22 O47 W13 -129.3(18) no
O52 W22 O64 W19 -58(3) no
O64 W22 O52 W16 174.0(7) no
O64 W22 O52 W18 -95.2(7) no
O64 W22 O52 P2 44.5(10) no
O52 W22 O69 W16 0.8(8) no
O69 W22 O52 W16 -0.6(5) no
O69 W22 O52 W18 90.3(6) no
O69 W22 O52 P2 -130.0(11) no
O52 W22 O72 W18 5.5(10) no
O72 W22 O52 W16 -94.5(7) no
O72 W22 O52 W18 -3.6(6) no
O72 W22 O52 P2 136.1(12) no
O64 W22 O69 W16 -12(2) no
O69 W22 O64 W19 -46(4) no
O64 W22 O72 W18 87.3(12) no
O72 W22 O64 W19 -130(3) no
O73 W22 O64 W19 127(3) no
O69 W22 O72 W18 -67.4(11) no
O72 W22 O69 W16 72.3(10) no
O73 W22 O69 W16 174.7(10) no
O73 W22 O72 W18 -168.9(12) no
Al2 Zr1 O14 W8 -172.6(16) no
Al2 Zr1 O14 Al2 0.00(18) no
O14 Zr1 Al2 O9 5.0(6) no
O14 Zr1 Al2 O11 -177.9(9) no
O14 Zr1 Al2 O13 84.4(6) no
O14 Zr1 Al2 O14 0.0(6) no
O14 Zr1 Al2 O23 176.9(7) no
O14 Zr1 Al2 O58 -87.7(6) no
Al2 Zr1 O23 Al2 -0.0(2) no
O23 Zr1 Al2 O9 -171.9(8) no
O23 Zr1 Al2 O11 5.2(7) no
O23 Zr1 Al2 O13 -92.5(7) no
O23 Zr1 Al2 O14 -176.9(8) no
O23 Zr1 Al2 O23 0.0(7) no
O23 Zr1 Al2 O58 95.4(7) no
Al2 Zr1 O24 W1 -30(3) no
O24 Zr1 Al2 O9 -173.6(5) no
O24 Zr1 Al2 O11 3.5(7) no
O24 Zr1 Al2 O13 -94.2(5) no
O24 Zr1 Al2 O14 -178.6(5) no
O24 Zr1 Al2 O23 -1.7(5) no
O24 Zr1 Al2 O58 93.7(5) no
Al2 Zr1 C1 C2 -77.5(9) no
Al2 Zr1 C1 C5 166.1(9) no
C1 Zr1 Al2 O9 102.4(6) no
C1 Zr1 Al2 O11 -80.5(8) no
C1 Zr1 Al2 O13 -178.2(6) no
C1 Zr1 Al2 O14 97.3(6) no
C1 Zr1 Al2 O23 -85.7(6) no
C1 Zr1 Al2 O58 9.7(6) no
Al2 Zr1 C2 C1 100.9(9) no
Al2 Zr1 C2 C3 -144.7(9) no
C2 Zr1 Al2 O9 70.9(6) no
C2 Zr1 Al2 O11 -112.0(7) no
C2 Zr1 Al2 O13 150.3(6) no
C2 Zr1 Al2 O14 65.9(6) no
C2 Zr1 Al2 O23 -117.1(6) no
C2 Zr1 Al2 O58 -21.8(6) no
Al2 Zr1 C3 C2 37.7(11) no
Al2 Zr1 C3 C4 151.7(7) no
C3 Zr1 Al2 O9 51.7(7) no
C3 Zr1 Al2 O11 -131.2(8) no
C3 Zr1 Al2 O13 131.1(7) no
C3 Zr1 Al2 O14 46.7(7) no
C3 Zr1 Al2 O23 -136.4(7) no
C3 Zr1 Al2 O58 -41.0(7) no
Al2 Zr1 C4 C3 -41.2(15) no
Al2 Zr1 C4 C5 76.0(12) no
C4 Zr1 Al2 O9 74.1(9) no
C4 Zr1 Al2 O11 -108.8(10) no
C4 Zr1 Al2 O13 153.5(9) no
C4 Zr1 Al2 O14 69.1(9) no
C4 Zr1 Al2 O23 -114.0(9) no
C4 Zr1 Al2 O58 -18.6(9) no
Al2 Zr1 C5 C1 -16.6(13) no
Al2 Zr1 C5 C4 -128.8(8) no
C5 Zr1 Al2 O9 111.4(8) no
C5 Zr1 Al2 O11 -71.5(9) no
C5 Zr1 Al2 O13 -169.2(7) no
C5 Zr1 Al2 O14 106.4(7) no
C5 Zr1 Al2 O23 -76.7(7) no
C5 Zr1 Al2 O58 18.7(8) no
Al2 Zr1 C6 C7 11.0(17) no
Al2 Zr1 C6 C10 -104.6(10) no
C6 Zr1 Al2 O9 -47.4(10) no
C6 Zr1 Al2 O11 129.7(10) no
C6 Zr1 Al2 O13 32.0(10) no
C6 Zr1 Al2 O14 -52.4(9) no
C6 Zr1 Al2 O23 124.5(9) no
C6 Zr1 Al2 O58 -140.1(9) no
Al2 Zr1 C7 C6 -172.1(9) no
Al2 Zr1 C7 C8 -54.6(11) no
C7 Zr1 Al2 O9 -41.7(7) no
C7 Zr1 Al2 O11 135.4(8) no
C7 Zr1 Al2 O13 37.7(7) no
C7 Zr1 Al2 O14 -46.7(7) no
C7 Zr1 Al2 O23 130.3(7) no
C7 Zr1 Al2 O58 -134.4(7) no
Al2 Zr1 C8 C7 128.9(9) no
Al2 Zr1 C8 C9 -121.9(10) no
C8 Zr1 Al2 O9 -68.1(7) no
C8 Zr1 Al2 O11 109.0(8) no
C8 Zr1 Al2 O13 11.3(7) no
C8 Zr1 Al2 O14 -73.1(6) no
C8 Zr1 Al2 O23 103.8(7) no
C8 Zr1 Al2 O58 -160.8(7) no
Al2 Zr1 C9 C8 61.1(11) no
Al2 Zr1 C9 C10 175.9(8) no
C9 Zr1 Al2 O9 -97.0(7) no
C9 Zr1 Al2 O11 80.1(8) no
C9 Zr1 Al2 O13 -17.6(7) no
C9 Zr1 Al2 O14 -102.0(6) no
C9 Zr1 Al2 O23 74.9(7) no
C9 Zr1 Al2 O58 170.3(7) no
Al2 Zr1 C10 C6 109.9(9) no
Al2 Zr1 C10 C9 -5.7(16) no
C10 Zr1 Al2 O9 -94.0(9) no
C10 Zr1 Al2 O11 83.1(10) no
C10 Zr1 Al2 O13 -14.6(9) no
C10 Zr1 Al2 O14 -99.0(9) no
C10 Zr1 Al2 O23 77.9(9) no
C10 Zr1 Al2 O58 173.3(9) no
O14 Zr1 O23 Al2 -1.9(6) no
O23 Zr1 O14 W8 -170.8(13) no
O23 Zr1 O14 Al2 1.8(5) no
O14 Zr1 O24 W1 -31(3) no
O24 Zr1 O14 W8 -170.4(9) no
O24 Zr1 O14 Al2 2.2(11) no
O14 Zr1 C1 C2 -41.8(10) no
O14 Zr1 C1 C5 -158.2(9) no
C1 Zr1 O14 W8 103.0(12) no
C1 Zr1 O14 Al2 -84.4(8) no
O14 Zr1 C2 C1 135.4(11) no
O14 Zr1 C2 C3 -110.2(10) no
C2 Zr1 O14 W8 81.1(12) no
C2 Zr1 O14 Al2 -106.4(8) no
O14 Zr1 C3 C2 63.1(9) no
O14 Zr1 C3 C4 177.1(10) no
C3 Zr1 O14 W8 50.8(12) no
C3 Zr1 O14 Al2 -136.6(8) no
O14 Zr1 C4 C3 -3.3(13) no
O14 Zr1 C4 C5 114.0(9) no
C4 Zr1 O14 W8 52.5(14) no
C4 Zr1 O14 Al2 -134.9(8) no
O14 Zr1 C5 C1 27.0(13) no
O14 Zr1 C5 C4 -85.2(12) no
C5 Zr1 O14 W8 88.5(13) no
C5 Zr1 O14 Al2 -98.9(9) no
O14 Zr1 C6 C7 -18.7(13) no
O14 Zr1 C6 C10 -134.4(9) no
C6 Zr1 O14 W8 -27.8(14) no
C6 Zr1 O14 Al2 144.8(8) no
O14 Zr1 C7 C6 162.4(12) no
O14 Zr1 C7 C8 -80.1(10) no
C7 Zr1 O14 W8 -37.1(12) no
C7 Zr1 O14 Al2 135.5(8) no
O14 Zr1 C8 C7 93.9(10) no
O14 Zr1 C8 C9 -157.0(11) no
C8 Zr1 O14 W8 -70.5(13) no
C8 Zr1 O14 Al2 102.1(8) no
O14 Zr1 C9 C8 23.8(12) no
O14 Zr1 C9 C10 138.6(9) no
C9 Zr1 O14 W8 -83.6(13) no
C9 Zr1 O14 Al2 89.0(8) no
O14 Zr1 C10 C6 60.9(13) no
O14 Zr1 C10 C9 -54.7(14) no
C10 Zr1 O14 W8 -57.3(15) no
C10 Zr1 O14 Al2 115.3(9) no
O23 Zr1 O24 W1 -31(3) no
O24 Zr1 O23 Al2 178.3(8) no
O23 Zr1 C1 C2 -110.5(10) no
O23 Zr1 C1 C5 133.2(10) no
C1 Zr1 O23 Al2 93.9(8) no
O23 Zr1 C2 C1 71.5(10) no
O23 Zr1 C2 C3 -174.2(9) no
C2 Zr1 O23 Al2 63.7(8) no
O23 Zr1 C3 C2 7.7(15) no
O23 Zr1 C3 C4 121.7(9) no
C3 Zr1 O23 Al2 59.5(11) no
O23 Zr1 C4 C3 -92.3(12) no
O23 Zr1 C4 C5 24.9(16) no
C4 Zr1 O23 Al2 105.6(10) no
O23 Zr1 C5 C1 -51.1(11) no
O23 Zr1 C5 C4 -163.3(8) no
C5 Zr1 O23 Al2 119.2(8) no
O23 Zr1 C6 C7 63.4(17) no
O23 Zr1 C6 C10 -52.3(17) no
C6 Zr1 O23 Al2 -97.5(12) no
O23 Zr1 C7 C6 -141.1(9) no
O23 Zr1 C7 C8 -23.6(15) no
C7 Zr1 O23 Al2 -64.1(11) no
O23 Zr1 C8 C7 161.0(9) no
O23 Zr1 C8 C9 -89.8(10) no
C8 Zr1 O23 Al2 -76.8(8) no
O23 Zr1 C9 C8 93.0(10) no
O23 Zr1 C9 C10 -152.2(10) no
C9 Zr1 O23 Al2 -110.4(8) no
O23 Zr1 C10 C6 148.4(8) no
O23 Zr1 C10 C9 32.9(13) no
C10 Zr1 O23 Al2 -126.7(8) no
O24 Zr1 C1 C2 176.4(11) no
O24 Zr1 C1 C5 60.0(9) no
C1 Zr1 O24 W1 59(3) no
O24 Zr1 C2 C1 -4.0(12) no
O24 Zr1 C2 C3 110.4(9) no
C2 Zr1 O24 W1 61(3) no
O24 Zr1 C3 C2 -88.1(11) no
O24 Zr1 C3 C4 25.9(13) no
C3 Zr1 O24 W1 98(3) no
O24 Zr1 C4 C3 -158.4(10) no
O24 Zr1 C4 C5 -41.2(10) no
C4 Zr1 O24 W1 111(3) no
O24 Zr1 C5 C1 -112.6(11) no
O24 Zr1 C5 C4 135.2(12) no
C5 Zr1 O24 W1 90(3) no
O24 Zr1 C6 C7 138.9(11) no
O24 Zr1 C6 C10 23.2(11) no
C6 Zr1 O24 W1 -176(3) no
O24 Zr1 C7 C6 -49.6(14) no
O24 Zr1 C7 C8 68.0(13) no
C7 Zr1 O24 W1 -153(3) no
O24 Zr1 C8 C7 -125.2(9) no
O24 Zr1 C8 C9 -16.0(12) no
C8 Zr1 O24 W1 -121(3) no
O24 Zr1 C9 C8 163.9(12) no
O24 Zr1 C9 C10 -81.3(10) no
C9 Zr1 O24 W1 -130(3) no
O24 Zr1 C10 C6 -155.9(12) no
O24 Zr1 C10 C9 88.6(11) no
C10 Zr1 O24 W1 -163(3) no
C1 Zr1 C2 C1 -0.0(11) no
C1 Zr1 C2 C3 114.4(18) no
C2 Zr1 C1 C2 -0.0(10) no
C2 Zr1 C1 C5 -116.3(18) no
C1 Zr1 C3 C2 -37.2(10) no
C1 Zr1 C3 C4 76.8(12) no
C3 Zr1 C1 C2 37.5(10) no
C3 Zr1 C1 C5 -78.9(11) no
C1 Zr1 C4 C3 -77.6(12) no
C1 Zr1 C4 C5 39.6(10) no
C4 Zr1 C1 C2 78.8(12) no
C4 Zr1 C1 C5 -37.5(9) no
C1 Zr1 C5 C1 0.0(11) no
C1 Zr1 C5 C4 -112.2(18) no
C5 Zr1 C1 C2 116.3(19) no
C5 Zr1 C1 C5 0.0(11) no
C1 Zr1 C6 C7 -130.7(11) no
C1 Zr1 C6 C10 113.6(11) no
C6 Zr1 C1 C2 77.4(13) no
C6 Zr1 C1 C5 -38.9(14) no
C1 Zr1 C7 C6 74.7(17) no
C1 Zr1 C7 C8 -167.8(9) no
C7 Zr1 C1 C2 41.2(18) no
C7 Zr1 C1 C5 -75.1(16) no
C1 Zr1 C9 C8 -172.5(15) no
C1 Zr1 C9 C10 -58(3) no
C9 Zr1 C1 C2 153.7(17) no
C9 Zr1 C1 C5 37(3) no
C1 Zr1 C10 C6 -92.3(13) no
C1 Zr1 C10 C9 152.1(10) no
C10 Zr1 C1 C2 117.9(11) no
C10 Zr1 C1 C5 1.5(16) no
C2 Zr1 C3 C2 0.0(10) no
C2 Zr1 C3 C4 114.0(18) no
C3 Zr1 C2 C1 -114.4(18) no
C3 Zr1 C2 C3 -0.0(11) no
C2 Zr1 C4 C3 -37.3(9) no
C2 Zr1 C4 C5 79.9(12) no
C4 Zr1 C2 C1 -76.4(11) no
C4 Zr1 C2 C3 37.9(9) no
C2 Zr1 C5 C1 35.7(9) no
C2 Zr1 C5 C4 -76.5(12) no
C5 Zr1 C2 C1 -37.1(9) no
C5 Zr1 C2 C3 77.2(11) no
C2 Zr1 C6 C7 -96.2(12) no
C2 Zr1 C6 C10 148.1(10) no
C6 Zr1 C2 C1 -120.1(10) no
C6 Zr1 C2 C3 -5.7(13) no
C2 Zr1 C7 C6 97.1(12) no
C2 Zr1 C7 C8 -145.4(10) no
C7 Zr1 C2 C1 -152.7(10) no
C7 Zr1 C2 C3 -38.3(13) no
C2 Zr1 C8 C7 51.4(17) no
C2 Zr1 C8 C9 160.5(9) no
C8 Zr1 C2 C1 179.6(10) no
C8 Zr1 C2 C3 -66.0(15) no
C2 Zr1 C10 C6 -47.1(16) no
C2 Zr1 C10 C9 -162.7(9) no
C10 Zr1 C2 C1 -95.1(13) no
C10 Zr1 C2 C3 19.3(17) no
C3 Zr1 C4 C3 0.0(11) no
C3 Zr1 C4 C5 117.2(19) no
C4 Zr1 C3 C2 -114.0(19) no
C4 Zr1 C3 C4 0.0(11) no
C3 Zr1 C5 C1 75.7(11) no
C3 Zr1 C5 C4 -36.5(10) no
C5 Zr1 C3 C2 -78.8(12) no
C5 Zr1 C3 C4 35.1(10) no
C3 Zr1 C6 C7 -99.3(12) no
C3 Zr1 C6 C10 145.0(12) no
C6 Zr1 C3 C2 174.7(12) no
C6 Zr1 C3 C4 -71.3(11) no
C3 Zr1 C7 C6 77.7(12) no
C3 Zr1 C7 C8 -164.8(11) no
C7 Zr1 C3 C2 145.3(11) no
C7 Zr1 C3 C4 -100.8(11) no
C3 Zr1 C8 C7 17.4(14) no
C3 Zr1 C8 C9 126.6(10) no
C8 Zr1 C3 C2 135.8(10) no
C8 Zr1 C3 C4 -110.2(11) no
C3 Zr1 C9 C8 -76.5(15) no
C3 Zr1 C9 C10 38.3(16) no
C9 Zr1 C3 C2 173.6(9) no
C9 Zr1 C3 C4 -72.4(14) no
C3 Zr1 C10 C6 -36.5(12) no
C3 Zr1 C10 C9 -152.0(10) no
C10 Zr1 C3 C2 -166.8(10) no
C10 Zr1 C3 C4 -52.8(12) no
C4 Zr1 C5 C1 112.2(18) no
C4 Zr1 C5 C4 0.0(11) no
C5 Zr1 C4 C3 -117.2(19) no
C5 Zr1 C4 C5 0.0(11) no
C4 Zr1 C6 C7 -131.8(13) no
C4 Zr1 C6 C10 112.5(12) no
C6 Zr1 C4 C3 101.2(12) no
C6 Zr1 C4 C5 -141.6(12) no
C4 Zr1 C7 C6 45.4(12) no
C4 Zr1 C7 C8 163.0(11) no
C7 Zr1 C4 C3 79.4(11) no
C7 Zr1 C4 C5 -163.4(11) no
C4 Zr1 C8 C7 -20.8(15) no
C4 Zr1 C8 C9 88.4(12) no
C8 Zr1 C4 C3 90.6(12) no
C8 Zr1 C4 C5 -152.2(10) no
C4 Zr1 C9 C8 -112.1(11) no
C4 Zr1 C9 C10 2.7(14) no
C9 Zr1 C4 C3 129.0(10) no
C9 Zr1 C4 C5 -113.7(11) no
C4 Zr1 C10 C6 -62.1(11) no
C4 Zr1 C10 C9 -177.6(12) no
C10 Zr1 C4 C3 130.4(11) no
C10 Zr1 C4 C5 -112.4(11) no
C5 Zr1 C6 C7 -151.1(12) no
C5 Zr1 C6 C10 93.2(11) no
C6 Zr1 C5 C1 149.0(10) no
C6 Zr1 C5 C4 36.8(12) no
C5 Zr1 C7 C6 35.1(16) no
C5 Zr1 C7 C8 152.6(10) no
C7 Zr1 C5 C1 132.2(10) no
C7 Zr1 C5 C4 20.0(15) no
C5 Zr1 C8 C7 -50(2) no
C5 Zr1 C8 C9 59(2) no
C8 Zr1 C5 C1 162.4(13) no
C8 Zr1 C5 C4 50(2) no
C5 Zr1 C9 C8 -148.3(10) no
C5 Zr1 C9 C10 -33.5(15) no
C9 Zr1 C5 C1 -162.1(9) no
C9 Zr1 C5 C4 85.7(13) no
C5 Zr1 C10 C6 -91.5(11) no
C5 Zr1 C10 C9 153.0(11) no
C10 Zr1 C5 C1 -178.9(10) no
C10 Zr1 C5 C4 69.0(12) no
C6 Zr1 C7 C6 0.0(12) no
C6 Zr1 C7 C8 118(2) no
C7 Zr1 C6 C7 0.0(13) no
C7 Zr1 C6 C10 -116(2) no
C6 Zr1 C8 C7 -33.5(10) no
C6 Zr1 C8 C9 75.6(12) no
C8 Zr1 C6 C7 37.3(11) no
C8 Zr1 C6 C10 -78.4(12) no
C6 Zr1 C9 C8 -77.9(12) no
C6 Zr1 C9 C10 36.9(10) no
C9 Zr1 C6 C7 79.7(13) no
C9 Zr1 C6 C10 -36.0(10) no
C6 Zr1 C10 C6 0.0(11) no
C6 Zr1 C10 C9 -115.5(19) no
C10 Zr1 C6 C7 116(2) no
C10 Zr1 C6 C10 -0.0(11) no
C7 Zr1 C8 C7 0.0(12) no
C7 Zr1 C8 C9 109.2(19) no
C8 Zr1 C7 C6 -118(2) no
C8 Zr1 C7 C8 0.0(11) no
C7 Zr1 C9 C8 -40.1(10) no
C7 Zr1 C9 C10 74.7(13) no
C9 Zr1 C7 C6 -76.9(13) no
C9 Zr1 C7 C8 40.6(10) no
C7 Zr1 C10 C6 35.0(10) no
C7 Zr1 C10 C9 -80.5(13) no
C10 Zr1 C7 C6 -37.4(11) no
C10 Zr1 C7 C8 80.1(13) no
C8 Zr1 C9 C8 0.0(12) no
C8 Zr1 C9 C10 115(2) no
C9 Zr1 C8 C7 -109.2(19) no
C9 Zr1 C8 C9 0.0(12) no
C8 Zr1 C10 C6 77.0(12) no
C8 Zr1 C10 C9 -38.5(10) no
C10 Zr1 C8 C7 -73.5(12) no
C10 Zr1 C8 C9 35.6(10) no
C9 Zr1 C10 C6 115.5(19) no
C9 Zr1 C10 C9 -0.0(11) no
C10 Zr1 C9 C8 -115(2) no
C10 Zr1 C9 C10 -0.0(11) no
O22 Zr2 Al1 O25 -1.0(7) no
O22 Zr2 Al1 O26 -2.1(5) no
O22 Zr2 Al1 O27 178.3(4) no
O22 Zr2 Al1 O31 -95.8(5) no
O22 Zr2 Al1 O32 -178.7(5) no
O22 Zr2 Al1 O48 90.3(5) no
Al1 Zr2 O26 Al1 0.0(2) no
O26 Zr2 Al1 O25 1.1(7) no
O26 Zr2 Al1 O26 0.0(6) no
O26 Zr2 Al1 O27 -179.6(7) no
O26 Zr2 Al1 O31 -93.6(7) no
O26 Zr2 Al1 O32 -176.5(8) no
O26 Zr2 Al1 O48 92.5(7) no
Al1 Zr2 O27 W13 -174.6(16) no
Al1 Zr2 O27 Al1 -0.00(19) no
O27 Zr2 Al1 O25 -179.3(9) no
O27 Zr2 Al1 O26 179.6(7) no
O27 Zr2 Al1 O27 0.0(6) no
O27 Zr2 Al1 O31 86.0(7) no
O27 Zr2 Al1 O32 3.1(6) no
O27 Zr2 Al1 O48 -88.0(7) no
Al1 Zr2 C11 C12 -82.4(8) no
Al1 Zr2 C11 C15 162.4(8) no
C11 Zr2 Al1 O25 121.7(7) no
C11 Zr2 Al1 O26 120.6(5) no
C11 Zr2 Al1 O27 -59.0(5) no
C11 Zr2 Al1 O31 27.0(6) no
C11 Zr2 Al1 O32 -55.9(6) no
C11 Zr2 Al1 O48 -146.9(6) no
Al1 Zr2 C12 C11 97.0(8) no
Al1 Zr2 C12 C13 -142.8(8) no
C12 Zr2 Al1 O25 91.7(7) no
C12 Zr2 Al1 O26 90.6(5) no
C12 Zr2 Al1 O27 -89.0(5) no
C12 Zr2 Al1 O31 -3.0(6) no
C12 Zr2 Al1 O32 -85.9(6) no
C12 Zr2 Al1 O48 -176.9(6) no
Al1 Zr2 C13 C12 40.7(10) no
Al1 Zr2 C13 C14 151.8(6) no
C13 Zr2 Al1 O25 71.4(7) no
C13 Zr2 Al1 O26 70.3(6) no
C13 Zr2 Al1 O27 -109.3(6) no
C13 Zr2 Al1 O31 -23.3(6) no
C13 Zr2 Al1 O32 -106.2(6) no
C13 Zr2 Al1 O48 162.8(6) no
Al1 Zr2 C14 C13 -42.9(13) no
Al1 Zr2 C14 C15 70.2(12) no
C14 Zr2 Al1 O25 95.4(10) no
C14 Zr2 Al1 O26 94.3(9) no
C14 Zr2 Al1 O27 -85.3(9) no
C14 Zr2 Al1 O31 0.7(9) no
C14 Zr2 Al1 O32 -82.2(9) no
C14 Zr2 Al1 O48 -173.2(8) no
Al1 Zr2 C15 C11 -20.8(12) no
Al1 Zr2 C15 C14 -134.9(7) no
C15 Zr2 Al1 O25 132.6(8) no
C15 Zr2 Al1 O26 131.5(7) no
C15 Zr2 Al1 O27 -48.1(7) no
C15 Zr2 Al1 O31 37.9(7) no
C15 Zr2 Al1 O32 -45.0(8) no
C15 Zr2 Al1 O48 -136.0(7) no
Al1 Zr2 C16 C17 -8.1(12) no
Al1 Zr2 C16 C20 -117.1(9) no
C16 Zr2 Al1 O25 -78.4(9) no
C16 Zr2 Al1 O26 -79.5(7) no
C16 Zr2 Al1 O27 101.0(7) no
C16 Zr2 Al1 O31 -173.1(7) no
C16 Zr2 Al1 O32 104.0(7) no
C16 Zr2 Al1 O48 13.0(7) no
Al1 Zr2 C17 C16 173.7(8) no
Al1 Zr2 C17 C18 -65.8(11) no
C17 Zr2 Al1 O25 -82.9(7) no
C17 Zr2 Al1 O26 -84.0(6) no
C17 Zr2 Al1 O27 96.5(6) no
C17 Zr2 Al1 O31 -177.6(6) no
C17 Zr2 Al1 O32 99.5(6) no
C17 Zr2 Al1 O48 8.5(6) no
Al1 Zr2 C18 C17 113.8(10) no
Al1 Zr2 C18 C19 -130.9(8) no
C18 Zr2 Al1 O25 -109.5(7) no
C18 Zr2 Al1 O26 -110.6(6) no
C18 Zr2 Al1 O27 69.8(6) no
C18 Zr2 Al1 O31 155.8(6) no
C18 Zr2 Al1 O32 72.9(6) no
C18 Zr2 Al1 O48 -18.1(6) no
Al1 Zr2 C19 C18 50.8(9) no
Al1 Zr2 C19 C20 163.0(7) no
C19 Zr2 Al1 O25 -134.2(7) no
C19 Zr2 Al1 O26 -135.3(6) no
C19 Zr2 Al1 O27 45.1(6) no
C19 Zr2 Al1 O31 131.1(6) no
C19 Zr2 Al1 O32 48.2(7) no
C19 Zr2 Al1 O48 -42.9(6) no
Al1 Zr2 C20 C16 92.2(10) no
Al1 Zr2 C20 C19 -24.1(14) no
C20 Zr2 Al1 O25 -120.7(9) no
C20 Zr2 Al1 O26 -121.8(8) no
C20 Zr2 Al1 O27 58.7(8) no
C20 Zr2 Al1 O31 144.6(8) no
C20 Zr2 Al1 O32 61.7(9) no
C20 Zr2 Al1 O48 -29.3(9) no
O22 Zr2 O26 Al1 177.8(8) no
O22 Zr2 O27 W13 -177.2(9) no
O22 Zr2 O27 Al1 -2.7(11) no
O22 Zr2 C11 C12 26.7(12) no
O22 Zr2 C11 C15 -88.6(10) no
O22 Zr2 C12 C11 -157.3(9) no
O22 Zr2 C12 C13 -37.2(9) no
O22 Zr2 C13 C12 139.5(10) no
O22 Zr2 C13 C14 -109.4(9) no
O22 Zr2 C14 C13 62.2(8) no
O22 Zr2 C14 C15 175.3(10) no
O22 Zr2 C15 C11 109.0(9) no
O22 Zr2 C15 C14 -5.1(12) no
O22 Zr2 C16 C17 -102.9(10) no
O22 Zr2 C16 C20 148.1(11) no
O22 Zr2 C17 C16 68.6(8) no
O22 Zr2 C17 C18 -171.0(12) no
O22 Zr2 C18 C17 9.4(12) no
O22 Zr2 C18 C19 124.8(8) no
O22 Zr2 C19 C18 -70.5(11) no
O22 Zr2 C19 C20 41.7(13) no
O22 Zr2 C20 C16 -30.2(10) no
O22 Zr2 C20 C19 -146.5(9) no
O26 Zr2 O27 W13 -174.3(13) no
O26 Zr2 O27 Al1 0.2(5) no
O27 Zr2 O26 Al1 -0.3(6) no
O26 Zr2 C11 C12 -52.4(10) no
O26 Zr2 C11 C15 -167.6(7) no
C11 Zr2 O26 Al1 -64.2(8) no
O26 Zr2 C12 C11 130.7(9) no
O26 Zr2 C12 C13 -109.1(9) no
C12 Zr2 O26 Al1 -87.8(7) no
O26 Zr2 C13 C12 72.5(9) no
O26 Zr2 C13 C14 -176.4(8) no
C13 Zr2 O26 Al1 -118.3(7) no
O26 Zr2 C14 C13 4.8(13) no
O26 Zr2 C14 C15 118.0(9) no
C14 Zr2 O26 Al1 -121.0(8) no
O26 Zr2 C15 C11 17.9(15) no
O26 Zr2 C15 C14 -96.2(11) no
C15 Zr2 O26 Al1 -74.1(11) no
O26 Zr2 C16 C17 -45.6(10) no
O26 Zr2 C16 C20 -154.6(8) no
C16 Zr2 O26 Al1 121.4(7) no
O26 Zr2 C17 C16 140.2(9) no
O26 Zr2 C17 C18 -99.3(11) no
C17 Zr2 O26 Al1 98.0(7) no
O26 Zr2 C18 C17 82.4(10) no
O26 Zr2 C18 C19 -162.3(8) no
C18 Zr2 O26 Al1 69.1(7) no
O26 Zr2 C19 C18 22.0(12) no
O26 Zr2 C19 C20 134.1(8) no
C19 Zr2 O26 Al1 57.4(9) no
O26 Zr2 C20 C16 40.1(15) no
O26 Zr2 C20 C19 -76.3(13) no
C20 Zr2 O26 Al1 99.3(10) no
O27 Zr2 C11 C12 -113.7(10) no
O27 Zr2 C11 C15 131.1(10) no
C11 Zr2 O27 W13 -58.0(12) no
C11 Zr2 O27 Al1 116.6(8) no
O27 Zr2 C12 C11 61.4(9) no
O27 Zr2 C12 C13 -178.4(9) no
C12 Zr2 O27 W13 -85.5(12) no
C12 Zr2 O27 Al1 89.0(7) no
O27 Zr2 C13 C12 1.8(12) no
O27 Zr2 C13 C14 112.9(8) no
C13 Zr2 O27 W13 -86.5(13) no
C13 Zr2 O27 Al1 88.1(8) no
O27 Zr2 C14 C13 -88.9(10) no
O27 Zr2 C14 C15 24.3(13) no
C14 Zr2 O27 W13 -47.2(15) no
C14 Zr2 O27 Al1 127.3(8) no
O27 Zr2 C15 C11 -46.5(10) no
O27 Zr2 C15 C14 -160.6(9) no
C15 Zr2 O27 W13 -34.2(13) no
C15 Zr2 O27 Al1 140.4(7) no
O27 Zr2 C16 C17 37.3(12) no
O27 Zr2 C16 C20 -71.8(12) no
C16 Zr2 O27 W13 77.7(14) no
C16 Zr2 O27 Al1 -107.8(9) no
O27 Zr2 C17 C16 -150.6(8) no
O27 Zr2 C17 C18 -30.2(12) no
C17 Zr2 O27 W13 97.6(13) no
C17 Zr2 O27 Al1 -87.9(8) no
O27 Zr2 C18 C17 148.6(12) no
O27 Zr2 C18 C19 -96.0(9) no
C18 Zr2 O27 W13 82.7(13) no
C18 Zr2 O27 Al1 -102.7(8) no
O27 Zr2 C19 C18 75.7(9) no
O27 Zr2 C19 C20 -172.2(10) no
C19 Zr2 O27 W13 49.8(12) no
C19 Zr2 O27 Al1 -135.6(8) no
O27 Zr2 C20 C16 124.7(9) no
O27 Zr2 C20 C19 8.3(12) no
C20 Zr2 O27 W13 45.2(14) no
C20 Zr2 O27 Al1 -140.3(8) no
C11 Zr2 C12 C11 -0.0(9) no
C11 Zr2 C12 C13 120.2(17) no
C12 Zr2 C11 C12 -0.0(9) no
C12 Zr2 C11 C15 -115.2(16) no
C11 Zr2 C13 C12 -32.9(8) no
C11 Zr2 C13 C14 78.2(10) no
C13 Zr2 C11 C12 35.0(8) no
C13 Zr2 C11 C15 -80.3(10) no
C11 Zr2 C14 C13 -76.1(10) no
C11 Zr2 C14 C15 37.0(8) no
C14 Zr2 C11 C12 77.0(10) no
C14 Zr2 C11 C15 -38.2(9) no
C11 Zr2 C15 C11 0.0(9) no
C11 Zr2 C15 C14 -114.1(17) no
C15 Zr2 C11 C12 115.2(16) no
C15 Zr2 C11 C15 0.0(10) no
C11 Zr2 C16 C17 142.2(9) no
C11 Zr2 C16 C20 33.1(15) no
C16 Zr2 C11 C12 120.3(10) no
C16 Zr2 C11 C15 5.1(15) no
C11 Zr2 C17 C16 -82.9(18) no
C11 Zr2 C17 C18 38(3) no
C17 Zr2 C11 C12 173.3(13) no
C17 Zr2 C11 C15 58(2) no
C11 Zr2 C18 C17 -160.5(9) no
C11 Zr2 C18 C19 -45.2(12) no
C18 Zr2 C11 C12 -164.4(8) no
C18 Zr2 C11 C15 80.4(11) no
C11 Zr2 C19 C18 145.2(9) no
C11 Zr2 C19 C20 -102.6(10) no
C19 Zr2 C11 C12 172.6(9) no
C19 Zr2 C11 C15 57.4(10) no
C11 Zr2 C20 C16 -156.5(9) no
C11 Zr2 C20 C19 87.1(11) no
C20 Zr2 C11 C12 137.9(9) no
C20 Zr2 C11 C15 22.6(11) no
C12 Zr2 C13 C12 0.0(9) no
C12 Zr2 C13 C14 111.1(15) no
C13 Zr2 C12 C11 -120.2(17) no
C13 Zr2 C12 C13 0.0(9) no
C12 Zr2 C14 C13 -38.3(8) no
C12 Zr2 C14 C15 74.8(10) no
C14 Zr2 C12 C11 -80.0(11) no
C14 Zr2 C12 C13 40.1(9) no
C12 Zr2 C15 C11 35.3(9) no
C12 Zr2 C15 C14 -78.8(11) no
C15 Zr2 C12 C11 -37.8(9) no
C15 Zr2 C12 C13 82.4(10) no
C12 Zr2 C16 C17 -171.4(9) no
C12 Zr2 C16 C20 79.5(14) no
C16 Zr2 C12 C11 -95.9(13) no
C16 Zr2 C12 C13 24.3(17) no
C12 Zr2 C18 C17 179.5(13) no
C12 Zr2 C18 C19 -65(2) no
C18 Zr2 C12 C11 32(3) no
C18 Zr2 C12 C13 152.2(15) no
C12 Zr2 C19 C18 150.3(8) no
C12 Zr2 C19 C20 -97.5(11) no
C19 Zr2 C12 C11 -9.9(14) no
C19 Zr2 C12 C13 110.3(11) no
C12 Zr2 C20 C16 -130.9(10) no
C12 Zr2 C20 C19 112.7(10) no
C20 Zr2 C12 C11 -54.6(12) no
C20 Zr2 C12 C13 65.5(12) no
C13 Zr2 C14 C13 0.0(9) no
C13 Zr2 C14 C15 113.1(16) no
C14 Zr2 C13 C12 -111.1(15) no
C14 Zr2 C13 C14 0.0(9) no
C13 Zr2 C15 C11 75.6(11) no
C13 Zr2 C15 C14 -38.5(9) no
C15 Zr2 C13 C12 -73.0(10) no
C15 Zr2 C13 C14 38.1(8) no
C13 Zr2 C16 C17 -157.7(8) no
C13 Zr2 C16 C20 93.2(10) no
C16 Zr2 C13 C12 -164.5(9) no
C16 Zr2 C13 C14 -53.3(11) no
C13 Zr2 C17 C16 35.3(17) no
C13 Zr2 C17 C18 155.7(9) no
C17 Zr2 C13 C12 175.1(10) no
C17 Zr2 C13 C14 -73.7(14) no
C13 Zr2 C19 C18 -164.1(8) no
C13 Zr2 C19 C20 -51.9(14) no
C19 Zr2 C13 C12 -102.5(11) no
C19 Zr2 C13 C14 8.6(14) no
C13 Zr2 C20 C16 -99.7(11) no
C13 Zr2 C20 C19 143.9(9) no
C20 Zr2 C13 C12 -130.4(9) no
C20 Zr2 C13 C14 -19.3(11) no
C14 Zr2 C15 C11 114.1(17) no
C14 Zr2 C15 C14 0.0(10) no
C15 Zr2 C14 C13 -113.1(16) no
C15 Zr2 C14 C15 0.0(10) no
C14 Zr2 C16 C17 175.9(9) no
C14 Zr2 C16 C20 66.9(10) no
C16 Zr2 C14 C13 132.2(9) no
C16 Zr2 C14 C15 -114.6(10) no
C14 Zr2 C17 C16 -4.9(13) no
C14 Zr2 C17 C18 115.5(11) no
C17 Zr2 C14 C13 135.0(9) no
C17 Zr2 C14 C15 -111.9(10) no
C14 Zr2 C18 C17 -87.5(13) no
C14 Zr2 C18 C19 27.8(13) no
C18 Zr2 C14 C13 171.3(8) no
C18 Zr2 C14 C15 -75.5(12) no
C14 Zr2 C19 C18 -159.2(9) no
C14 Zr2 C19 C20 -47.1(11) no
C19 Zr2 C14 C13 -173.9(9) no
C19 Zr2 C14 C15 -60.7(10) no
C14 Zr2 C20 C16 -110.4(11) no
C14 Zr2 C20 C19 133.2(11) no
C20 Zr2 C14 C13 161.6(10) no
C20 Zr2 C14 C15 -85.2(10) no
C15 Zr2 C16 C17 145.0(9) no
C15 Zr2 C16 C20 35.9(11) no
C16 Zr2 C15 C11 -176.4(9) no
C16 Zr2 C15 C14 69.5(10) no
C15 Zr2 C17 C16 -46.6(13) no
C15 Zr2 C17 C18 73.8(14) no
C17 Zr2 C15 C11 -151.7(9) no
C17 Zr2 C15 C14 94.2(12) no
C15 Zr2 C18 C17 -124.2(10) no
C15 Zr2 C18 C19 -8.9(12) no
C18 Zr2 C15 C11 -119.9(10) no
C18 Zr2 C15 C14 126.0(9) no
C15 Zr2 C19 C18 172.0(10) no
C15 Zr2 C19 C20 -75.8(10) no
C19 Zr2 C15 C11 -124.7(10) no
C19 Zr2 C15 C14 121.2(10) no
C15 Zr2 C20 C16 -144.4(11) no
C15 Zr2 C20 C19 99.2(10) no
C20 Zr2 C15 C11 -158.1(11) no
C20 Zr2 C15 C14 87.8(10) no
C16 Zr2 C17 C16 -0.0(9) no
C16 Zr2 C17 C18 120.5(18) no
C17 Zr2 C16 C17 -0.0(9) no
C17 Zr2 C16 C20 -109.1(16) no
C16 Zr2 C18 C17 -36.4(10) no
C16 Zr2 C18 C19 78.9(11) no
C18 Zr2 C16 C17 31.3(8) no
C18 Zr2 C16 C20 -77.8(11) no
C16 Zr2 C19 C18 -77.0(11) no
C16 Zr2 C19 C20 35.2(9) no
C19 Zr2 C16 C17 71.5(10) no
C19 Zr2 C16 C20 -37.6(9) no
C16 Zr2 C20 C16 -0.0(10) no
C16 Zr2 C20 C19 -116.4(19) no
C20 Zr2 C16 C17 109.1(17) no
C20 Zr2 C16 C20 -0.0(11) no
C17 Zr2 C18 C17 0.0(12) no
C17 Zr2 C18 C19 115.3(19) no
C18 Zr2 C17 C16 -120.5(19) no
C18 Zr2 C17 C18 0.0(11) no
C17 Zr2 C19 C18 -34.4(9) no
C17 Zr2 C19 C20 77.8(11) no
C19 Zr2 C17 C16 -82.1(11) no
C19 Zr2 C17 C18 38.4(10) no
C17 Zr2 C20 C16 41.7(9) no
C17 Zr2 C20 C19 -74.6(11) no
C20 Zr2 C17 C16 -38.8(8) no
C20 Zr2 C17 C18 81.7(12) no
C18 Zr2 C19 C18 0.0(9) no
C18 Zr2 C19 C20 112.2(16) no
C19 Zr2 C18 C17 -115.3(17) no
C19 Zr2 C18 C19 0.0(9) no
C18 Zr2 C20 C16 78.5(12) no
C18 Zr2 C20 C19 -37.9(9) no
C20 Zr2 C18 C17 -75.7(11) no
C20 Zr2 C18 C19 39.6(9) no
C19 Zr2 C20 C16 116.4(19) no
C19 Zr2 C20 C19 -0.0(10) no
C20 Zr2 C19 C18 -112.2(17) no
C20 Zr2 C19 C20 0.0(11) no
O9 P1 O10 W4 -56.0(10) no
O9 P1 O10 W9 -175.9(8) no
O9 P1 O10 W15 56.9(10) no
O10 P1 O9 W8 -60.5(11) no
O10 P1 O9 W11 -178.5(8) no
O10 P1 O9 Al2 62.2(12) no
O9 P1 O35 W14 59.0(12) no
O35 P1 O9 W8 60.3(11) no
O35 P1 O9 W11 -57.6(11) no
O35 P1 O9 Al2 -177.0(9) no
O9 P1 O63 W2 -64.3(10) no
O9 P1 O63 W3 60.1(11) no
O63 P1 O9 W8 178.8(8) no
O63 P1 O9 W11 60.9(10) no
O63 P1 O9 Al2 -58.5(11) no
O10 P1 O35 W14 -178.1(8) no
O35 P1 O10 W4 -177.8(7) no
O35 P1 O10 W9 62.3(11) no
O35 P1 O10 W15 -64.9(10) no
O10 P1 O63 W2 173.8(8) no
O10 P1 O63 W3 -61.9(11) no
O63 P1 O10 W4 63.0(10) no
O63 P1 O10 W9 -56.8(11) no
O63 P1 O10 W15 175.9(8) no
O35 P1 O63 W2 54.9(11) no
O35 P1 O63 W3 179.3(8) no
O63 P1 O35 W14 -58.3(11) no
O32 P2 O44 W1 58.0(11) no
O32 P2 O44 W5 178.2(8) no
O32 P2 O44 W17 -63.4(10) no
O44 P2 O32 W13 176.9(8) no
O44 P2 O32 Al1 -57.2(13) no
O32 P2 O45 W19 -62.4(13) no
O32 P2 O45 W20 63.1(13) no
O32 P2 O45 W21 -178.5(9) no
O45 P2 O32 W13 56.7(12) no
O45 P2 O32 Al1 -177.4(10) no
O32 P2 O52 W16 -58.7(11) no
O32 P2 O52 W18 -176.0(9) no
O32 P2 O52 W22 57.8(12) no
O52 P2 O32 W13 -61.2(11) no
O52 P2 O32 Al1 64.7(13) no
O44 P2 O45 W19 178.0(9) no
O44 P2 O45 W20 -56.5(13) no
O44 P2 O45 W21 61.9(13) no
O45 P2 O44 W1 177.4(9) no
O45 P2 O44 W5 -62.4(12) no
O45 P2 O44 W17 56.0(12) no
O44 P2 O52 W16 61.9(11) no
O44 P2 O52 W18 -55.4(12) no
O44 P2 O52 W22 178.4(8) no
O52 P2 O44 W1 -62.5(12) no
O52 P2 O44 W5 57.7(11) no
O52 P2 O44 W17 176.1(8) no
O45 P2 O52 W16 -176.9(9) no
O45 P2 O52 W18 65.8(12) no
O45 P2 O52 W22 -60.4(12) no
O52 P2 O45 W19 56.0(13) no
O52 P2 O45 W20 -178.5(9) no
O52 P2 O45 W21 -60.1(12) no
Zr2 Al1 O25 W1 141.1(9) no
Zr2 Al1 O26 Zr2 0.00(6) no
Zr2 Al1 O27 W13 176.3(11) no
Zr2 Al1 O27 Zr2 0.00(6) no
Zr2 Al1 O31 W12 -117.4(8) no
Zr2 Al1 O32 W13 -1.3(7) no
Zr2 Al1 O32 P2 -140.6(9) no
Zr2 Al1 O48 W16 174.9(16) no
O25 Al1 O26 Zr2 -179.3(6) no
O26 Al1 O25 W1 141.8(12) no
O25 Al1 O31 W12 99.1(9) no
O31 Al1 O25 W1 -122.7(13) no
O25 Al1 O32 W13 -179.9(6) no
O25 Al1 O32 P2 40.8(12) no
O32 Al1 O25 W1 -40.9(14) no
O25 Al1 O48 W16 -41.8(17) no
O48 Al1 O25 W1 46.5(13) no
O26 Al1 O27 W13 176.1(8) no
O26 Al1 O27 Zr2 -0.3(6) no
O27 Al1 O26 Zr2 0.3(6) no
O26 Al1 O31 W12 -158.4(9) no
O31 Al1 O26 Zr2 89.9(7) no
O26 Al1 O48 W16 -143.9(17) no
O48 Al1 O26 Zr2 -92.0(7) no
O27 Al1 O31 W12 -75.6(9) no
O31 Al1 O27 W13 80.7(8) no
O31 Al1 O27 Zr2 -95.7(7) no
O27 Al1 O32 W13 0.8(6) no
O27 Al1 O32 P2 -138.6(12) no
O32 Al1 O27 W13 -1.1(8) no
O32 Al1 O27 Zr2 -177.4(7) no
O27 Al1 O48 W16 132.9(17) no
O48 Al1 O27 W13 -88.3(8) no
O48 Al1 O27 Zr2 95.4(7) no
O31 Al1 O32 W13 -90.7(6) no
O31 Al1 O32 P2 129.9(12) no
O32 Al1 O31 W12 5.8(9) no
O32 Al1 O48 W16 51.6(18) no
O48 Al1 O32 W13 94.1(6) no
O48 Al1 O32 P2 -45.2(12) no
Zr1 Al2 O9 W8 -2.9(6) no
Zr1 Al2 O9 W11 85.4(5) no
Zr1 Al2 O9 P1 -139.4(8) no
Zr1 Al2 O11 W3 139.7(10) no
Zr1 Al2 O13 W11 -120.0(7) no
Zr1 Al2 O14 W8 174.9(11) no
Zr1 Al2 O14 Zr1 0.00(5) no
Zr1 Al2 O23 Zr1 0.00(6) no
Zr1 Al2 O58 W4 174.9(16) no
O9 Al2 O11 W3 -42.7(15) no
O11 Al2 O9 W8 178.8(6) no
O11 Al2 O9 W11 -92.9(6) no
O11 Al2 O9 P1 42.3(11) no
O9 Al2 O13 W11 2.9(8) no
O13 Al2 O9 W8 -90.1(6) no
O13 Al2 O9 W11 -1.8(5) no
O13 Al2 O9 P1 133.4(11) no
O9 Al2 O14 W8 -0.8(7) no
O9 Al2 O14 Zr1 -175.7(6) no
O14 Al2 O9 W8 0.5(5) no
O14 Al2 O9 W11 88.9(6) no
O14 Al2 O9 P1 -136.0(10) no
O9 Al2 O58 W4 51.9(17) no
O58 Al2 O9 W8 93.1(6) no
O58 Al2 O9 W11 -178.6(6) no
O58 Al2 O9 P1 -43.4(10) no
O11 Al2 O13 W11 95.8(9) no
O13 Al2 O11 W3 -122.0(14) no
O11 Al2 O23 Zr1 -176.9(6) no
O23 Al2 O11 W3 143.3(14) no
O11 Al2 O58 W4 -41.4(17) no
O58 Al2 O11 W3 46.4(15) no
O13 Al2 O14 W8 78.5(8) no
O13 Al2 O14 Zr1 -96.5(6) no
O14 Al2 O13 W11 -77.2(9) no
O13 Al2 O23 Zr1 90.5(7) no
O23 Al2 O13 W11 -162.0(9) no
O14 Al2 O23 Zr1 2.1(7) no
O23 Al2 O14 W8 172.9(8) no
O23 Al2 O14 Zr1 -2.0(6) no
O14 Al2 O58 W4 131.8(17) no
O58 Al2 O14 W8 -89.7(8) no
O58 Al2 O14 Zr1 95.4(6) no
O23 Al2 O58 W4 -143.0(17) no
O58 Al2 O23 Zr1 -89.7(7) no
C21 N1 C25 C26 170(3) no
C25 N1 C21 C22 -177(3) no
C21 N1 C29 C30 56(3) no
C29 N1 C21 C22 60(3) no
C21 N1 C33 C34 -61(3) no
C33 N1 C21 C22 -54(3) no
C25 N1 C29 C30 -60(3) no
C29 N1 C25 C26 -70(3) no
C25 N1 C33 C34 57(3) no
C33 N1 C25 C26 48(3) no
C29 N1 C33 C34 -178.2(18) no
C33 N1 C29 C30 175.1(18) no
C37 N2 C41 C42 -172(2) no
C41 N2 C37 C38 -60(3) no
C37 N2 C45 C46 51(3) no
C45 N2 C37 C38 63(3) no
C37 N2 C49 C50 65(3) no
C49 N2 C37 C38 -179.8(19) no
C41 N2 C45 C46 169.7(19) no
C45 N2 C41 C42 66(3) no
C41 N2 C49 C50 -49(3) no
C49 N2 C41 C42 -57(3) no
C45 N2 C49 C50 -175.3(19) no
C49 N2 C45 C46 -65(3) no
C53 N3 C57 C58 -173.6(17) no
C57 N3 C53 C54 175.3(17) no
C53 N3 C61 C62 54(3) no
C61 N3 C53 C54 62(3) no
C53 N3 C65 C66 -68(3) no
C65 N3 C53 C54 -58(3) no
C53 N3 C365 C366 -30(3) no
C365 N3 C53 C54 -58(3) no
C57 N3 C61 C62 -57(3) no
C61 N3 C57 C58 -58(3) no
C57 N3 C65 C66 52(2) no
C65 N3 C57 C58 60(3) no
C57 N3 C365 C366 90(3) no
C365 N3 C57 C58 60(3) no
C61 N3 C65 C66 170.6(16) no
C65 N3 C61 C62 179.7(18) no
C61 N3 C365 C366 -151.2(18) no
C365 N3 C61 C62 179.7(18) no
C69 N4 C73 C74 -58(3) no
C73 N4 C69 C70 -51(3) no
C69 N4 C77 C78 179.6(17) no
C77 N4 C69 C70 -174.8(16) no
C69 N4 C81 C82 55(3) no
C81 N4 C69 C70 67(3) no
C73 N4 C77 C78 58(3) no
C77 N4 C73 C74 58(3) no
C73 N4 C81 C82 176.0(18) no
C81 N4 C73 C74 178.6(17) no
C77 N4 C81 C82 -60(3) no
C81 N4 C77 C78 -59(3) no
C85 N5 C89 C90 -56(3) no
C89 N5 C85 C86 -60(4) no
C85 N5 C93 C94 56(4) no
C93 N5 C85 C86 59(4) no
C85 N5 C97 C98 174(2) no
C97 N5 C85 C86 180(3) no
C89 N5 C93 C94 176(2) no
C93 N5 C89 C90 -179(2) no
C89 N5 C97 C98 57(3) no
C97 N5 C89 C90 59(3) no
C93 N5 C97 C98 -64(3) no
C97 N5 C93 C94 -61(3) no
C101 N6 C105 C106 72(3) no
C105 N6 C101 C102 -177(3) no
C101 N6 C109 C110 -175(3) no
C109 N6 C101 C102 -48(4) no
C101 N6 C113 C114 48(4) no
C113 N6 C101 C102 68(4) no
C105 N6 C109 C110 -52(4) no
C109 N6 C105 C106 -52(4) no
C105 N6 C113 C114 -69(4) no
C113 N6 C105 C106 -168(3) no
C109 N6 C113 C114 166(3) no
C113 N6 C109 C110 64(4) no
Zr1 C1 C2 Zr1 0.00(5) no
Zr1 C1 C2 C3 -64.0(13) no
Zr1 C1 C5 Zr1 0.00(5) no
Zr1 C1 C5 C4 68.7(14) no
C2 C1 C5 Zr1 -68.9(18) no
C2 C1 C5 C4 -0(3) no
C5 C1 C2 Zr1 68.8(18) no
C5 C1 C2 C3 5(3) no
Zr1 C2 C3 Zr1 0.00(5) no
Zr1 C2 C3 C4 -71.4(14) no
C1 C2 C3 Zr1 64.0(17) no
C1 C2 C3 C4 -7(3) no
Zr1 C3 C4 Zr1 -0.00(5) no
Zr1 C3 C4 C5 -62.7(15) no
C2 C3 C4 Zr1 70.2(17) no
C2 C3 C4 C5 7(3) no
Zr1 C4 C5 Zr1 0.00(5) no
Zr1 C4 C5 C1 -65.0(13) no
C3 C4 C5 Zr1 60.7(18) no
C3 C4 C5 C1 -4(3) no
Zr1 C6 C7 Zr1 0.00(5) no
Zr1 C6 C7 C8 -67.8(16) no
Zr1 C6 C10 Zr1 -0.00(5) no
Zr1 C6 C10 C9 63.8(15) no
C7 C6 C10 Zr1 -64.1(19) no
C7 C6 C10 C9 -0(3) no
C10 C6 C7 Zr1 65.3(19) no
C10 C6 C7 C8 -3(3) no
Zr1 C7 C8 Zr1 0.00(5) no
Zr1 C7 C8 C9 -66.0(12) no
C6 C7 C8 Zr1 70(2) no
C6 C7 C8 C9 4(3) no
Zr1 C8 C9 Zr1 -0.00(5) no
Zr1 C8 C9 C10 -70.8(14) no
C7 C8 C9 Zr1 66.7(16) no
C7 C8 C9 C10 -4(3) no
Zr1 C9 C10 Zr1 -0.00(5) no
Zr1 C9 C10 C6 -66.1(15) no
C8 C9 C10 Zr1 69.0(17) no
C8 C9 C10 C6 3(3) no
Zr2 C11 C12 Zr2 0.00(5) no
Zr2 C11 C12 C13 -61.7(13) no
Zr2 C11 C15 Zr2 0.00(5) no
Zr2 C11 C15 C14 66.1(12) no
C12 C11 C15 Zr2 -67.1(16) no
C12 C11 C15 C14 -1(3) no
C15 C11 C12 Zr2 64.1(15) no
C15 C11 C12 C13 2(3) no
Zr2 C12 C13 Zr2 0.00(5) no
Zr2 C12 C13 C14 -66.3(11) no
C11 C12 C13 Zr2 63.5(17) no
C11 C12 C13 C14 -3(3) no
Zr2 C13 C14 Zr2 0.00(5) no
Zr2 C13 C14 C15 -68.0(12) no
C12 C13 C14 Zr2 70.0(15) no
C12 C13 C14 C15 2(3) no
Zr2 C14 C15 Zr2 0.00(5) no
Zr2 C14 C15 C11 -69.0(13) no
C13 C14 C15 Zr2 68.4(15) no
C13 C14 C15 C11 -1(3) no
Zr2 C16 C17 Zr2 0.00(5) no
Zr2 C16 C17 C18 -70.3(15) no
Zr2 C16 C20 Zr2 -0.00(5) no
Zr2 C16 C20 C19 62.4(12) no
C17 C16 C20 Zr2 -66.9(14) no
C17 C16 C20 C19 -5(3) no
C20 C16 C17 Zr2 70.6(15) no
C20 C16 C17 C18 0(3) no
Zr2 C17 C18 Zr2 -0.00(5) no
Zr2 C17 C18 C19 -63.2(13) no
C16 C17 C18 Zr2 67.4(18) no
C16 C17 C18 C19 4(3) no
Zr2 C18 C19 Zr2 0.00(5) no
Zr2 C18 C19 C20 -69.7(12) no
C17 C18 C19 Zr2 62.9(16) no
C17 C18 C19 C20 -7(3) no
Zr2 C19 C20 Zr2 -0.00(5) no
Zr2 C19 C20 C16 -63.1(13) no
C18 C19 C20 Zr2 70.2(15) no
C18 C19 C20 C16 7(3) no
N1 C21 C22 C23 -174(2) no
C21 C22 C23 C24 86(3) no
N1 C25 C26 C27 -171(3) no
C25 C26 C27 C28 79(3) no
N1 C29 C30 C31 176(2) no
C29 C30 C31 C32 176(3) no
N1 C33 C34 C35 -177(2) no
C33 C34 C35 C36 66(3) no
N2 C37 C38 C39 -169.2(19) no
C37 C38 C39 C40 68(3) no
N2 C41 C42 C43 -177(2) no
C41 C42 C43 C44 -67(4) no
N2 C45 C46 C47 172(2) no
C45 C46 C47 C48 170(3) no
N2 C49 C50 C51 172.3(19) no
C49 C50 C51 C52 73(3) no
N3 C53 C54 C55 164.3(18) no
C53 C54 C55 C56 90(3) no
N3 C57 C58 C59 -174.5(16) no
C57 C58 C59 C60 -176.6(19) no
N3 C61 C62 C63 170.4(19) no
C61 C62 C63 C64 172.7(19) no
N3 C65 C66 C67 174(2) no
C65 C66 C67 C68 -68(4) no
N4 C69 C70 C71 -178.0(19) no
C69 C70 C71 C72 -171(3) no
N4 C73 C74 C75 172.5(17) no
C73 C74 C75 C76 -175.3(19) no
N4 C77 C78 C79 -164.6(17) no
C77 C78 C79 C80 71(3) no
N4 C81 C82 C83 -174.8(19) no
C81 C82 C83 C84 -168(2) no
N5 C85 C86 C87 177(3) no
C85 C86 C87 C88 179(3) no
N5 C89 C90 C91 -167(2) no
C89 C90 C91 C92 73(4) no
N5 C93 C94 C95 171(3) no
C93 C94 C95 C96 -175(3) no
N5 C97 C98 C99 179(2) no
C97 C98 C99 C100 179(3) no
N6 C101 C102 C103 -175(3) no
C101 C102 C103 C104 176(3) no
N6 C105 C106 C107 -157(3) no
C105 C106 C107 C108 -176(3) no
N6 C109 C110 C111 166(3) no
C109 C110 C111 C112 173(4) no
N6 C113 C114 C115 179(3) no
C113 C114 C115 C116 168(3) no
N3 C365 C366 C367 179.8(17) no
C365 C366 C367 C368 -153(3) no

loop_
_platon_squeeze_void_nr
_platon_squeeze_void_average_x
_platon_squeeze_void_average_y
_platon_squeeze_void_average_z
_platon_squeeze_void_volume
_platon_squeeze_void_count_electrons
_platon_squeeze_void_content
1 1.048 -0.167 0.052 272 138 ' '
2 0.452 0.167 0.552 272 137 ' '
3 0.457 0.221 0.156 258 126 ' '
4 0.645 0.146 0.336 64 34 ' '
5 0.952 0.333 0.448 272 138 ' '
6 0.957 0.279 0.844 258 125 ' '
7 0.145 0.354 0.664 64 34 ' '
8 0.548 0.667 0.948 272 137 ' '
9 0.543 0.721 0.344 258 125 ' '
10 0.355 0.646 0.164 64 34 ' '
11 0.043 0.779 0.656 258 125 ' '
12 0.855 0.854 0.836 64 34 ' '
